data_4334157
loop_
_publ_author_name
'Amaia Iturrospe'
'Be\~nat Artetxe'
'Santiago Reinoso'
'Leire San Felices'
'Pablo Vitoria'
'Luis Lezama'
'Juan M. Guti\'errez-Zorrilla'

_publ_section_title
;
 Copper(II) Complexes of Tetradentate Pyridyl Ligands Supported on Keggin
 Polyoxometalates: Single-Crystal to Single-Crystal Transformations
 Promoted by Reversible Dehydration Processes
;
_journal_name_full 'Inorganic Chemistry'
_journal_page_first 3084
_journal_page_last 3093
_journal_paper_doi 10.1021/ic302499f
_journal_volume 52
_journal_year 2013
_chemical_compound_source 'synthesis as described'
_chemical_formula_moiety 'C16 H22 Cu N4 O40 Si W12, C16 H24 Cu N4 O'
_chemical_formula_sum 'C32 H46 Cu2 N8 O41 Si W12'
_chemical_formula_weight 3559.99
_chemical_name_systematic
;
 ?
;
_space_group_IT_number 61
_symmetry_cell_setting orthorhombic
_symmetry_Int_Tables_number 61
_symmetry_space_group_name_Hall '-P 2ac 2ab'
_symmetry_space_group_name_H-M 'P b c a'
_atom_sites_solution_hydrogens geom
_atom_sites_solution_primary direct
_atom_sites_solution_secondary difmap
_audit_creation_date 2012-11-09T15:22:00-00:00
_audit_creation_method 'WinGX routine CIF_UPDATE'
_cell_angle_alpha 90
_cell_angle_beta 90
_cell_angle_gamma 90
_cell_formula_units_Z 8
_cell_length_a 19.3953(6)
_cell_length_b 23.6891(7)
_cell_length_c 26.5521(10)
_cell_measurement_reflns_used 19686
_cell_measurement_temperature 100(2)
_cell_measurement_theta_max 32.3313
_cell_measurement_theta_min 2.8597
_cell_measurement_wavelength 0.71073
_cell_volume 12199.6(7)
_computing_cell_refinement 'CrysAlis Pro (Oxford Diffraction Ltd., 2011)'
_computing_data_collection 'CrysAlis Pro (Oxford Diffraction Ltd., 2011)'
_computing_data_reduction 'CrysAlis Pro (Oxford Diffraction Ltd., 2011)'
_computing_molecular_graphics 'Diamond v.3.2f (Crystal Impact GbR, 2008)'
_computing_publication_material 'WinGX publication routines (Farrugia, 1999)'
_computing_structure_refinement 'SHELXL-97 (Sheldrick, 2008)'
_computing_structure_solution 'OLEX2 (Dolomanov et al, 2010)'
_diffrn_ambient_temperature 100(2)
_diffrn_detector 'CCD plate'
_diffrn_detector_area_resol_mean 8.3504
_diffrn_detector_type Sapphire2
_diffrn_measured_fraction_theta_full 0.999
_diffrn_measured_fraction_theta_max 0.999
_diffrn_measurement_details
;
  1 omega   -9.00  112.00   1.0000  120.0000
omega____ theta____ kappa____ phi______ frames
    -       30.7729   77.0000  -30.0000 121

  2 omega   48.00  100.00   1.0000  120.0000
omega____ theta____ kappa____ phi______ frames
    -       30.7729   77.0000 -150.0000 52

  3 omega   -6.00   51.00   1.0000  120.0000
omega____ theta____ kappa____ phi______ frames
    -       30.7729   77.0000 -150.0000 57

  4 omega   98.00  124.00   1.0000  120.0000
omega____ theta____ kappa____ phi______ frames
    -       30.7729   77.0000 -150.0000 26

  5 omega   -8.00   24.00   1.0000  120.0000
omega____ theta____ kappa____ phi______ frames
    -       30.7729   77.0000   90.0000 32

;
_diffrn_measurement_device '\k-geometry diffractometer'
_diffrn_measurement_device_type 'Agilent Xcalibur'
_diffrn_measurement_method '\w scans'
_diffrn_orient_matrix_UB_11 0.0316783
_diffrn_orient_matrix_UB_12 0.0068784
_diffrn_orient_matrix_UB_13 -0.0116966
_diffrn_orient_matrix_UB_21 -0.0150283
_diffrn_orient_matrix_UB_22 -0.0045754
_diffrn_orient_matrix_UB_23 -0.0239159
_diffrn_orient_matrix_UB_31 -0.0100285
_diffrn_orient_matrix_UB_32 0.0286972
_diffrn_orient_matrix_UB_33 -0.0010229
_diffrn_radiation_monochromator graphite
_diffrn_radiation_probe x-ray
_diffrn_radiation_type MoK\a
_diffrn_radiation_wavelength 0.71073
_diffrn_reflns_av_R_equivalents 0.0564
_diffrn_reflns_av_unetI/netI 0.0876
_diffrn_reflns_limit_h_max 26
_diffrn_reflns_limit_h_min -27
_diffrn_reflns_limit_k_max 19
_diffrn_reflns_limit_k_min -33
_diffrn_reflns_limit_l_max 31
_diffrn_reflns_limit_l_min -37
_diffrn_reflns_number 74996
_diffrn_reflns_theta_full 30.5
_diffrn_reflns_theta_max 30.5
_diffrn_reflns_theta_min 2.87
_diffrn_source_current 40
_diffrn_source_power 0.04
_diffrn_source_voltage 50
_exptl_absorpt_coefficient_mu 23.329
_exptl_absorpt_correction_T_max 0.58
_exptl_absorpt_correction_T_min 0.07
_exptl_absorpt_correction_type analytical
_exptl_absorpt_process_details
;
        CrysAlisPro, Oxford Diffraction Ltd.,
        Version 1.171.33.66 (release 28-04-2010 CrysAlis171 .NET)
        (compiled Apr 28 2010,14:27:37)
Analytical numeric absorption correction using a multifaceted crystal
                        model based on expressions derived by R.C. Clark & J.S.
        (Clark, R. C. & Reid, J. S. (1995). Acta Cryst. A51, 887-897)
;
_exptl_crystal_colour Blue
_exptl_crystal_density_diffrn 3.875
_exptl_crystal_description prism
_exptl_crystal_F_000 12640
_exptl_crystal_size_max 0.1895
_exptl_crystal_size_mid 0.1077
_exptl_crystal_size_min 0.0232
_refine_diff_density_max 5.507
_refine_diff_density_min -9.589
_refine_diff_density_rms 0.471
_refine_ls_extinction_method none
_refine_ls_goodness_of_fit_ref 1.091
_refine_ls_hydrogen_treatment constr
_refine_ls_matrix_type full
_refine_ls_number_parameters 577
_refine_ls_number_reflns 18587
_refine_ls_number_restraints 0
_refine_ls_restrained_S_all 1.091
_refine_ls_R_factor_all 0.0925
_refine_ls_R_factor_gt 0.059
_refine_ls_shift/su_max 0.55
_refine_ls_shift/su_mean 0.002
_refine_ls_structure_factor_coef Fsqd
_refine_ls_weighting_details 'calc w=1/[\s^2^(Fo^2^)+(0.0269P)^2^+435.8749P] where P=(Fo^2^+2Fc^2^)/3'
_refine_ls_weighting_scheme calc
_refine_ls_wR_factor_gt 0.1065
_refine_ls_wR_factor_ref 0.1119
_reflns_number_gt 12734
_reflns_number_total 18587
_reflns_threshold_expression >2sigma(I)
_cod_data_source_file ic302499f_si_002_1.cif
_cod_data_source_block 1
_cod_database_code 4334157

loop_
_symmetry_equiv_pos_as_xyz
'x, y, z'
'-x+1/2, -y, z+1/2'
'x+1/2, -y+1/2, -z'
'-x, y+1/2, -z+1/2'
'-x, -y, -z'
'x-1/2, y, -z-1/2'
'-x-1/2, y-1/2, z'
'x, -y-1/2, z-1/2'

loop_
_atom_site_label
_atom_site_type_symbol
_atom_site_fract_x
_atom_site_fract_y
_atom_site_fract_z
_atom_site_U_iso_or_equiv
_atom_site_adp_type
_atom_site_occupancy
_atom_site_symmetry_multiplicity
_atom_site_calc_flag
_atom_site_refinement_flags
Si1 Si 0.22321(18) 0.11510(14) 0.38098(13) 0.0058(6) Uiso 1 1 d .
W1 W 0.13244(3) -0.01357(2) 0.36786(2) 0.01078(11) Uani 1 1 d .
W2 W 0.23022(4) 0.01139(2) 0.47504(2) 0.01776(13) Uani 1 1 d .
W3 W 0.07746(3) 0.08494(2) 0.45554(2) 0.01081(11) Uani 1 1 d .
W4 W 0.27348(3) 0.01921(2) 0.28662(2) 0.01545(12) Uani 1 1 d .
W5 W 0.37456(3) 0.03477(2) 0.39350(2) 0.01008(11) Uani 1 1 d .
W6 W 0.33007(3) 0.13760(2) 0.48724(2) 0.01209(11) Uani 1 1 d .
W7 W 0.17533(3) 0.21077(2) 0.47632(2) 0.01347(12) Uani 1 1 d .
W8 W 0.07293(3) 0.19669(2) 0.36478(2) 0.01209(11) Uani 1 1 d .
W9 W 0.11580(3) 0.09614(3) 0.27536(2) 0.01882(13) Uani 1 1 d .
W10 W 0.36864(3) 0.14187(3) 0.30518(2) 0.01710(13) Uani 1 1 d .
W11 W 0.31225(3) 0.24236(2) 0.39749(3) 0.02497(17) Uani 1 1 d .
W12 W 0.21268(3) 0.21907(2) 0.28578(2) 0.00985(11) Uani 1 1 d .
O1A O 0.0873(6) -0.0722(5) 0.3563(5) 0.033(3) Uiso 1 1 d .
O2A O 0.2420(5) -0.0391(4) 0.5194(3) 0.0109(19) Uiso 1 1 d .
O3A O 0.0086(6) 0.0767(4) 0.4926(4) 0.023(2) Uiso 1 1 d .
O4A O 0.2923(6) -0.0292(4) 0.2424(4) 0.024(2) Uiso 1 1 d .
O5A O 0.4451(6) -0.0023(5) 0.4060(5) 0.034(3) Uiso 1 1 d .
O6A O 0.3812(7) 0.1399(6) 0.5390(5) 0.046(4) Uiso 1 1 d .
O7A O 0.1467(5) 0.2569(4) 0.5197(4) 0.022(2) Uiso 1 1 d .
O8A O 0.0010(6) 0.2350(4) 0.3612(4) 0.023(2) Uiso 1 1 d .
O9A O 0.0688(5) 0.0807(4) 0.2240(4) 0.021(2) Uiso 1 1 d .
O10A O 0.4340(6) 0.1600(5) 0.2693(4) 0.029(3) Uiso 1 1 d .
O11A O 0.3555(5) 0.3038(4) 0.3993(4) 0.014(2) Uiso 1 1 d .
O12A O 0.2130(7) 0.2714(5) 0.2430(5) 0.040(3) Uiso 1 1 d .
O13A O 0.1761(7) -0.0410(6) 0.4272(5) 0.007(3) Uiso 0.638(7) 1 d P
O13B O 0.1971(12) -0.0182(10) 0.4153(9) 0.003(5) Uiso 0.362(7) 1 d P
O14A O 0.1374(7) 0.0338(5) 0.4971(5) 0.004(3) Uiso 0.638(7) 1 d P
O14B O 0.1594(11) 0.0549(9) 0.4845(8) 0.000(4) Uiso 0.362(7) 1 d P
O15A O 0.0618(7) 0.0178(6) 0.4140(5) 0.006(3) Uiso 0.638(7) 1 d P
O15B O 0.0840(15) 0.0369(12) 0.4050(10) 0.013(6) Uiso 0.362(7) 1 d P
O16A O 0.2126(7) -0.0143(6) 0.3315(5) 0.004(3) Uiso 0.638(7) 1 d P
O16B O 0.2041(14) -0.0359(12) 0.3184(11) 0.014(6) Uiso 0.362(7) 1 d P
O17A O 0.3024(8) 0.0024(6) 0.4299(6) 0.009(3) Uiso 0.638(7) 1 d P
O17B O 0.3263(13) -0.0085(10) 0.4454(9) 0.005(5) Uiso 0.362(7) 1 d P
O18A O 0.2681(8) 0.0735(6) 0.4988(5) 0.006(3) Uiso 0.638(7) 1 d P
O18B O 0.2930(16) 0.0669(12) 0.5152(12) 0.018(6) Uiso 0.362(7) 1 d P
O19A O 0.1295(8) 0.1448(6) 0.4852(6) 0.009(3) Uiso 0.638(7) 1 d P
O19B O 0.1044(15) 0.1562(11) 0.4971(11) 0.012(6) Uiso 0.362(7) 1 d P
O20A O 0.0548(8) 0.1333(6) 0.4050(6) 0.009(3) Uiso 0.638(7) 1 d P
O20B O 0.0294(15) 0.1401(11) 0.4164(10) 0.010(5) Uiso 0.362(7) 1 d P
O21A O 0.0999(8) 0.0430(6) 0.3226(6) 0.012(3) Uiso 0.638(7) 1 d P
O21B O 0.0857(15) 0.0167(12) 0.3083(11) 0.018(6) Uiso 0.362(7) 1 d P
O22A O 0.3490(8) -0.0069(6) 0.3325(6) 0.008(3) Uiso 0.638(7) 1 d P
O22B O 0.3226(12) 0.0051(9) 0.3438(9) 0.000(4) Uiso 0.362(7) 1 d P
O23A O 0.3739(8) 0.0928(6) 0.4416(6) 0.007(3) Uiso 0.638(7) 1 d P
O23B O 0.3998(16) 0.0865(12) 0.4529(11) 0.015(6) Uiso 0.362(7) 1 d P
O24A O 0.2522(8) 0.1829(6) 0.5177(6) 0.011(3) Uiso 0.638(7) 1 d P
O24B O 0.2444(12) 0.1702(9) 0.4974(9) 0.000(4) Uiso 0.362(7) 1 d P
O25A O 0.1253(8) 0.2229(6) 0.4191(6) 0.010(3) Uiso 0.638(7) 1 d P
O25B O 0.0967(13) 0.2361(10) 0.4253(9) 0.003(5) Uiso 0.362(7) 1 d P
O26A O 0.0513(7) 0.1490(6) 0.3061(6) 0.006(3) Uiso 0.638(7) 1 d P
O26B O 0.0708(13) 0.1344(10) 0.3229(10) 0.007(5) Uiso 0.362(7) 1 d P
O27A O 0.2049(7) 0.0641(6) 0.2648(5) 0.008(3) Uiso 0.638(7) 1 d P
O27B O 0.1906(12) 0.0439(9) 0.2458(9) 0.002(4) Uiso 0.362(7) 1 d P
O28A O 0.3421(8) 0.0752(6) 0.2664(6) 0.009(3) Uiso 0.638(7) 1 d P
O28B O 0.3129(13) 0.0831(9) 0.2736(9) 0.000(4) Uiso 0.362(7) 1 d P
O29A O 0.4213(8) 0.0871(6) 0.3481(6) 0.011(3) Uiso 0.638(7) 1 d P
O29B O 0.3906(15) 0.1006(11) 0.3540(10) 0.014(6) Uiso 0.362(7) 1 d P
O30A O 0.3614(7) 0.2052(6) 0.4579(6) 0.009(3) Uiso 0.638(7) 1 d P
O30B O 0.3458(13) 0.1913(10) 0.4347(10) 0.008(5) Uiso 0.362(7) 1 d P
O31A O 0.2443(8) 0.2635(6) 0.4488(6) 0.009(3) Uiso 0.638(7) 1 d P
O31B O 0.2334(14) 0.2476(12) 0.4281(11) 0.015(6) Uiso 0.362(7) 1 d P
O32A O 0.1252(7) 0.2440(6) 0.3172(5) 0.006(3) Uiso 0.638(7) 1 d P
O32B O 0.1397(12) 0.2262(10) 0.3280(9) 0.000(5) Uiso 0.362(7) 1 d P
O33A O 0.1594(8) 0.1681(6) 0.2467(6) 0.011(3) Uiso 0.638(7) 1 d P
O33B O 0.1730(14) 0.1528(11) 0.2603(10) 0.007(5) Uiso 0.362(7) 1 d P
O34A O 0.2918(7) 0.1776(6) 0.2786(6) 0.006(3) Uiso 0.638(7) 1 d P
O34B O 0.3025(14) 0.1958(11) 0.2602(10) 0.011(5) Uiso 0.362(7) 1 d P
O35A O 0.3648(7) 0.1924(6) 0.3606(6) 0.009(3) Uiso 0.638(7) 1 d P
O35B O 0.3820(13) 0.2146(10) 0.3411(10) 0.010(5) Uiso 0.362(7) 1 d P
O36A O 0.2546(7) 0.2485(5) 0.3496(5) 0.003(3) Uiso 0.638(7) 1 d P
O36B O 0.2630(12) 0.2687(10) 0.3275(9) 0.005(5) Uiso 0.362(7) 1 d P
O37A O 0.1798(6) 0.0656(5) 0.4102(5) 0.000(2) Uiso 0.638(7) 1 d P
O37B O 0.2653(12) 0.1657(9) 0.3486(9) 0.003(5) Uiso 0.362(7) 1 d P
O38A O 0.2883(7) 0.0859(5) 0.3528(5) 0.007(3) Uiso 0.638(7) 1 d P
O38B O 0.1572(12) 0.1437(9) 0.4103(9) 0.004(5) Uiso 0.362(7) 1 d P
O39A O 0.2511(7) 0.1606(5) 0.4240(5) 0.006(3) Uiso 0.638(7) 1 d P
O39B O 0.1957(12) 0.0670(9) 0.3378(9) 0.003(5) Uiso 0.362(7) 1 d P
O40A O 0.1746(7) 0.1470(5) 0.3404(5) 0.005(3) Uiso 0.638(7) 1 d P
O40B O 0.2739(11) 0.0858(9) 0.4194(8) 0.002(4) Uiso 0.362(7) 1 d P
C1A C 0.1588(7) -0.1494(5) 0.5043(5) 0.010(3) Uiso 1 1 d .
H1A H 0.1645 -0.1228 0.4779 0.013 Uiso 1 1 calc R
C1B C -0.0202(8) 0.4381(6) 0.2964(6) 0.020(3) Uiso 1 1 d .
H1B H 0.0169 0.4642 0.2981 0.024 Uiso 1 1 calc R
C2A C 0.0976(7) -0.1792(6) 0.5092(5) 0.013(3) Uiso 1 1 d .
H2A H 0.0613 -0.173 0.4859 0.015 Uiso 1 1 calc R
C2B C -0.0694(9) 0.4383(8) 0.3343(7) 0.033(4) Uiso 1 1 d .
H2B H -0.0665 0.4652 0.3607 0.04 Uiso 1 1 calc R
C3A C 0.0887(7) -0.2183(6) 0.5480(5) 0.015(3) Uiso 1 1 d .
H3A H 0.0472 -0.2393 0.5508 0.018 Uiso 1 1 calc R
C3B C -0.1225(11) 0.3997(9) 0.3338(8) 0.044(5) Uiso 1 1 d .
H3B H -0.1554 0.3984 0.3602 0.053 Uiso 1 1 calc R
C4A C 0.1413(7) -0.2256(6) 0.5819(6) 0.015(3) Uiso 1 1 d .
H4A H 0.1366 -0.2518 0.6088 0.018 Uiso 1 1 calc R
C4B C -0.1262(9) 0.3625(7) 0.2928(7) 0.030(4) Uiso 1 1 d .
H4B H -0.1624 0.3356 0.2908 0.036 Uiso 1 1 calc R
C5A C 0.2020(8) -0.1941(6) 0.5765(6) 0.017(3) Uiso 1 1 d .
C5B C -0.0763(8) 0.3653(6) 0.2551(6) 0.019(3) Uiso 1 1 d .
C6A C 0.2616(7) -0.1998(6) 0.6118(5) 0.013(3) Uiso 1 1 d .
H6AA H 0.2447 -0.207 0.6464 0.015 Uiso 1 1 calc R
H6AB H 0.2909 -0.2319 0.6015 0.015 Uiso 1 1 calc R
C6B C -0.0743(7) 0.3238(6) 0.2119(5) 0.014(3) Uiso 1 1 d .
H6BA H -0.0948 0.2874 0.2224 0.017 Uiso 1 1 calc R
H6BB H -0.1014 0.3386 0.1832 0.017 Uiso 1 1 calc R
C7A C 0.3751(7) -0.1559(6) 0.6241(6) 0.016(3) Uiso 1 1 d .
H7AA H 0.393 -0.1905 0.6078 0.019 Uiso 1 1 calc R
H7AB H 0.3798 -0.1603 0.6611 0.019 Uiso 1 1 calc R
C7B C 0.0049(8) 0.3007(7) 0.1423(6) 0.023(3) Uiso 1 1 d .
H7BA H -0.007 0.2605 0.1373 0.027 Uiso 1 1 calc R
H7BB H -0.0275 0.3238 0.1222 0.027 Uiso 1 1 calc R
C8A C 0.4155(8) -0.1055(6) 0.6068(6) 0.017(3) Uiso 1 1 d .
H8AA H 0.4654 -0.113 0.6105 0.021 Uiso 1 1 calc R
H8AB H 0.4036 -0.0723 0.6277 0.021 Uiso 1 1 calc R
C8B C 0.0765(8) 0.3111(6) 0.1250(6) 0.017(3) Uiso 1 1 d .
H8BA H 0.108 0.2833 0.1408 0.02 Uiso 1 1 calc R
H8BB H 0.0791 0.3061 0.088 0.02 Uiso 1 1 calc R
C9A C 0.4435(8) -0.1274(6) 0.5183(5) 0.017(3) Uiso 1 1 d .
H9AA H 0.4496 -0.1659 0.5321 0.02 Uiso 1 1 calc R
H9AB H 0.4895 -0.1095 0.5155 0.02 Uiso 1 1 calc R
C9B C 0.0747(8) 0.4113(6) 0.1003(5) 0.015(3) Uiso 1 1 d .
H9BA H 0.1056 0.4105 0.0706 0.019 Uiso 1 1 calc R
H9BB H 0.0273 0.4024 0.089 0.019 Uiso 1 1 calc R
C10A C 0.4103(8) -0.1304(6) 0.4675(5) 0.016(3) Uiso 1 1 d .
C10B C 0.0764(7) 0.4687(5) 0.1242(5) 0.009(2) Uiso 1 1 d .
C11A C 0.4459(8) -0.1372(6) 0.4235(6) 0.020(3) Uiso 1 1 d .
H11A H 0.4947 -0.1398 0.4241 0.024 Uiso 1 1 calc R
C11B C 0.0911(7) 0.5167(6) 0.0969(5) 0.013(3) Uiso 1 1 d .
H11B H 0.1034 0.5148 0.0623 0.016 Uiso 1 1 calc R
C12A C 0.4113(8) -0.1401(6) 0.3786(6) 0.017(3) Uiso 1 1 d .
H12A H 0.436 -0.1453 0.3481 0.02 Uiso 1 1 calc R
C12B C 0.0873(7) 0.5677(6) 0.1219(6) 0.016(3) Uiso 1 1 d .
H12B H 0.0952 0.6019 0.1041 0.019 Uiso 1 1 calc R
C13A C 0.3395(7) -0.1354(5) 0.3782(5) 0.013(3) Uiso 1 1 d .
H13A H 0.3141 -0.1369 0.3477 0.015 Uiso 1 1 calc R
C13B C 0.0721(7) 0.5692(6) 0.1728(5) 0.013(3) Uiso 1 1 d .
H13B H 0.0695 0.604 0.1904 0.015 Uiso 1 1 calc R
C14A C 0.3064(8) -0.1284(6) 0.4247(5) 0.016(3) Uiso 1 1 d .
H14A H 0.2576 -0.1243 0.4251 0.019 Uiso 1 1 calc R
C14B C 0.0610(7) 0.5195(5) 0.1969(5) 0.013(3) Uiso 1 1 d .
H14B H 0.051 0.521 0.2319 0.016 Uiso 1 1 calc R
C15A C 0.2686(8) -0.1034(6) 0.6436(6) 0.019(3) Uiso 1 1 d .
H15A H 0.2755 -0.1133 0.6791 0.028 Uiso 1 1 calc R
H15B H 0.2191 -0.1015 0.6363 0.028 Uiso 1 1 calc R
H15C H 0.2898 -0.0666 0.6368 0.028 Uiso 1 1 calc R
C15B C 0.0317(9) 0.2733(7) 0.2296(7) 0.028(4) Uiso 1 1 d .
H15D H 0.0225 0.2826 0.265 0.043 Uiso 1 1 calc R
H15E H 0.0815 0.2738 0.2235 0.043 Uiso 1 1 calc R
H15F H 0.0135 0.2356 0.2221 0.043 Uiso 1 1 calc R
C16A C 0.4086(8) -0.0333(6) 0.5404(6) 0.019(3) Uiso 1 1 d .
H16A H 0.3933 -0.0261 0.5058 0.028 Uiso 1 1 calc R
H16B H 0.4575 -0.0235 0.5436 0.028 Uiso 1 1 calc R
H16C H 0.3814 -0.0102 0.5638 0.028 Uiso 1 1 calc R
C16B C 0.1741(8) 0.3715(6) 0.1421(6) 0.022(3) Uiso 1 1 d .
H16D H 0.1918 0.3362 0.1563 0.033 Uiso 1 1 calc R
H16E H 0.1872 0.4031 0.1639 0.033 Uiso 1 1 calc R
H16F H 0.1937 0.3772 0.1085 0.033 Uiso 1 1 calc R
Cu1A Cu 0.30325(9) -0.12244(7) 0.53792(6) 0.0105(3) Uani 1 1 d .
Cu1B Cu 0.04401(9) 0.39158(7) 0.20108(6) 0.0117(3) Uani 1 1 d .
O1W O 0.1310(6) 0.3755(4) 0.2549(4) 0.021(2) Uani 1 1 d .
N1A N 0.2101(6) -0.1588(4) 0.5377(4) 0.011(2) Uiso 1 1 d .
N1B N -0.0234(6) 0.4019(5) 0.2570(4) 0.013(2) Uiso 1 1 d .
N2A N 0.3016(6) -0.1476(5) 0.6107(5) 0.018(3) Uiso 1 1 d .
N2B N -0.0024(6) 0.3154(5) 0.1967(5) 0.014(2) Uiso 1 1 d .
N3A N 0.3989(6) -0.0935(5) 0.5525(5) 0.018(3) Uiso 1 1 d .
N3B N 0.0980(6) 0.3685(5) 0.1384(5) 0.017(3) Uiso 1 1 d .
N4A N 0.3393(6) -0.1271(4) 0.4676(4) 0.008(2) Uiso 1 1 d .
N4B N 0.0630(6) 0.4693(5) 0.1754(4) 0.011(2) Uiso 1 1 d .

loop_
_atom_site_aniso_label
_atom_site_aniso_U_11
_atom_site_aniso_U_22
_atom_site_aniso_U_33
_atom_site_aniso_U_23
_atom_site_aniso_U_13
_atom_site_aniso_U_12
W1 0.0091(2) 0.0058(2) 0.0175(3) 0.0015(2) -0.0045(2) -0.00233(19)
W2 0.0367(4) 0.0079(2) 0.0086(3) 0.0020(2) 0.0006(3) 0.0100(2)
W3 0.0069(2) 0.0186(3) 0.0069(2) 0.0009(2) 0.0009(2) -0.0005(2)
W4 0.0253(3) 0.0095(2) 0.0116(3) -0.0007(2) 0.0067(2) 0.0080(2)
W5 0.0060(2) 0.0066(2) 0.0176(3) 0.0011(2) -0.0013(2) 0.00131(18)
W6 0.0121(3) 0.0103(2) 0.0139(3) 0.0034(2) -0.0063(2) -0.0039(2)
W7 0.0236(3) 0.0048(2) 0.0120(3) -0.0004(2) 0.0106(2) 0.0005(2)
W8 0.0095(2) 0.0096(2) 0.0172(3) -0.0024(2) -0.0032(2) 0.0051(2)
W9 0.0073(3) 0.0433(4) 0.0059(2) 0.0012(3) -0.0009(2) 0.0020(3)
W10 0.0127(3) 0.0213(3) 0.0173(3) -0.0119(2) 0.0091(2) -0.0092(2)
W11 0.0089(3) 0.0052(2) 0.0609(5) -0.0071(3) 0.0065(3) -0.0015(2)
W12 0.0126(3) 0.0071(2) 0.0099(2) 0.0028(2) -0.0012(2) 0.00098(19)
Cu1A 0.0121(8) 0.0115(7) 0.0079(8) -0.0007(6) -0.0026(7) -0.0009(6)
Cu1B 0.0177(9) 0.0077(7) 0.0099(8) 0.0000(6) -0.0005(7) -0.0010(6)
O1W 0.025(6) 0.017(5) 0.023(6) -0.001(4) -0.016(5) -0.005(4)

loop_
_atom_type_symbol
_atom_type_description
_atom_type_scat_dispersion_real
_atom_type_scat_dispersion_imag
_atom_type_scat_source
C C 0.0033 0.0016 'International Tables Vol C Tables 4.2.6.8 and 6.1.1.4'
H H 0 0 'International Tables Vol C Tables 4.2.6.8 and 6.1.1.4'
Cu Cu 0.3201 1.2651 'International Tables Vol C Tables 4.2.6.8 and 6.1.1.4'
N N 0.0061 0.0033 'International Tables Vol C Tables 4.2.6.8 and 6.1.1.4'
O O 0.0106 0.006 'International Tables Vol C Tables 4.2.6.8 and 6.1.1.4'
Si Si 0.0817 0.0704 'International Tables Vol C Tables 4.2.6.8 and 6.1.1.4'
W W -0.849 6.8722 'International Tables Vol C Tables 4.2.6.8 and 6.1.1.4'

loop_
_exptl_crystal_face_index_h
_exptl_crystal_face_index_k
_exptl_crystal_face_index_l
_exptl_crystal_face_perp_dist
-1 0 0 0.0752
1 0 0 0.0326
1 -1 0 0.0657
0 -1 0 0.1007
0 1 0 0.0886
0 0 1 0.0116
0 0 -1 0.0116

loop_
_geom_angle_atom_site_label_1
_geom_angle_atom_site_label_2
_geom_angle_atom_site_label_3
_geom_angle
O40B Si1 O40A 177.0(10)
O40B Si1 O38A 68.0(9)
O40A Si1 O38A 110.2(7)
O40B Si1 O37A 72.5(9)
O40A Si1 O37A 110.5(7)
O38A Si1 O37A 108.3(6)
O40B Si1 O38B 111.1(12)
O40A Si1 O38B 70.7(9)
O38A Si1 O38B 178.9(10)
O37A Si1 O38B 70.7(9)
O40B Si1 O39A 68.8(9)
O40A Si1 O39A 110.1(7)
O38A Si1 O39A 109.9(7)
O37A Si1 O39A 107.9(7)
O38B Si1 O39A 70.2(9)
O40B Si1 O37B 109.9(11)
O40A Si1 O37B 67.1(9)
O38A Si1 O37B 72.0(9)
O37A Si1 O37B 177.3(9)
O38B Si1 O37B 109.0(11)
O39A Si1 O37B 74.4(9)
O40B Si1 O39B 109.7(11)
O40A Si1 O39B 71.4(9)
O38A Si1 O39B 69.5(9)
O37A Si1 O39B 71.2(9)
O38B Si1 O39B 110.5(11)
O39A Si1 O39B 178.5(9)
O37B Si1 O39B 106.5(11)
O1A W1 O13B 116.6(9)
O1A W1 O15B 112.1(10)
O13B W1 O15B 91.2(11)
O1A W1 O16A 109.9(6)
O13B W1 O16A 76.9(9)
O15B W1 O16A 137.2(10)
O1A W1 O13A 95.8(6)
O13B W1 O13A 23.1(7)
O15B W1 O13A 90.3(10)
O16A W1 O13A 93.2(6)
O1A W1 O21A 107.1(6)
O13B W1 O21A 136.3(9)
O15B W1 O21A 73.0(10)
O16A W1 O21A 87.5(6)
O13A W1 O21A 155.3(6)
O1A W1 O21B 85.0(10)
O13B W1 O21B 156.9(12)
O15B W1 O21B 87.6(12)
O16A W1 O21B 88.3(9)
O13A W1 O21B 177.9(10)
O21A W1 O21B 23.2(8)
O1A W1 O15A 93.6(6)
O13B W1 O15A 94.1(8)
O15B W1 O15A 19.6(9)
O16A W1 O15A 156.4(6)
O13A W1 O15A 85.6(6)
O21A W1 O15A 84.1(6)
O21B W1 O15A 92.4(9)
O1A W1 O16B 91.4(10)
O13B W1 O16B 87.6(11)
O15B W1 O16B 154.0(12)
O16A W1 O16B 18.8(8)
O13A W1 O16B 98.4(9)
O21A W1 O16B 90.1(9)
O21B W1 O16B 83.5(12)
O15A W1 O16B 173.2(9)
O1A W1 O37A 161.4(5)
O13B W1 O37A 56.0(8)
O15B W1 O37A 54.6(10)
O16A W1 O37A 85.9(5)
O13A W1 O37A 72.9(5)
O21A W1 O37A 82.6(6)
O21B W1 O37A 105.8(9)
O15A W1 O37A 71.2(5)
O16B W1 O37A 104.7(9)
O1A W1 O39B 150.0(7)
O13B W1 O39B 85.7(9)
O15B W1 O39B 85.5(11)
O16A W1 O39B 53.1(7)
O13A W1 O39B 108.6(7)
O21A W1 O39B 53.3(7)
O21B W1 O39B 71.2(10)
O15A W1 O39B 105.0(7)
O16B W1 O39B 68.6(10)
O37A W1 O39B 48.1(6)
O2A W2 O14B 115.1(8)
O2A W2 O18A 106.5(6)
O14B W2 O18A 77.4(9)
O2A W2 O13B 112.1(8)
O14B W2 O13B 94.3(10)
O18A W2 O13B 140.3(9)
O2A W2 O17A 105.5(6)
O14B W2 O17A 139.4(9)
O18A W2 O17A 90.7(6)
O13B W2 O17A 70.4(9)
O2A W2 O14A 96.1(5)
O14B W2 O14A 21.8(7)
O18A W2 O14A 92.8(6)
O13B W2 O14A 92.3(8)
O17A W2 O14A 156.1(6)
O2A W2 O13A 94.2(5)
O14B W2 O13A 92.5(8)
O18A W2 O13A 159.3(6)
O13B W2 O13A 21.1(7)
O17A W2 O13A 85.2(6)
O14A W2 O13A 83.1(5)
O2A W2 O17B 89.0(8)
O14B W2 O17B 154.1(10)
O18A W2 O17B 87.2(8)
O13B W2 O17B 84.3(10)
O17A W2 O17B 18.6(7)
O14A W2 O17B 174.6(8)
O13A W2 O17B 95.0(8)
O2A W2 O18B 90.6(9)
O14B W2 O18B 90.8(11)
O18A W2 O18B 17.6(8)
O13B W2 O18B 151.7(11)
O17A W2 O18B 87.8(9)
O14A W2 O18B 102.2(9)
O13A W2 O18B 172.4(9)
O17B W2 O18B 79.2(10)
O2A W2 O37A 161.3(4)
O14B W2 O37A 57.0(8)
O18A W2 O37A 88.9(6)
O13B W2 O37A 55.7(8)
O17A W2 O37A 84.4(6)
O14A W2 O37A 72.0(5)
O13A W2 O37A 70.5(5)
O17B W2 O37A 102.6(8)
O18B W2 O37A 105.8(9)
O2A W2 O40B 151.6(6)
O14B W2 O40B 86.2(9)
O18A W2 O40B 58.1(7)
O13B W2 O40B 82.9(9)
O17A W2 O40B 55.4(7)
O14A W2 O40B 107.6(6)
O13A W2 O40B 103.7(7)
O17B W2 O40B 67.9(8)
O18B W2 O40B 69.7(10)
O37A W2 O40B 46.6(6)
O3A W3 O15B 115.5(10)
O3A W3 O20A 108.4(6)
O15B W3 O20A 82.2(10)
O3A W3 O14B 112.6(8)
O15B W3 O14B 90.3(11)
O20A W3 O14B 137.4(9)
O3A W3 O19A 105.4(6)
O15B W3 O19A 139.0(11)
O20A W3 O19A 87.9(6)
O14B W3 O19A 70.7(8)
O3A W3 O20B 90.6(10)
O15B W3 O20B 93.6(12)
O20A W3 O20B 18.3(8)
O14B W3 O20B 151.9(11)
O19A W3 O20B 88.6(9)
O3A W3 O15A 96.5(6)
O15B W3 O15A 19.8(9)
O20A W3 O15A 93.4(6)
O14B W3 O15A 93.0(7)
O19A W3 O15A 156.4(6)
O20B W3 O15A 99.9(9)
O3A W3 O14A 93.9(5)
O15B W3 O14A 89.3(9)
O20A W3 O14A 157.7(7)
O14B W3 O14A 21.5(7)
O19A W3 O14A 85.1(6)
O20B W3 O14A 173.1(9)
O15A W3 O14A 84.8(5)
O3A W3 O19B 89.0(9)
O15B W3 O19B 155.2(12)
O20A W3 O19B 86.6(9)
O14B W3 O19B 83.1(10)
O19A W3 O19B 17.8(8)
O20B W3 O19B 81.8(11)
O15A W3 O19B 174.2(9)
O14A W3 O19B 93.0(8)
O3A W3 O37A 161.4(5)
O15B W3 O37A 55.1(10)
O20A W3 O37A 87.1(6)
O14B W3 O37A 55.5(7)
O19A W3 O37A 84.9(6)
O20B W3 O37A 105.3(9)
O15A W3 O37A 71.7(5)
O14A W3 O37A 71.2(5)
O19B W3 O37A 102.5(9)
O3A W3 O38B 151.3(6)
O15B W3 O38B 87.0(11)
O20A W3 O38B 54.6(7)
O14B W3 O38B 83.2(9)
O19A W3 O38B 55.7(7)
O20B W3 O38B 69.3(10)
O15A W3 O38B 106.8(7)
O14A W3 O38B 104.6(7)
O19B W3 O38B 68.5(10)
O37A W3 O38B 47.0(6)
O4A W4 O28B 111.1(9)
O4A W4 O27A 109.8(6)
O28B W4 O27A 75.3(9)
O4A W4 O22B 110.1(8)
O28B W4 O22B 95.5(10)
O27A W4 O22B 139.8(9)
O4A W4 O16A 107.2(6)
O28B W4 O16A 141.6(9)
O27A W4 O16A 89.4(6)
O22B W4 O16A 73.7(8)
O4A W4 O28A 97.1(6)
O28B W4 O28A 18.3(8)
O27A W4 O28A 90.8(6)
O22B W4 O28A 89.8(8)
O16A W4 O28A 154.1(6)
O4A W4 O22A 93.2(6)
O28B W4 O22A 93.9(9)
O27A W4 O22A 156.8(6)
O22B W4 O22A 19.0(7)
O16A W4 O22A 86.7(6)
O28A W4 O22A 83.0(6)
O4A W4 O27B 89.7(8)
O28B W4 O27B 89.5(10)
O27A W4 O27B 21.5(6)
O22B W4 O27B 156.0(10)
O16A W4 O27B 87.8(8)
O28A W4 O27B 101.4(8)
O22A W4 O27B 174.3(8)
O4A W4 O16B 89.8(9)
O28B W4 O16B 157.9(11)
O27A W4 O16B 91.3(9)
O22B W4 O16B 83.4(10)
O16A W4 O16B 17.9(8)
O28A W4 O16B 171.7(9)
O22A W4 O16B 91.9(9)
O27B W4 O16B 83.3(10)
O4A W4 O39B 151.8(7)
O28B W4 O39B 88.7(10)
O27A W4 O39B 54.6(7)
O22B W4 O39B 86.7(9)
O16A W4 O39B 54.6(7)
O28A W4 O39B 105.8(7)
O22A W4 O39B 105.6(7)
O27B W4 O39B 69.9(9)
O16B W4 O39B 69.2(10)
O4A W4 O38A 160.3(5)
O28B W4 O38A 60.9(8)
O27A W4 O38A 86.3(6)
O22B W4 O38A 56.2(8)
O16A W4 O38A 83.5(6)
O28A W4 O38A 70.7(5)
O22A W4 O38A 70.6(5)
O27B W4 O38A 107.4(7)
O16B W4 O38A 101.4(9)
O39B W4 O38A 47.5(6)
O5A W5 O22B 113.6(9)
O5A W5 O17A 107.3(6)
O22B W5 O17A 78.5(9)
O5A W5 O23A 104.9(7)
O22B W5 O23A 141.3(9)
O17A W5 O23A 86.8(6)
O5A W5 O29B 114.1(10)
O22B W5 O29B 90.4(11)
O17A W5 O29B 138.1(10)
O23A W5 O29B 77.1(9)
O5A W5 O29A 94.4(6)
O22B W5 O29A 93.1(8)
O17A W5 O29A 158.3(7)
O23A W5 O29A 87.6(6)
O29B W5 O29A 20.7(8)
O5A W5 O17B 88.7(9)
O22B W5 O17B 92.5(10)
O17A W5 O17B 20.1(7)
O23A W5 O17B 84.3(8)
O29B W5 O17B 153.5(11)
O29A W5 O17B 171.9(8)
O5A W5 O22A 96.1(6)
O22B W5 O22A 19.6(7)
O17A W5 O22A 91.8(6)
O23A W5 O22A 158.4(7)
O29B W5 O22A 90.0(9)
O29A W5 O22A 85.8(6)
O17B W5 O22A 101.3(8)
O5A W5 O23B 88.1(10)
O22B W5 O23B 157.9(11)
O17A W5 O23B 91.5(9)
O23A W5 O23B 16.8(8)
O29B W5 O23B 84.0(11)
O29A W5 O23B 89.1(9)
O17B W5 O23B 83.5(11)
O22A W5 O23B 173.6(9)
O5A W5 O38A 163.6(6)
O22B W5 O38A 57.5(8)
O17A W5 O38A 85.1(6)
O23A W5 O38A 86.0(6)
O29B W5 O38A 55.7(9)
O29A W5 O38A 73.6(6)
O17B W5 O38A 104.8(8)
O22A W5 O38A 72.4(5)
O23B W5 O38A 102.5(9)
O5A W5 O40B 151.8(7)
O22B W5 O40B 87.2(9)
O17A W5 O40B 56.5(7)
O23A W5 O40B 55.2(7)
O29B W5 O40B 83.0(10)
O29A W5 O40B 103.6(7)
O17B W5 O40B 70.9(9)
O22A W5 O40B 106.6(7)
O23B W5 O40B 70.9(10)
O38A W5 O40B 44.5(6)
O6A W6 O23A 106.6(7)
O6A W6 O24B 113.1(9)
O23A W6 O24B 139.4(9)
O6A W6 O30A 96.9(7)
O23A W6 O30A 94.0(6)
O24B W6 O30A 89.7(8)
O6A W6 O30B 118.5(9)
O23A W6 O30B 80.1(9)
O24B W6 O30B 88.4(10)
O30A W6 O30B 23.1(7)
O6A W6 O18A 104.8(7)
O23A W6 O18A 86.5(6)
O24B W6 O18A 75.5(8)
O30A W6 O18A 157.2(6)
O30B W6 O18A 136.7(9)
O6A W6 O18B 86.3(11)
O23A W6 O18B 85.7(10)
O24B W6 O18B 88.4(11)
O30A W6 O18B 176.8(11)
O30B W6 O18B 154.1(12)
O18A W6 O18B 19.6(9)
O6A W6 O24A 95.4(7)
O23A W6 O24A 157.6(7)
O24B W6 O24A 18.2(7)
O30A W6 O24A 87.4(6)
O30B W6 O24A 93.3(8)
O18A W6 O24A 83.7(6)
O18B W6 O24A 91.6(9)
O6A W6 O23B 89.7(10)
O23A W6 O23B 16.9(8)
O24B W6 O23B 155.7(11)
O30A W6 O23B 96.1(9)
O30B W6 O23B 87.8(11)
O18A W6 O23B 91.0(9)
O18B W6 O23B 84.6(12)
O24A W6 O23B 173.4(10)
O6A W6 O39A 163.3(6)
O23A W6 O39A 88.0(6)
O24B W6 O39A 54.5(8)
O30A W6 O39A 73.5(6)
O30B W6 O39A 54.9(8)
O18A W6 O39A 83.8(6)
O18B W6 O39A 103.3(10)
O24A W6 O39A 71.0(6)
O23B W6 O39A 104.7(10)
O6A W6 O40B 151.3(7)
O23A W6 O40B 54.8(7)
O24B W6 O40B 85.2(9)
O30A W6 O40B 105.5(7)
O30B W6 O40B 82.3(9)
O18A W6 O40B 56.8(7)
O18B W6 O40B 71.8(11)
O24A W6 O40B 103.3(7)
O23B W6 O40B 70.5(10)
O39A W6 O40B 45.1(6)
O7A W7 O24B 113.1(9)
O7A W7 O19A 108.0(6)
O24B W7 O19A 81.9(9)
O7A W7 O25A 107.0(6)
O24B W7 O25A 139.7(9)
O19A W7 O25A 89.1(6)
O7A W7 O31B 110.8(9)
O24B W7 O31B 90.8(11)
O19A W7 O31B 140.2(10)
O25A W7 O31B 71.6(10)
O7A W7 O24A 94.9(6)
O24B W7 O24A 18.5(8)
O19A W7 O24A 90.5(6)
O25A W7 O24A 157.1(7)
O31B W7 O24A 94.7(10)
O7A W7 O19B 90.2(9)
O24B W7 O19B 94.9(11)
O19A W7 O19B 18.9(8)
O25A W7 O19B 88.0(9)
O31B W7 O19B 153.9(12)
O24A W7 O19B 98.8(9)
O7A W7 O31A 93.8(6)
O24B W7 O31A 86.9(8)
O19A W7 O31A 158.0(7)
O25A W7 O31A 87.3(6)
O31B W7 O31A 20.6(8)
O24A W7 O31A 84.6(6)
O19B W7 O31A 174.5(9)
O7A W7 O25B 90.9(8)
O24B W7 O25B 155.9(10)
O19A W7 O25B 88.6(8)
O25A W7 O25B 17.1(7)
O31B W7 O25B 82.3(11)
O24A W7 O25B 174.1(8)
O19B W7 O25B 82.1(10)
O31A W7 O25B 94.1(8)
O7A W7 O39A 160.3(5)
O24B W7 O39A 55.2(9)
O19A W7 O39A 87.0(6)
O25A W7 O39A 85.4(6)
O31B W7 O39A 57.8(9)
O24A W7 O39A 71.7(6)
O19B W7 O39A 105.7(9)
O31A W7 O39A 71.1(5)
O25B W7 O39A 102.4(8)
O7A W7 O38B 152.2(7)
O24B W7 O38B 89.0(10)
O19A W7 O38B 56.7(7)
O25A W7 O38B 54.3(7)
O31B W7 O38B 84.2(11)
O24A W7 O38B 107.3(7)
O19B W7 O38B 70.5(10)
O31A W7 O38B 104.4(7)
O25B W7 O38B 67.4(8)
O39A W7 O38B 47.3(6)
O8A W8 O32B 111.5(9)
O8A W8 O26B 112.5(9)
O32B W8 O26B 90.0(10)
O8A W8 O25A 108.5(6)
O32B W8 O25A 84.0(9)
O26B W8 O25A 137.8(10)
O8A W8 O20A 108.1(6)
O32B W8 O20A 140.3(9)
O26B W8 O20A 72.5(9)
O25A W8 O20A 85.8(6)
O8A W8 O25B 89.0(8)
O32B W8 O25B 95.4(10)
O26B W8 O25B 154.1(11)
O25A W8 O25B 20.0(7)
O20A W8 O25B 87.5(8)
O8A W8 O32A 94.9(6)
O32B W8 O32A 16.8(8)
O26B W8 O32A 94.6(9)
O25A W8 O32A 91.5(6)
O20A W8 O32A 156.5(7)
O25B W8 O32A 97.9(8)
O8A W8 O26A 95.1(6)
O32B W8 O26A 86.9(8)
O26B W8 O26A 20.2(8)
O25A W8 O26A 156.3(6)
O20A W8 O26A 87.3(6)
O25B W8 O26A 174.2(8)
O32A W8 O26A 85.9(6)
O8A W8 O20B 92.7(9)
O32B W8 O20B 155.6(11)
O26B W8 O20B 82.7(11)
O25A W8 O20B 85.8(8)
O20A W8 O20B 16.2(8)
O25B W8 O20B 82.0(10)
O32A W8 O20B 172.4(9)
O26A W8 O20B 93.7(8)
O8A W8 O40A 160.9(5)
O32B W8 O40A 55.9(8)
O26B W8 O40A 57.4(9)
O25A W8 O40A 85.6(6)
O20A W8 O40A 85.1(6)
O25B W8 O40A 105.6(8)
O32A W8 O40A 71.4(5)
O26A W8 O40A 71.2(5)
O20B W8 O40A 101.3(8)
O8A W8 O38B 152.5(7)
O32B W8 O38B 89.2(10)
O26B W8 O38B 84.3(10)
O25A W8 O38B 54.0(7)
O20A W8 O38B 54.5(7)
O25B W8 O38B 70.6(9)
O32A W8 O38B 105.8(7)
O26A W8 O38B 104.2(7)
O20B W8 O38B 66.9(9)
O40A W8 O38B 46.6(6)
O9A W9 O26B 114.8(9)
O9A W9 O33B 108.6(10)
O26B W9 O33B 94.6(11)
O9A W9 O21A 108.6(6)
O26B W9 O21A 77.2(9)
O33B W9 O21A 141.8(10)
O9A W9 O27A 106.6(6)
O26B W9 O27A 138.6(10)
O33B W9 O27A 72.8(9)
O21A W9 O27A 88.8(6)
O9A W9 O26A 97.6(6)
O26B W9 O26A 20.4(8)
O33B W9 O26A 90.6(9)
O21A W9 O26A 92.7(6)
O27A W9 O26A 154.0(6)
O9A W9 O33A 96.0(6)
O26B W9 O33A 92.4(9)
O33B W9 O33A 15.4(9)
O21A W9 O33A 155.4(7)
O27A W9 O33A 84.4(6)
O26A W9 O33A 83.4(6)
O9A W9 O27B 86.7(8)
O26B W9 O27B 156.8(11)
O33B W9 O27B 85.9(10)
O21A W9 O27B 88.1(8)
O27A W9 O27B 21.3(6)
O26A W9 O27B 175.2(8)
O33A W9 O27B 93.9(7)
O9A W9 O21B 89.5(9)
O26B W9 O21B 91.4(11)
O33B W9 O21B 156.2(12)
O21A W9 O21B 20.3(8)
O27A W9 O21B 87.6(9)
O26A W9 O21B 102.6(9)
O33A W9 O21B 171.3(9)
O27B W9 O21B 79.7(10)
O9A W9 O39B 149.1(6)
O26B W9 O39B 88.4(10)
O33B W9 O39B 88.2(11)
O21A W9 O39B 54.7(7)
O27A W9 O39B 52.8(7)
O26A W9 O39B 108.3(7)
O33A W9 O39B 103.4(7)
O27B W9 O39B 68.4(9)
O21B W9 O39B 68.9(9)
O9A W9 O40A 162.4(5)
O26B W9 O40A 57.8(9)
O33B W9 O40A 59.2(9)
O21A W9 O40A 86.1(6)
O27A W9 O40A 82.8(5)
O26A W9 O40A 71.4(5)
O33A W9 O40A 69.6(5)
O27B W9 O40A 104.0(7)
O21B W9 O40A 106.0(9)
O39B W9 O40A 48.0(6)
O10A W10 O29B 113.9(11)
O10A W10 O34A 106.3(6)
O29B W10 O34A 139.8(11)
O10A W10 O35A 108.4(6)
O29B W10 O35A 77.2(10)
O34A W10 O35A 88.6(6)
O10A W10 O28B 111.4(8)
O29B W10 O28B 93.3(11)
O34A W10 O28B 73.6(8)
O35A W10 O28B 139.5(8)
O10A W10 O28A 96.3(6)
O29B W10 O28A 90.2(10)
O34A W10 O28A 87.6(6)
O35A W10 O28A 155.1(6)
O28B W10 O28A 18.5(7)
O10A W10 O35B 87.2(9)
O29B W10 O35B 95.8(12)
O34A W10 O35B 83.8(8)
O35A W10 O35B 24.0(7)
O28B W10 O35B 153.8(10)
O28A W10 O35B 171.3(9)
O10A W10 O29A 96.1(6)
O29B W10 O29A 19.2(10)
O34A W10 O29A 157.1(6)
O35A W10 O29A 89.3(6)
O28B W10 O29A 93.7(8)
O28A W10 O29A 84.8(6)
O35B W10 O29A 102.8(8)
O10A W10 O34B 89.0(8)
O29B W10 O34B 156.7(13)
O34A W10 O34B 17.4(7)
O35A W10 O34B 91.8(8)
O28B W10 O34B 81.7(10)
O28A W10 O34B 91.8(8)
O35B W10 O34B 80.2(10)
O29A W10 O34B 174.1(8)
O10A W10 O37B 150.3(7)
O29B W10 O37B 88.7(12)
O34A W10 O37B 53.1(7)
O35A W10 O37B 56.1(7)
O28B W10 O37B 84.9(9)
O28A W10 O37B 103.0(7)
O35B W10 O37B 70.8(9)
O29A W10 O37B 107.9(7)
O34B W10 O37B 68.2(9)
O10A W10 O38A 161.6(5)
O29B W10 O38A 55.7(10)
O34A W10 O38A 86.1(6)
O35A W10 O38A 85.1(6)
O28B W10 O38A 58.3(8)
O28A W10 O38A 70.2(6)
O35B W10 O38A 108.1(8)
O29A W10 O38A 71.0(5)
O34B W10 O38A 103.4(8)
O37B W10 O38A 47.9(6)
O11A W11 O30B 114.2(9)
O11A W11 O36A 106.0(5)
O30B W11 O36A 138.7(10)
O11A W11 O31B 111.4(10)
O30B W11 O31B 96.7(12)
O36A W11 O31B 76.4(11)
O11A W11 O35A 107.2(6)
O30B W11 O35A 68.8(10)
O36A W11 O35A 91.2(6)
O31B W11 O35A 141.4(10)
O11A W11 O31A 95.5(5)
O30B W11 O31A 92.0(10)
O36A W11 O31A 93.2(6)
O31B W11 O31A 20.7(9)
O35A W11 O31A 154.8(6)
O11A W11 O30A 96.6(5)
O30B W11 O30A 20.5(9)
O36A W11 O30A 157.3(6)
O31B W11 O30A 94.3(10)
O35A W11 O30A 83.3(6)
O31A W11 O30A 83.1(6)
O11A W11 O35B 88.3(8)
O30B W11 O35B 86.8(11)
O36A W11 O35B 85.3(8)
O31B W11 O35B 156.0(12)
O35A W11 O35B 22.2(7)
O31A W11 O35B 176.2(8)
O30A W11 O35B 97.0(8)
O11A W11 O36B 89.7(7)
O30B W11 O36B 150.5(11)
O36A W11 O36B 18.1(7)
O31B W11 O36B 89.5(11)
O35A W11 O36B 88.4(8)
O31A W11 O36B 103.0(8)
O30A W11 O36B 170.8(7)
O35B W11 O36B 76.5(9)
O11A W11 O39A 161.1(5)
O30B W11 O39A 55.7(9)
O36A W11 O39A 87.9(6)
O31B W11 O39A 58.7(10)
O35A W11 O39A 84.8(6)
O31A W11 O39A 70.5(5)
O30A W11 O39A 69.7(5)
O35B W11 O39A 105.9(8)
O36B W11 O39A 105.5(7)
O11A W11 O37B 148.9(6)
O30B W11 O37B 85.4(10)
O36A W11 O37B 54.1(7)
O31B W11 O37B 88.5(11)
O35A W11 O37B 55.8(7)
O31A W11 O37B 108.2(7)
O30A W11 O37B 105.8(7)
O35B W11 O37B 68.1(9)
O36B W11 O37B 65.9(8)
O39A W11 O37B 50.0(6)
O12A W12 O32B 110.6(9)
O12A W12 O34A 108.8(7)
O32B W12 O34A 140.2(9)
O12A W12 O33B 112.0(10)
O32B W12 O33B 89.0(11)
O34A W12 O33B 81.8(9)
O12A W12 O36B 86.3(9)
O32B W12 O36B 89.0(10)
O34A W12 O36B 87.8(8)
O33B W12 O36B 161.0(11)
O12A W12 O33A 95.9(7)
O32B W12 O33A 88.4(8)
O34A W12 O33A 93.4(6)
O33B W12 O33A 17.5(8)
O36B W12 O33A 177.1(9)
O12A W12 O34B 88.3(10)
O32B W12 O34B 159.9(11)
O34A W12 O34B 20.5(8)
O33B W12 O34B 90.2(11)
O36B W12 O34B 85.3(10)
O33A W12 O34B 96.7(9)
O12A W12 O32A 93.9(6)
O32B W12 O32A 16.9(7)
O34A W12 O32A 157.1(6)
O33B W12 O32A 92.9(9)
O36B W12 O32A 90.6(8)
O33A W12 O32A 87.3(6)
O34B W12 O32A 175.2(9)
O12A W12 O36A 108.2(6)
O32B W12 O36A 76.2(8)
O34A W12 O36A 86.2(6)
O33B W12 O36A 139.7(9)
O36B W12 O36A 22.7(7)
O33A W12 O36A 154.7(6)
O34B W12 O36A 91.7(9)
O32A W12 O36A 83.5(5)
O12A W12 O37B 152.0(7)
O32B W12 O37B 87.1(10)
O34A W12 O37B 54.3(7)
O33B W12 O37B 89.1(10)
O36B W12 O37B 72.0(9)
O33A W12 O37B 106.5(7)
O34B W12 O37B 72.8(10)
O32A W12 O37B 103.6(7)
O36A W12 O37B 53.5(7)
O12A W12 O40A 161.9(6)
O32B W12 O40A 56.2(8)
O34A W12 O40A 86.4(6)
O33B W12 O40A 59.2(9)
O36B W12 O40A 104.6(8)
O33A W12 O40A 72.8(6)
O34B W12 O40A 106.8(9)
O32A W12 O40A 71.9(5)
O36A W12 O40A 81.9(5)
O37B W12 O40A 45.9(6)
W2 O2A Cu1A 143.5(5)
O13B O13A W1 69(2)
O13B O13A W2 63(2)
W1 O13A W2 122.1(7)
O13A O13B W1 88(2)
O13A O13B W2 96(2)
W1 O13B W2 145.9(13)
O14B O14A W2 61.1(19)
O14B O14A W3 71(2)
W2 O14A W3 121.9(7)
O14A O14B W2 97(2)
O14A O14B W3 87(2)
W2 O14B W3 145.5(13)
O15B O15A W3 63(3)
O15B O15A W1 66(3)
W3 O15A W1 123.1(8)
O15A O15B W3 97(3)
O15A O15B W1 95(3)
W3 O15B W1 151.3(17)
O16B O16A W1 94(3)
O16B O16A W4 99(3)
W1 O16A W4 151.0(8)
O16A O16B W1 67(3)
O16A O16B W4 63(3)
W1 O16B W4 124.2(15)
O17B O17A W2 100(3)
O17B O17A W5 88(3)
W2 O17A W5 148.6(8)
O17A O17B W5 72(2)
O17A O17B W2 62(2)
W5 O17B W2 125.3(13)
O18B O18A W2 110(3)
O18B O18A W6 81(3)
W2 O18A W6 147.8(8)
O18A O18B W6 80(3)
O18A O18B W2 53(3)
W6 O18B W2 123.8(16)
O19B O19A W7 94(3)
O19B O19A W3 97(3)
W7 O19A W3 147.6(9)
O19A O19B W7 67(3)
O19A O19B W3 66(3)
W7 O19B W3 124.0(15)
O20B O20A W3 90(3)
O20B O20A W8 103(3)
W3 O20A W8 151.6(9)
O20A O20B W3 72(3)
O20A O20B W8 61(3)
W3 O20B W8 126.6(15)
O21B O21A W9 106(3)
O21B O21A W1 82(3)
W9 O21A W1 150.7(9)
O21A O21B W1 75(2)
O21A O21B W9 53(2)
W1 O21B W9 121.4(15)
O22B O22A W5 67(2)
O22B O22A W4 65(2)
W5 O22A W4 122.1(8)
O22A O22B W5 94(3)
O22A O22B W4 96(3)
W5 O22B W4 146.1(13)
O23B O23A W6 102(3)
O23B O23A W5 99(3)
W6 O23A W5 151.9(9)
O23A O23B W6 61(3)
O23A O23B W5 64(3)
W6 O23B W5 122.8(15)
O24B O24A W7 60(3)
O24B O24A W6 66(3)
W7 O24A W6 121.4(8)
O24A O24B W7 101(3)
O24A O24B W6 96(3)
W7 O24B W6 150.9(14)
O25B O25A W7 108(3)
O25B O25A W8 84(3)
W7 O25A W8 151.5(9)
O25A O25B W8 76(3)
O25A O25B W7 55(2)
W8 O25B W7 124.7(12)
O26B O26A W9 66(2)
O26B O26A W8 70(2)
W9 O26A W8 124.3(8)
O26A O26B W9 94(3)
O26A O26B W8 90(3)
W9 O26B W8 145.2(15)
O27B O27A W4 97(2)
O27B O27A W9 91(2)
W4 O27A W9 149.0(8)
O27A O27B W4 62(2)
O27A O27B W9 68(2)
W4 O27B W9 121.9(12)
O28B O28A W4 60(3)
O28B O28A W10 81(3)
W4 O28A W10 125.7(8)
O28A O28B W4 101(3)
O28A O28B W10 81(3)
W4 O28B W10 141.5(13)
O29B O29A W5 76(3)
O29B O29A W10 53(3)
W5 O29A W10 121.7(8)
O29A O29B W10 108(3)
O29A O29B W5 84(3)
W10 O29B W5 149.3(17)
O30B O30A W6 81(2)
O30B O30A W11 51(2)
W6 O30A W11 122.4(8)
O30A O30B W11 108(3)
O30A O30B W6 76(2)
W11 O30B W6 147.1(15)
O31B O31A W11 61(3)
O31B O31A W7 75(3)
W11 O31A W7 123.6(8)
O31A O31B W11 98(3)
O31A O31B W7 84(3)
W11 O31B W7 142.9(16)
O32B O32A W8 61(3)
O32B O32A W12 65(3)
W8 O32A W12 122.8(8)
O32A O32B W8 102(3)
O32A O32B W12 98(3)
W8 O32B W12 151.3(14)
O33B O33A W12 79(3)
O33B O33A W9 55(3)
W12 O33A W9 123.5(9)
O33A O33B W9 109(4)
O33A O33B W12 83(3)
W9 O33B W12 143.4(15)
O34B O34A W12 90(3)
O34B O34A W10 108(3)
W12 O34A W10 151.5(9)
O34A O34B W12 70(3)
O34A O34B W10 54(2)
W12 O34B W10 120.3(14)
O35B O35A W11 99(2)
O35B O35A W10 84(2)
W11 O35A W10 147.0(8)
O35A O35B W10 72(2)
O35A O35B W11 59.2(19)
W10 O35B W11 121.6(13)
O36B O36A W11 119(2)
O36B O36A W12 70(2)
W11 O36A W12 150.4(8)
O36A O36B W12 87(2)
O36A O36B W11 43.2(18)
W12 O36B W11 123.3(12)
Si1 O37A W2 121.4(6)
Si1 O37A W3 122.3(6)
W2 O37A W3 94.7(4)
Si1 O37A W1 122.8(6)
W2 O37A W1 94.3(4)
W3 O37A W1 94.0(4)
Si1 O37B W12 122.6(12)
Si1 O37B W10 119.1(11)
W12 O37B W10 98.6(8)
Si1 O37B W11 116.4(11)
W12 O37B W11 98.1(8)
W10 O37B W11 97.0(8)
Si1 O38A O40B 54.8(8)
Si1 O38A W5 124.5(7)
O40B O38A W5 69.7(8)
Si1 O38A W4 121.9(7)
O40B O38A W4 135.2(10)
W5 O38A W4 94.8(5)
Si1 O38A W10 120.8(7)
O40B O38A W10 128.4(10)
W5 O38A W10 93.8(5)
W4 O38A W10 93.2(5)
Si1 O38B W8 120.6(12)
Si1 O38B W7 120.4(12)
W8 O38B W7 97.0(8)
Si1 O38B W3 120.0(11)
W8 O38B W3 96.7(8)
W7 O38B W3 96.5(8)
Si1 O39A W6 123.7(7)
Si1 O39A W7 122.2(7)
W6 O39A W7 95.9(5)
Si1 O39A W11 119.2(7)
W6 O39A W11 94.3(5)
W7 O39A W11 94.3(5)
Si1 O39B W4 121.1(12)
Si1 O39B W9 118.8(11)
W4 O39B W9 99.0(9)
Si1 O39B W1 117.9(11)
W4 O39B W1 97.9(8)
W9 O39B W1 97.5(8)
Si1 O40A W12 124.4(7)
Si1 O40A W8 122.0(7)
W12 O40A W8 93.9(4)
Si1 O40A W9 121.5(7)
W12 O40A W9 94.0(5)
W8 O40A W9 92.9(5)
Si1 O40B O38A 57.2(9)
Si1 O40B W5 122.9(12)
O38A O40B W5 65.8(8)
Si1 O40B W6 122.4(11)
O38A O40B W6 131.3(12)
W5 O40B W6 95.9(8)
Si1 O40B W2 119.4(12)
O38A O40B W2 130.6(11)
W5 O40B W2 95.3(7)
W6 O40B W2 94.1(8)
N1A C1A C2A 119.0(12)
N1A C1A H1A 120.5
C2A C1A H1A 120.5
N1B C1B C2B 122.0(15)
N1B C1B H1B 119
C2B C1B H1B 119
C1A C2A C3A 120.9(13)
C1A C2A H2A 119.5
C3A C2A H2A 119.5
C3B C2B C1B 120.4(18)
C3B C2B H2B 119.8
C1B C2B H2B 119.8
C4A C3A C2A 118.5(13)
C4A C3A H3A 120.8
C2A C3A H3A 120.8
C2B C3B C4B 118(2)
C2B C3B H3B 121.2
C4B C3B H3B 121.2
C3A C4A C5A 119.3(13)
C3A C4A H4A 120.4
C5A C4A H4A 120.4
C5B C4B C3B 119.5(17)
C5B C4B H4B 120.3
C3B C4B H4B 120.3
N1A C5A C4A 120.8(13)
N1A C5A C6A 116.7(13)
C4A C5A C6A 122.5(13)
N1B C5B C4B 122.2(14)
N1B C5B C6B 115.4(13)
C4B C5B C6B 122.2(14)
N2A C6A C5A 108.8(11)
N2A C6A H6AA 109.9
C5A C6A H6AA 109.9
N2A C6A H6AB 109.9
C5A C6A H6AB 109.9
H6AA C6A H6AB 108.3
N2B C6B C5B 108.7(12)
N2B C6B H6BA 109.9
C5B C6B H6BA 109.9
N2B C6B H6BB 109.9
C5B C6B H6BB 109.9
H6BA C6B H6BB 108.3
N2A C7A C8A 108.8(12)
N2A C7A H7AA 109.9
C8A C7A H7AA 109.9
N2A C7A H7AB 109.9
C8A C7A H7AB 109.9
H7AA C7A H7AB 108.3
C8B C7B N2B 110.6(13)
C8B C7B H7BA 109.5
N2B C7B H7BA 109.5
C8B C7B H7BB 109.5
N2B C7B H7BB 109.5
H7BA C7B H7BB 108.1
C7A C8A N3A 109.5(12)
C7A C8A H8AA 109.8
N3A C8A H8AA 109.8
C7A C8A H8AB 109.8
N3A C8A H8AB 109.8
H8AA C8A H8AB 108.2
N3B C8B C7B 110.1(12)
N3B C8B H8BA 109.6
C7B C8B H8BA 109.6
N3B C8B H8BB 109.6
C7B C8B H8BB 109.6
H8BA C8B H8BB 108.2
N3A C9A C10A 109.0(12)
N3A C9A H9AA 109.9
C10A C9A H9AA 109.9
N3A C9A H9AB 109.9
C10A C9A H9AB 109.9
H9AA C9A H9AB 108.3
C10B C9B N3B 108.7(11)
C10B C9B H9BA 109.9
N3B C9B H9BA 109.9
C10B C9B H9BB 109.9
N3B C9B H9BB 109.9
H9BA C9B H9BB 108.3
C11A C10A N4A 120.8(13)
C11A C10A C9A 124.0(13)
N4A C10A C9A 115.1(12)
C11B C10B N4B 123.0(12)
C11B C10B C9B 122.1(12)
N4B C10B C9B 114.8(11)
C10A C11A C12A 120.3(14)
C10A C11A H11A 119.9
C12A C11A H11A 119.9
C10B C11B C12B 117.4(13)
C10B C11B H11B 121.3
C12B C11B H11B 121.3
C11A C12A C13A 119.3(14)
C11A C12A H12A 120.3
C13A C12A H12A 120.3
C11B C12B C13B 120.1(13)
C11B C12B H12B 119.9
C13B C12B H12B 119.9
C12A C13A C14A 117.4(13)
C12A C13A H13A 121.3
C14A C13A H13A 121.3
C14B C13B C12B 118.2(13)
C14B C13B H13B 120.9
C12B C13B H13B 120.9
N4A C14A C13A 123.1(13)
N4A C14A H14A 118.4
C13A C14A H14A 118.4
N4B C14B C13B 125.1(14)
N4B C14B H14B 117.5
C13B C14B H14B 117.5
N2A C15A H15A 109.5
N2A C15A H15B 109.5
H15A C15A H15B 109.5
N2A C15A H15C 109.5
H15A C15A H15C 109.5
H15B C15A H15C 109.5
N2B C15B H15D 109.5
N2B C15B H15E 109.5
H15D C15B H15E 109.5
N2B C15B H15F 109.5
H15D C15B H15F 109.5
H15E C15B H15F 109.5
N3A C16A H16A 109.5
N3A C16A H16B 109.5
H16A C16A H16B 109.5
N3A C16A H16C 109.5
H16A C16A H16C 109.5
H16B C16A H16C 109.5
N3B C16B H16D 109.5
N3B C16B H16E 109.5
H16D C16B H16E 109.5
N3B C16B H16F 109.5
H16D C16B H16F 109.5
H16E C16B H16F 109.5
N4A Cu1A N1A 106.8(5)
N4A Cu1A N3A 82.9(5)
N1A Cu1A N3A 167.9(5)
N4A Cu1A N2A 151.9(5)
N1A Cu1A N2A 82.0(5)
N3A Cu1A N2A 86.1(5)
N4A Cu1A O2A 91.6(4)
N1A Cu1A O2A 84.5(4)
N3A Cu1A O2A 102.6(4)
N2A Cu1A O2A 116.0(4)
N1B Cu1B N4B 105.2(5)
N1B Cu1B N2B 82.0(5)
N4B Cu1B N2B 152.3(5)
N1B Cu1B N3B 167.6(5)
N4B Cu1B N3B 82.8(5)
N2B Cu1B N3B 86.7(5)
N1B Cu1B O1W 92.3(5)
N4B Cu1B O1W 103.6(4)
N2B Cu1B O1W 102.8(4)
N3B Cu1B O1W 95.0(5)
C5A N1A C1A 121.5(12)
C5A N1A Cu1A 111.9(9)
C1A N1A Cu1A 126.6(9)
C5B N1B C1B 118.2(13)
C5B N1B Cu1B 113.2(9)
C1B N1B Cu1B 128.5(10)
C6A N2A C7A 113.2(11)
C6A N2A C15A 110.6(11)
C7A N2A C15A 111.1(11)
C6A N2A Cu1A 106.1(9)
C7A N2A Cu1A 104.7(9)
C15A N2A Cu1A 110.8(9)
C6B N2B C15B 110.6(12)
C6B N2B C7B 112.9(11)
C15B N2B C7B 111.8(12)
C6B N2B Cu1B 106.7(8)
C15B N2B Cu1B 111.6(9)
C7B N2B Cu1B 102.9(9)
C16A N3A C9A 108.3(11)
C16A N3A C8A 111.4(11)
C9A N3A C8A 111.0(11)
C16A N3A Cu1A 113.9(9)
C9A N3A Cu1A 103.5(9)
C8A N3A Cu1A 108.5(9)
C8B N3B C16B 110.1(12)
C8B N3B C9B 112.1(11)
C16B N3B C9B 108.2(11)
C8B N3B Cu1B 107.5(9)
C16B N3B Cu1B 116.4(9)
C9B N3B Cu1B 102.3(8)
C14A N4A C10A 119.0(12)
C14A N4A Cu1A 130.2(10)
C10A N4A Cu1A 110.8(9)
C14B N4B C10B 116.0(11)
C14B N4B Cu1B 132.7(10)
C10B N4B Cu1B 111.1(8)

loop_
_geom_bond_atom_site_label_1
_geom_bond_atom_site_label_2
_geom_bond_distance
Si1 O40B 1.58(2)
Si1 O40A 1.619(13)
Si1 O38A 1.622(14)
Si1 O37A 1.638(12)
Si1 O38B 1.64(2)
Si1 O39A 1.661(14)
Si1 O37B 1.69(2)
Si1 O39B 1.70(2)
W1 O1A 1.671(12)
W1 O13B 1.78(2)
W1 O15B 1.81(3)
W1 O16A 1.830(14)
W1 O13A 1.902(14)
W1 O21A 1.908(15)
W1 O21B 1.96(3)
W1 O15A 1.982(14)
W1 O16B 1.98(3)
W1 O37A 2.371(12)
W1 O39B 2.41(2)
W2 O2A 1.694(9)
W2 O14B 1.74(2)
W2 O18A 1.761(14)
W2 O13B 1.85(2)
W2 O17A 1.856(14)
W2 O14A 1.967(13)
W2 O13A 2.063(14)
W2 O17B 2.08(2)
W2 O18B 2.09(3)
W2 O37A 2.361(12)
W2 O40B 2.45(2)
W3 O3A 1.671(11)
W3 O15B 1.76(3)
W3 O20A 1.818(15)
W3 O14B 1.90(2)
W3 O19A 1.911(14)
W3 O20B 1.91(3)
W3 O15A 1.959(14)
W3 O14A 2.009(13)
W3 O19B 2.08(3)
W3 O37A 2.366(12)
W3 O38B 2.40(2)
W4 O4A 1.681(11)
W4 O28B 1.73(2)
W4 O27A 1.798(14)
W4 O22B 1.82(2)
W4 O16A 1.857(13)
W4 O28A 1.953(15)
W4 O22A 2.003(15)
W4 O27B 2.03(2)
W4 O16B 2.06(3)
W4 O39B 2.33(2)
W4 O38A 2.382(13)
W5 O5A 1.658(12)
W5 O22B 1.80(2)
W5 O17A 1.865(14)
W5 O23A 1.877(14)
W5 O29B 1.90(3)
W5 O29A 1.953(15)
W5 O17B 1.96(2)
W5 O22A 1.960(15)
W5 O23B 2.06(3)
W5 O38A 2.330(13)
W5 O40B 2.40(2)
W6 O6A 1.696(14)
W6 O23A 1.821(14)
W6 O24B 1.85(2)
W6 O30A 1.883(14)
W6 O30B 1.91(2)
W6 O18A 1.961(14)
W6 O18B 1.97(3)
W6 O24A 2.022(15)
W6 O23B 2.03(3)
W6 O39A 2.338(13)
W6 O40B 2.44(2)
W7 O7A 1.681(11)
W7 O24B 1.74(2)
W7 O19A 1.814(14)
W7 O25A 1.824(15)
W7 O31B 1.92(3)
W7 O24A 1.967(15)
W7 O19B 1.97(3)
W7 O31A 1.971(14)
W7 O25B 2.13(2)
W7 O39A 2.345(13)
W7 O38B 2.39(2)
W8 O8A 1.668(11)
W8 O32B 1.77(2)
W8 O26B 1.85(2)
W8 O25A 1.871(15)
W8 O20A 1.876(15)
W8 O25B 1.92(2)
W8 O32A 1.970(14)
W8 O26A 1.970(14)
W8 O20B 2.09(3)
W8 O40A 2.387(13)
W8 O38B 2.39(2)
W9 O9A 1.681(11)
W9 O26B 1.78(2)
W9 O33B 1.79(3)
W9 O21A 1.803(15)
W9 O27A 1.908(14)
W9 O26A 1.949(14)
W9 O33A 2.049(15)
W9 O27B 2.06(2)
W9 O21B 2.15(3)
W9 O39B 2.37(2)
W9 O40A 2.395(13)
W10 O10A 1.643(12)
W10 O29B 1.68(3)
W10 O34A 1.854(14)
W10 O35A 1.897(14)
W10 O28B 1.95(2)
W10 O28A 1.955(14)
W10 O35B 1.99(2)
W10 O29A 2.006(15)
W10 O34B 2.17(3)
W10 O37B 2.38(2)
W10 O38A 2.405(13)
W11 O11A 1.680(9)
W11 O30B 1.69(2)
W11 O36A 1.700(13)
W11 O31B 1.74(3)
W11 O35A 1.845(14)
W11 O31A 1.959(15)
W11 O30A 2.062(14)
W11 O35B 2.12(3)
W11 O36B 2.18(2)
W11 O39A 2.377(13)
W11 O37B 2.41(2)
W12 O12A 1.681(13)
W12 O32B 1.81(2)
W12 O34A 1.831(14)
W12 O33B 1.87(2)
W12 O36B 1.89(2)
W12 O33A 1.897(15)
W12 O34B 1.95(3)
W12 O32A 1.980(14)
W12 O36A 2.004(13)
W12 O37B 2.33(2)
W12 O40A 2.358(13)
O2A Cu1A 2.357(9)
O13A O13B 0.75(2)
O14A O14B 0.74(2)
O15A O15B 0.67(3)
O16A O16B 0.64(3)
O17A O17B 0.67(2)
O18A O18B 0.67(3)
O19A O19B 0.64(3)
O20A O20B 0.60(3)
O21A O21B 0.78(3)
O22A O22B 0.66(2)
O23A O23B 0.60(3)
O24A O24B 0.64(2)
O25A O25B 0.66(2)
O26A O26B 0.68(2)
O27A O27B 0.75(2)
O28A O28B 0.63(2)
O29A O29B 0.69(3)
O30A O30B 0.76(2)
O31A O31B 0.70(3)
O32A O32B 0.58(2)
O33A O33B 0.57(3)
O34A O34B 0.68(3)
O35A O35B 0.81(3)
O36A O36B 0.77(2)
O38A O40B 1.79(3)
C1A N1A 1.351(17)
C1A C2A 1.387(18)
C1A H1A 0.95
C1B N1B 1.355(19)
C1B C2B 1.39(2)
C1B H1B 0.95
C2A C3A 1.394(19)
C2A H2A 0.95
C2B C3B 1.38(3)
C2B H2B 0.95
C3A C4A 1.37(2)
C3A H3A 0.95
C3B C4B 1.40(3)
C3B H3B 0.95
C4A C5A 1.40(2)
C4A H4A 0.95
C4B C5B 1.40(2)
C4B H4B 0.95
C5A N1A 1.337(18)
C5A C6A 1.49(2)
C5B N1B 1.344(18)
C5B C6B 1.51(2)
C6A N2A 1.459(17)
C6A H6AA 0.99
C6A H6AB 0.99
C6B N2B 1.467(18)
C6B H6BA 0.99
C6B H6BB 0.99
C7A N2A 1.483(18)
C7A C8A 1.500(19)
C7A H7AA 0.99
C7A H7AB 0.99
C7B C8B 1.48(2)
C7B N2B 1.491(19)
C7B H7BA 0.99
C7B H7BB 0.99
C8A N3A 1.503(19)
C8A H8AA 0.99
C8A H8AB 0.99
C8B N3B 1.468(18)
C8B H8BA 0.99
C8B H8BB 0.99
C9A N3A 1.491(18)
C9A C10A 1.50(2)
C9A H9AA 0.99
C9A H9AB 0.99
C9B C10B 1.500(18)
C9B N3B 1.502(18)
C9B H9BA 0.99
C9B H9BB 0.99
C10A C11A 1.37(2)
C10A N4A 1.380(17)
C10B C11B 1.377(18)
C10B N4B 1.385(17)
C11A C12A 1.37(2)
C11A H11A 0.95
C11B C12B 1.380(19)
C11B H11B 0.95
C12A C13A 1.398(19)
C12A H12A 0.95
C12B C13B 1.385(19)
C12B H12B 0.95
C13A C14A 1.401(19)
C13A H13A 0.95
C13B C14B 1.354(18)
C13B H13B 0.95
C14A N4A 1.306(17)
C14A H14A 0.95
C14B N4B 1.320(17)
C14B H14B 0.95
C15A N2A 1.506(19)
C15A H15A 0.98
C15A H15B 0.98
C15A H15C 0.98
C15B N2B 1.48(2)
C15B H15D 0.98
C15B H15E 0.98
C15B H15F 0.98
C16A N3A 1.474(18)
C16A H16A 0.98
C16A H16B 0.98
C16A H16C 0.98
C16B N3B 1.480(19)
C16B H16D 0.98
C16B H16E 0.98
C16B H16F 0.98
Cu1A N4A 1.996(11)
Cu1A N1A 2.001(11)
Cu1A N3A 2.015(12)
Cu1A N2A 2.022(13)
Cu1B N1B 1.993(12)
Cu1B N4B 1.998(11)
Cu1B N2B 2.019(11)
Cu1B N3B 2.041(12)
Cu1B O1W 2.242(10)

loop_
_geom_torsion_atom_site_label_1
_geom_torsion_atom_site_label_2
_geom_torsion_atom_site_label_3
_geom_torsion_atom_site_label_4
_geom_torsion
O14B W2 O2A Cu1A 167.2(10)
O18A W2 O2A Cu1A -109.2(9)
O13B W2 O2A Cu1A 61.1(12)
O17A W2 O2A Cu1A -13.7(10)
O14A W2 O2A Cu1A 156.0(8)
O13A W2 O2A Cu1A 72.5(9)
O17B W2 O2A Cu1A -22.4(10)
O18B W2 O2A Cu1A -101.6(11)
O37A W2 O2A Cu1A 106.8(14)
O40B W2 O2A Cu1A -57.0(16)
O1A W1 O13A O13B 155(2)
O15B W1 O13A O13B -92(2)
O16A W1 O13A O13B 45(2)
O21A W1 O13A O13B -46(3)
O21B W1 O13A O13B -9E1(3)
O15A W1 O13A O13B -111(2)
O16B W1 O13A O13B 63(2)
O37A W1 O13A O13B -40(2)
O39B W1 O13A O13B -7(2)
O1A W1 O13A W2 -168.5(8)
O13B W1 O13A W2 36(2)
O15B W1 O13A W2 -56.3(12)
O16A W1 O13A W2 81.1(9)
O21A W1 O13A W2 -10(2)
O21B W1 O13A W2 -5E1(3)
O15A W1 O13A W2 -75.3(8)
O16B W1 O13A W2 99.2(11)
O37A W1 O13A W2 -3.7(7)
O39B W1 O13A W2 29.1(10)
O2A W2 O13A O13B -149(2)
O14B W2 O13A O13B 95(2)
O18A W2 O13A O13B 36(3)
O17A W2 O13A O13B -44(2)
O14A W2 O13A O13B 115(2)
O17B W2 O13A O13B -60(2)
O18B W2 O13A O13B -20(8)
O37A W2 O13A O13B 42(2)
O40B W2 O13A O13B 9(2)
O2A W2 O13A W1 172.7(8)
O14B W2 O13A W1 57.3(11)
O18A W2 O13A W1 -3(2)
O13B W2 O13A W1 -38(2)
O17A W2 O13A W1 -82.1(9)
O14A W2 O13A W1 77.0(8)
O17B W2 O13A W1 -97.9(10)
O18B W2 O13A W1 -58(7)
O37A W2 O13A W1 3.7(7)
O40B W2 O13A W1 -29.4(10)
W2 O13A O13B W1 -146.0(15)
W1 O13A O13B W2 146.0(15)
O1A W1 O13B O13A -28(2)
O15B W1 O13B O13A 88(2)
O16A W1 O13B O13A -134(2)
O21A W1 O13B O13A 154.3(17)
O21B W1 O13B O13A 175(2)
O15A W1 O13B O13A 69(2)
O16B W1 O13B O13A -118(2)
O37A W1 O13B O13A 133(2)
O39B W1 O13B O13A 173(2)
O1A W1 O13B W2 -125(2)
O15B W1 O13B W2 -9(3)
O16A W1 O13B W2 129(3)
O13A W1 O13B W2 -97(3)
O21A W1 O13B W2 57(3)
O21B W1 O13B W2 78(4)
O15A W1 O13B W2 -28(3)
O16B W1 O13B W2 145(3)
O37A W1 O13B W2 36(2)
O39B W1 O13B W2 76(3)
O2A W2 O13B O13A 34(2)
O14B W2 O13B O13A -86(2)
O18A W2 O13B O13A -161.2(17)
O17A W2 O13B O13A 133(2)
O14A W2 O13B O13A -64(2)
O17B W2 O13B O13A 120(2)
O18B W2 O13B O13A 175(2)
O37A W2 O13B O13A -130(3)
O40B W2 O13B O13A -171(2)
O2A W2 O13B W1 128(2)
O14B W2 O13B W1 9(3)
O18A W2 O13B W1 -67(3)
O17A W2 O13B W1 -133(3)
O14A W2 O13B W1 30(3)
O13A W2 O13B W1 94(3)
O17B W2 O13B W1 -145(3)
O18B W2 O13B W1 -91(3)
O37A W2 O13B W1 -36(2)
O40B W2 O13B W1 -77(3)
O2A W2 O14A O14B 152(2)
O18A W2 O14A O14B 45(2)
O13B W2 O14A O14B -96(2)
O17A W2 O14A O14B -53(3)
O13A W2 O14A O14B -115(2)
O17B W2 O14A O14B -46(9)
O18B W2 O14A O14B 60(2)
O37A W2 O14A O14B -43(2)
O40B W2 O14A O14B -12(2)
O2A W2 O14A W3 -169.3(7)
O14B W2 O14A W3 39(2)
O18A W2 O14A W3 83.8(8)
O13B W2 O14A W3 -56.8(10)
O17A W2 O14A W3 -14.4(19)
O13A W2 O14A W3 -75.8(8)
O17B W2 O14A W3 -7(8)
O18B W2 O14A W3 98.8(11)
O37A W2 O14A W3 -4.1(6)
O40B W2 O14A W3 26.5(9)
O3A W3 O14A O14B -152(2)
O15B W3 O14A O14B 93(2)
O20A W3 O14A O14B 26(3)
O19A W3 O14A O14B -47(2)
O20B W3 O14A O14B -22(8)
O15A W3 O14A O14B 112(2)
O19B W3 O14A O14B -63(2)
O37A W3 O14A O14B 40(2)
O38B W3 O14A O14B 6(2)
O3A W3 O14A W2 172.7(7)
O15B W3 O14A W2 57.2(12)
O20A W3 O14A W2 -10(2)
O14B W3 O14A W2 -35.6(19)
O19A W3 O14A W2 -82.2(8)
O20B W3 O14A W2 -57(8)
O15A W3 O14A W2 76.5(8)
O19B W3 O14A W2 -98.1(10)
O37A W3 O14A W2 4.1(6)
O38B W3 O14A W2 -29.5(9)
W3 O14A O14B W2 -145.7(14)
W2 O14A O14B W3 145.7(14)
O2A W2 O14B O14A -31(2)
O18A W2 O14B O14A -134(2)
O13B W2 O14B O14A 85(2)
O17A W2 O14B O14A 150.0(18)
O13A W2 O14B O14A 64(2)
O17B W2 O14B O14A 171.2(19)
O18B W2 O14B O14A -122(2)
O37A W2 O14B O14A 129(2)
O40B W2 O14B O14A 168(2)
O2A W2 O14B W3 -127(2)
O18A W2 O14B W3 131(2)
O13B W2 O14B W3 -10(2)
O17A W2 O14B W3 54(3)
O14A W2 O14B W3 -96(3)
O13A W2 O14B W3 -31(2)
O17B W2 O14B W3 76(3)
O18B W2 O14B W3 142(2)
O37A W2 O14B W3 34(2)
O40B W2 O14B W3 72(2)
O3A W3 O14B O14A 31(2)
O15B W3 O14B O14A -87(2)
O20A W3 O14B O14A -165.9(16)
O19A W3 O14B O14A 130(2)
O20B W3 O14B O14A 175(2)
O15A W3 O14B O14A -68(2)
O19B W3 O14B O14A 117(2)
O37A W3 O14B O14A -133(2)
O38B W3 O14B O14A -174(2)
O3A W3 O14B W2 129(2)
O15B W3 O14B W2 11(3)
O20A W3 O14B W2 -67(3)
O19A W3 O14B W2 -131(3)
O20B W3 O14B W2 -87(3)
O15A W3 O14B W2 31(2)
O14A W3 O14B W2 99(3)
O19B W3 O14B W2 -145(3)
O37A W3 O14B W2 -34(2)
O38B W3 O14B W2 -75(2)
O3A W3 O15A O15B 164(3)
O20A W3 O15A O15B 55(3)
O14B W3 O15A O15B -82(3)
O19A W3 O15A O15B -37(4)
O20B W3 O15A O15B 73(3)
O14A W3 O15A O15B -102(3)
O19B W3 O15A O15B -34(9)
O37A W3 O15A O15B -30(3)
O38B W3 O15A O15B 1(3)
O3A W3 O15A W1 -166.8(8)
O15B W3 O15A W1 29(3)
O20A W3 O15A W1 84.2(9)
O14B W3 O15A W1 -53.7(10)
O19A W3 O15A W1 -8(2)
O20B W3 O15A W1 101.4(12)
O14A W3 O15A W1 -73.5(8)
O19B W3 O15A W1 -5(9)
O37A W3 O15A W1 -1.6(7)
O38B W3 O15A W1 30.2(10)
O1A W1 O15A O15B -161(3)
O13B W1 O15A O15B 82(3)
O16A W1 O15A O15B 15(4)
O13A W1 O15A O15B 103(3)
O21A W1 O15A O15B -54(3)
O21B W1 O15A O15B -76(3)
O16B W1 O15A O15B -23(9)
O37A W1 O15A O15B 30(3)
O39B W1 O15A O15B -5(3)
O1A W1 O15A W3 170.6(8)
O13B W1 O15A W3 53.6(11)
O15B W1 O15A W3 -28(3)
O16A W1 O15A W3 -13(2)
O13A W1 O15A W3 75.0(9)
O21A W1 O15A W3 -82.5(9)
O21B W1 O15A W3 -104.2(11)
O16B W1 O15A W3 -52(8)
O37A W1 O15A W3 1.6(7)
O39B W1 O15A W3 -33.1(10)
W1 O15A O15B W3 -154(2)
W3 O15A O15B W1 154(2)
O3A W3 O15B O15A -17(3)
O20A W3 O15B O15A -124(3)
O14B W3 O15B O15A 98(3)
O19A W3 O15B O15A 158(2)
O20B W3 O15B O15A -110(3)
O14A W3 O15B O15A 77(3)
O19B W3 O15B O15A 172(2)
O37A W3 O15B O15A 144(3)
O38B W3 O15B O15A -179(3)
O3A W3 O15B W1 -130(3)
O20A W3 O15B W1 123(4)
O14B W3 O15B W1 -15(4)
O19A W3 O15B W1 45(5)
O20B W3 O15B W1 137(4)
O15A W3 O15B W1 -113(5)
O14A W3 O15B W1 -36(4)
O19B W3 O15B W1 59(5)
O37A W3 O15B W1 31(3)
O38B W3 O15B W1 68(4)
O1A W1 O15B O15A 20(3)
O13B W1 O15B O15A -99(3)
O16A W1 O15B O15A -171(2)
O13A W1 O15B O15A -76(3)
O21A W1 O15B O15A 122(3)
O21B W1 O15B O15A 104(3)
O16B W1 O15B O15A 174(2)
O37A W1 O15B O15A -145(3)
O39B W1 O15B O15A 175(3)
O1A W1 O15B W3 134(3)
O13B W1 O15B W3 14(4)
O16A W1 O15B W3 -58(4)
O13A W1 O15B W3 37(4)
O21A W1 O15B W3 -124(4)
O21B W1 O15B W3 -142(4)
O15A W1 O15B W3 113(5)
O16B W1 O15B W3 -73(5)
O37A W1 O15B W3 -31(3)
O39B W1 O15B W3 -71(4)
O1A W1 O16A O16B 10(3)
O13B W1 O16A O16B 123(3)
O15B W1 O16A O16B -159(3)
O13A W1 O16A O16B 107(3)
O21A W1 O16A O16B -98(3)
O21B W1 O16A O16B -74(3)
O15A W1 O16A O16B -167(3)
O37A W1 O16A O16B 180(3)
O39B W1 O16A O16B -142(3)
O1A W1 O16A W4 126.9(18)
O13B W1 O16A W4 -119(2)
O15B W1 O16A W4 -42(3)
O13A W1 O16A W4 -135.8(18)
O21A W1 O16A W4 19.5(18)
O21B W1 O16A W4 43(2)
O15A W1 O16A W4 -49(3)
O16B W1 O16A W4 117(4)
O37A W1 O16A W4 -63.2(18)
O39B W1 O16A W4 -24.8(16)
O4A W4 O16A O16B -14(3)
O28B W4 O16A O16B 161(3)
O27A W4 O16A O16B 96(3)
O22B W4 O16A O16B -121(3)
O28A W4 O16A O16B -173(3)
O22A W4 O16A O16B -107(3)
O27B W4 O16A O16B 75(3)
O39B W4 O16A O16B 141(3)
O38A W4 O16A O16B -178(3)
O4A W4 O16A W1 -130.6(17)
O28B W4 O16A W1 45(3)
O27A W4 O16A W1 -20.1(19)
O22B W4 O16A W1 123(2)
O28A W4 O16A W1 71(2)
O22A W4 O16A W1 137.1(19)
O27B W4 O16A W1 -41.6(19)
O16B W4 O16A W1 -116(4)
O39B W4 O16A W1 25.2(17)
O38A W4 O16A W1 66.3(18)
W4 O16A O16B W1 -154.1(13)
W1 O16A O16B W4 154.1(13)
O1A W1 O16B O16A -171(3)
O13B W1 O16B O16A -54(3)
O15B W1 O16B O16A 33(5)
O13A W1 O16B O16A -75(3)
O21A W1 O16B O16A 82(3)
O21B W1 O16B O16A 104(3)
O15A W1 O16B O16A 51(10)
O37A W1 O16B O16A 0(3)
O39B W1 O16B O16A 32(3)
O1A W1 O16B W4 161.0(15)
O13B W1 O16B W4 -82.5(17)
O15B W1 O16B W4 5(4)
O16A W1 O16B W4 -28(2)
O13A W1 O16B W4 -102.9(15)
O21A W1 O16B W4 53.8(16)
O21B W1 O16B W4 76.1(17)
O15A W1 O16B W4 23(9)
O37A W1 O16B W4 -28.5(17)
O39B W1 O16B W4 3.8(13)
O4A W4 O16B O16A 166(3)
O28B W4 O16B O16A -32(5)
O27A W4 O16B O16A -84(3)
O22B W4 O16B O16A 56(3)
O28A W4 O16B O16A 21(8)
O22A W4 O16B O16A 73(3)
O27B W4 O16B O16A -104(3)
O39B W4 O16B O16A -33(3)
O38A W4 O16B O16A 2(3)
O4A W4 O16B W1 -164.8(16)
O28B W4 O16B W1 -3(4)
O27A W4 O16B W1 -55.0(16)
O22B W4 O16B W1 85.0(17)
O16A W4 O16B W1 29(2)
O28A W4 O16B W1 50(7)
O22A W4 O16B W1 102.1(16)
O27B W4 O16B W1 -75.0(16)
O39B W4 O16B W1 -3.9(14)
O38A W4 O16B W1 31.5(17)
O2A W2 O17A O17B -28(3)
O14B W2 O17A O17B 150(3)
O18A W2 O17A O17B 79(3)
O13B W2 O17A O17B -137(3)
O14A W2 O17A O17B 178(2)
O13A W2 O17A O17B -121(3)
O18B W2 O17A O17B 62(3)
O37A W2 O17A O17B 168(3)
O40B W2 O17A O17B 128(3)
O2A W2 O17A W5 -129.7(17)
O14B W2 O17A W5 49(2)
O18A W2 O17A W5 -22.4(19)
O13B W2 O17A W5 122(2)
O14A W2 O17A W5 76(2)
O13A W2 O17A W5 137.2(18)
O17B W2 O17A W5 -101(3)
O18B W2 O17A W5 -40(2)
O37A W2 O17A W5 66.4(18)
O40B W2 O17A W5 26.9(16)
O5A W5 O17A O17B 22(3)
O22B W5 O17A O17B 134(3)
O23A W5 O17A O17B -82(3)
O29B W5 O17A O17B -149(3)
O29A W5 O17A O17B -158(2)
O22A W5 O17A O17B 119(3)
O23B W5 O17A O17B -66(3)
O38A W5 O17A O17B -169(3)
O40B W5 O17A O17B -132(3)
O5A W5 O17A W2 127.0(17)
O22B W5 O17A W2 -122(2)
O23A W5 O17A W2 22.4(18)
O29B W5 O17A W2 -44(3)
O29A W5 O17A W2 -53(3)
O17B W5 O17A W2 105(3)
O22A W5 O17A W2 -136.0(18)
O23B W5 O17A W2 39(2)
O38A W5 O17A W2 -63.8(18)
O40B W5 O17A W2 -27.2(16)
W2 O17A O17B W5 -149.3(11)
W5 O17A O17B W2 149.3(11)
O5A W5 O17B O17A -159(3)
O22B W5 O17B O17A -45(3)
O23A W5 O17B O17A 96(3)
O29B W5 O17B O17A 51(4)
O29A W5 O17B O17A 89(7)
O22A W5 O17B O17A -63(3)
O23B W5 O17B O17A 113(3)
O38A W5 O17B O17A 12(3)
O40B W5 O17B O17A 41(2)
O5A W5 O17B W2 167.8(14)
O22B W5 O17B W2 -78.6(15)
O17A W5 O17B W2 -33.5(18)
O23A W5 O17B W2 62.6(14)
O29B W5 O17B W2 17(3)
O29A W5 O17B W2 55(7)
O22A W5 O17B W2 -96.2(14)
O23B W5 O17B W2 79.5(16)
O38A W5 O17B W2 -21.7(15)
O40B W5 O17B W2 7.5(12)
O2A W2 O17B O17A 153(3)
O14B W2 O17B O17A -47(4)
O18A W2 O17B O17A -101(3)
O13B W2 O17B O17A 40(3)
O14A W2 O17B O17A -10(10)
O13A W2 O17B O17A 59(3)
O18B W2 O17B O17A -116(3)
O37A W2 O17B O17A -12(3)
O40B W2 O17B O17A -44(2)
O2A W2 O17B W5 -170.6(14)
O14B W2 O17B W5 -11(3)
O18A W2 O17B W5 -64.0(14)
O13B W2 O17B W5 77.1(15)
O17A W2 O17B W5 36.6(19)
O14A W2 O17B W5 27(9)
O13A W2 O17B W5 95.3(14)
O18B W2 O17B W5 -79.8(16)
O37A W2 O17B W5 24.2(15)
O40B W2 O17B W5 -7.5(12)
O2A W2 O18A O18B 26(3)
O14B W2 O18A O18B 139(3)
O13B W2 O18A O18B -140(3)
O17A W2 O18A O18B -80(3)
O14A W2 O18A O18B 123(3)
O13A W2 O18A O18B -159(3)
O17B W2 O18A O18B -62(3)
O37A W2 O18A O18B -165(3)
O40B W2 O18A O18B -128(3)
O2A W2 O18A W6 130.7(16)
O14B W2 O18A W6 -116.6(19)
O13B W2 O18A W6 -35(2)
O17A W2 O18A W6 24.2(17)
O14A W2 O18A W6 -132.1(16)
O13A W2 O18A W6 -54(3)
O17B W2 O18A W6 42.5(18)
O18B W2 O18A W6 105(4)
O37A W2 O18A W6 -60.2(16)
O40B W2 O18A W6 -23.1(15)
O6A W6 O18A O18B -19(3)
O23A W6 O18A O18B 87(3)
O24B W6 O18A O18B -130(3)
O30A W6 O18A O18B 179(3)
O30B W6 O18A O18B 159(3)
O24A W6 O18A O18B -113(3)
O23B W6 O18A O18B 71(3)
O39A W6 O18A O18B 175(3)
O40B W6 O18A O18B 136(3)
O6A W6 O18A W2 -132.0(16)
O23A W6 O18A W2 -25.8(17)
O24B W6 O18A W2 117.4(19)
O30A W6 O18A W2 66(2)
O30B W6 O18A W2 46(2)
O18B W6 O18A W2 -113(4)
O24A W6 O18A W2 134.0(17)
O23B W6 O18A W2 -42.1(19)
O39A W6 O18A W2 62.5(16)
O40B W6 O18A W2 23.6(15)
W2 O18A O18B W6 148.5(13)
W6 O18A O18B W2 -148.5(13)
O6A W6 O18B O18A 161(3)
O23A W6 O18B O18A -92(3)
O24B W6 O18B O18A 48(3)
O30A W6 O18B O18A -1E1(2)
O30B W6 O18B O18A -35(5)
O24A W6 O18B O18A 66(3)
O23B W6 O18B O18A -109(3)
O39A W6 O18B O18A -5(3)
O40B W6 O18B O18A -37(3)
O6A W6 O18B W2 -168.6(17)
O23A W6 O18B W2 -61.7(16)
O24B W6 O18B W2 78.1(17)
O30A W6 O18B W2 24(19)
O30B W6 O18B W2 -5(4)
O18A W6 O18B W2 30(2)
O24A W6 O18B W2 96.1(16)
O23B W6 O18B W2 -78.6(18)
O39A W6 O18B W2 25.2(18)
O40B W6 O18B W2 -7.4(14)
O2A W2 O18B O18A -155(3)
O14B W2 O18B O18A -40(3)
O13B W2 O18B O18A 60(4)
O17A W2 O18B O18A 99(3)
O14A W2 O18B O18A -59(3)
O13A W2 O18B O18A 76(8)
O17B W2 O18B O18A 116(3)
O37A W2 O18B O18A 16(3)
O40B W2 O18B O18A 46(3)
O2A W2 O18B W6 166.6(16)
O14B W2 O18B W6 -78.3(18)
O18A W2 O18B W6 -38(2)
O13B W2 O18B W6 22(3)
O17A W2 O18B W6 61.1(16)
O14A W2 O18B W6 -97.0(16)
O13A W2 O18B W6 37(8)
O17B W2 O18B W6 77.7(17)
O37A W2 O18B W6 -22.5(18)
O40B W2 O18B W6 7.4(14)
O7A W7 O19A O19B 21(3)
O24B W7 O19A O19B 133(3)
O25A W7 O19A O19B -87(3)
O31B W7 O19A O19B -146(3)
O24A W7 O19A O19B 116(3)
O31A W7 O19A O19B -167(3)
O25B W7 O19A O19B -69(3)
O39A W7 O19A O19B -172(3)
O38B W7 O19A O19B -133(3)
O7A W7 O19A W3 130.3(16)
O24B W7 O19A W3 -117.9(19)
O25A W7 O19A W3 22.8(18)
O31B W7 O19A W3 -36(3)
O24A W7 O19A W3 -134.3(18)
O19B W7 O19A W3 109(4)
O31A W7 O19A W3 -58(3)
O25B W7 O19A W3 39.9(18)
O39A W7 O19A W3 -62.7(17)
O38B W7 O19A W3 -23.8(15)
O3A W3 O19A O19B -23(3)
O15B W3 O19A O19B 161(3)
O20A W3 O19A O19B 85(3)
O14B W3 O19A O19B -132(3)
O20B W3 O19A O19B 67(3)
O15A W3 O19A O19B 179(3)
O14A W3 O19A O19B -116(3)
O37A W3 O19A O19B 172(3)
O38B W3 O19A O19B 133(3)
O3A W3 O19A W7 -132.0(17)
O15B W3 O19A W7 52(2)
O20A W3 O19A W7 -23.5(18)
O14B W3 O19A W7 119.0(19)
O20B W3 O19A W7 -41.7(19)
O15A W3 O19A W7 70(2)
O14A W3 O19A W7 135.3(18)
O19B W3 O19A W7 -109(4)
O37A W3 O19A W7 63.8(17)
O38B W3 O19A W7 24.0(16)
W3 O19A O19B W7 -149.4(13)
W7 O19A O19B W3 149.4(13)
O7A W7 O19B O19A -160(3)
O24B W7 O19B O19A -47(3)
O25A W7 O19B O19A 93(3)
O31B W7 O19B O19A 55(4)
O24A W7 O19B O19A -65(3)
O31A W7 O19B O19A 62(11)
O25B W7 O19B O19A 109(3)
O39A W7 O19B O19A 8(3)
O38B W7 O19B O19A 40(3)
O7A W7 O19B W3 165.9(15)
O24B W7 O19B W3 -80.8(17)
O19A W7 O19B W3 -34(2)
O25A W7 O19B W3 58.9(15)
O31B W7 O19B W3 21(4)
O24A W7 O19B W3 -99.0(15)
O31A W7 O19B W3 28(11)
O25B W7 O19B W3 75.1(16)
O39A W7 O19B W3 -25.7(17)
O38B W7 O19B W3 6.3(13)
O3A W3 O19B O19A 158(3)
O15B W3 O19B O19A -31(5)
O20A W3 O19B O19A -94(3)
O14B W3 O19B O19A 45(3)
O20B W3 O19B O19A -112(3)
O15A W3 O19B O19A -4(11)
O14A W3 O19B O19A 64(3)
O37A W3 O19B O19A -8(3)
O38B W3 O19B O19A -41(3)
O3A W3 O19B W7 -168.1(15)
O15B W3 O19B W7 3(4)
O20A W3 O19B W7 -59.6(15)
O14B W3 O19B W7 79.0(16)
O19A W3 O19B W7 34(2)
O20B W3 O19B W7 -77.3(17)
O15A W3 O19B W7 30(9)
O14A W3 O19B W7 98.1(15)
O37A W3 O19B W7 26.7(16)
O38B W3 O19B W7 -6.4(13)
O3A W3 O20A O20B 14(3)
O15B W3 O20A O20B 128(3)
O14B W3 O20A O20B -150(3)
O19A W3 O20A O20B -92(3)
O15A W3 O20A O20B 112(3)
O14A W3 O20A O20B -164(3)
O19B W3 O20A O20B -74(3)
O37A W3 O20A O20B -177(3)
O38B W3 O20A O20B -140(3)
O3A W3 O20A W8 132.0(19)
O15B W3 O20A W8 -114(2)
O14B W3 O20A W8 -32(3)
O19A W3 O20A W8 26(2)
O20B W3 O20A W8 118(4)
O15A W3 O20A W8 -130(2)
O14A W3 O20A W8 -45(3)
O19B W3 O20A W8 44(2)
O37A W3 O20A W8 -59(2)
O38B W3 O20A W8 -21.9(18)
O8A W8 O20A O20B -19(3)
O32B W8 O20A O20B 165(3)
O26B W8 O20A O20B -127(4)
O25A W8 O20A O20B 89(3)
O25B W8 O20A O20B 69(3)
O32A W8 O20A O20B 174(3)
O26A W8 O20A O20B -113(3)
O40A W8 O20A O20B 175(3)
O38B W8 O20A O20B 137(4)
O8A W8 O20A W3 -133.9(19)
O32B W8 O20A W3 50(3)
O26B W8 O20A W3 118(2)
O25A W8 O20A W3 -26(2)
O25B W8 O20A W3 -46(2)
O32A W8 O20A W3 58(3)
O26A W8 O20A W3 132(2)
O20B W8 O20A W3 -115(4)
O40A W8 O20A W3 60(2)
O38B W8 O20A W3 22.0(18)
W8 O20A O20B W3 -154.5(15)
W3 O20A O20B W8 154.5(15)
O3A W3 O20B O20A -167(3)
O15B W3 O20B O20A -51(3)
O14B W3 O20B O20A 46(4)
O19A W3 O20B O20A 88(3)
O15A W3 O20B O20A -70(3)
O14A W3 O20B O20A 63(9)
O19B W3 O20B O20A 104(3)
O37A W3 O20B O20A 3(3)
O38B W3 O20B O20A 34(3)
O3A W3 O20B W8 165.2(15)
O15B W3 O20B W8 -79.2(18)
O20A W3 O20B W8 -28(2)
O14B W3 O20B W8 18(3)
O19A W3 O20B W8 59.8(16)
O15A W3 O20B W8 -98.1(15)
O14A W3 O20B W8 35(9)
O19B W3 O20B W8 76.3(17)
O37A W3 O20B W8 -24.5(17)
O38B W3 O20B W8 6.2(13)
O8A W8 O20B O20A 162(3)
O32B W8 O20B O20A -24(5)
O26B W8 O20B O20A 50(3)
O25A W8 O20B O20A -89(3)
O25B W8 O20B O20A -109(3)
O32A W8 O20B O20A -20(9)
O26A W8 O20B O20A 67(3)
O40A W8 O20B O20A -5(3)
O38B W8 O20B O20A -37(3)
O8A W8 O20B W3 -167.2(15)
O32B W8 O20B W3 7(4)
O26B W8 O20B W3 80.5(17)
O25A W8 O20B W3 -58.8(16)
O20A W8 O20B W3 31(2)
O25B W8 O20B W3 -78.6(17)
O32A W8 O20B W3 11(8)
O26A W8 O20B W3 97.5(16)
O40A W8 O20B W3 25.9(17)
O38B W8 O20B W3 -6.4(14)
O9A W9 O21A O21B 21(3)
O26B W9 O21A O21B 133(3)
O33B W9 O21A O21B -146(3)
O27A W9 O21A O21B -86(3)
O26A W9 O21A O21B 120(3)
O33A W9 O21A O21B -160(3)
O27B W9 O21A O21B -65(3)
O39B W9 O21A O21B -130(3)
O40A W9 O21A O21B -169(3)
O9A W9 O21A W1 124.0(18)
O26B W9 O21A W1 -124(2)
O33B W9 O21A W1 -43(3)
O27A W9 O21A W1 16.9(19)
O26A W9 O21A W1 -137.1(19)
O33A W9 O21A W1 -57(3)
O27B W9 O21A W1 38(2)
O21B W9 O21A W1 103(3)
O39B W9 O21A W1 -26.6(17)
O40A W9 O21A W1 -66.0(19)
O1A W1 O21A O21B -18(3)
O13B W1 O21A O21B 160(3)
O15B W1 O21A O21B -127(3)
O16A W1 O21A O21B 92(3)
O13A W1 O21A O21B -176(2)
O15A W1 O21A O21B -110(3)
O16B W1 O21A O21B 73(3)
O37A W1 O21A O21B 178(3)
O39B W1 O21A O21B 136(3)
O1A W1 O21A W9 -127.6(18)
O13B W1 O21A W9 51(2)
O15B W1 O21A W9 124(2)
O16A W1 O21A W9 -17.5(19)
O13A W1 O21A W9 75(3)
O21B W1 O21A W9 -109(3)
O15A W1 O21A W9 140(2)
O16B W1 O21A W9 -36(2)
O37A W1 O21A W9 68.7(19)
O39B W1 O21A W9 26.7(17)
W9 O21A O21B W1 151.2(12)
W1 O21A O21B W9 -151.2(12)
O1A W1 O21B O21A 162(3)
O13B W1 O21B O21A -37(4)
O15B W1 O21B O21A 50(3)
O16A W1 O21B O21A -87(2)
O13A W1 O21B O21A 5E1(3)
O15A W1 O21B O21A 69(2)
O16B W1 O21B O21A -106(3)
O37A W1 O21B O21A -2(3)
O39B W1 O21B O21A -36(2)
O1A W1 O21B W9 -170.6(15)
O13B W1 O21B W9 -10(4)
O15B W1 O21B W9 76.9(17)
O16A W1 O21B W9 -60.5(15)
O13A W1 O21B W9 8E1(3)
O21A W1 O21B W9 27.0(16)
O15A W1 O21B W9 96.0(15)
O16B W1 O21B W9 -78.6(17)
O37A W1 O21B W9 24.8(17)
O39B W1 O21B W9 -9.1(13)
O9A W9 O21B O21A -160(3)
O26B W9 O21B O21A -45(3)
O33B W9 O21B O21A 59(4)
O27A W9 O21B O21A 93(3)
O26A W9 O21B O21A -63(3)
O33A W9 O21B O21A 70(7)
O27B W9 O21B O21A 113(3)
O39B W9 O21B O21A 42(3)
O40A W9 O21B O21A 11(3)
O9A W9 O21B W1 166.8(15)
O26B W9 O21B W1 -78.4(17)
O33B W9 O21B W1 26(4)
O21A W9 O21B W1 -33.0(19)
O27A W9 O21B W1 60.2(15)
O26A W9 O21B W1 -95.6(15)
O33A W9 O21B W1 37(7)
O27B W9 O21B W1 80.1(16)
O39B W9 O21B W1 9.4(13)
O40A W9 O21B W1 -21.6(17)
O5A W5 O22A O22B 154(3)
O17A W5 O22A O22B 47(3)
O23A W5 O22A O22B -39(3)
O29B W5 O22A O22B -91(3)
O29A W5 O22A O22B -112(3)
O17B W5 O22A O22B 64(3)
O23B W5 O22A O22B -74(9)
O38A W5 O22A O22B -38(2)
O40B W5 O22A O22B -9(3)
O5A W5 O22A W4 -170.7(8)
O22B W5 O22A W4 35(2)
O17A W5 O22A W4 81.6(9)
O23A W5 O22A W4 -4(2)
O29B W5 O22A W4 -56.5(12)
O29A W5 O22A W4 -76.8(9)
O17B W5 O22A W4 99.4(11)
O23B W5 O22A W4 -39(9)
O38A W5 O22A W4 -2.7(7)
O40B W5 O22A W4 26.2(10)
O4A W4 O22A O22B -153(3)
O28B W4 O22A O22B 95(3)
O27A W4 O22A O22B 35(3)
O16A W4 O22A O22B -46(3)
O28A W4 O22A O22B 110(3)
O27B W4 O22A O22B -32(9)
O16B W4 O22A O22B -63(3)
O39B W4 O22A O22B 6(3)
O38A W4 O22A O22B 38(2)
O4A W4 O22A W5 171.4(8)
O28B W4 O22A W5 59.9(11)
O27A W4 O22A W5 -1(2)
O22B W4 O22A W5 -36(2)
O16A W4 O22A W5 -81.6(9)
O28A W4 O22A W5 74.6(9)
O27B W4 O22A W5 -67(8)
O16B W4 O22A W5 -98.7(11)
O39B W4 O22A W5 -29.9(10)
O38A W4 O22A W5 2.7(7)
W4 O22A O22B W5 -147.6(16)
W5 O22A O22B W4 147.6(16)
O5A W5 O22B O22A -28(3)
O17A W5 O22B O22A -132(3)
O23A W5 O22B O22A 158(2)
O29B W5 O22B O22A 89(3)
O29A W5 O22B O22A 68(3)
O17B W5 O22B O22A -118(3)
O23B W5 O22B O22A 164(3)
O38A W5 O22B O22A 136(3)
O40B W5 O22B O22A 172(3)
O5A W5 O22B W4 -135(2)
O17A W5 O22B W4 121(3)
O23A W5 O22B W4 51(3)
O29B W5 O22B W4 -18(3)
O29A W5 O22B W4 -39(3)
O17B W5 O22B W4 135(3)
O22A W5 O22B W4 -107(4)
O23B W5 O22B W4 56(4)
O38A W5 O22B W4 29(2)
O40B W5 O22B W4 65(3)
O4A W4 O22B O22A 29(3)
O28B W4 O22B O22A -86(3)
O27A W4 O22B O22A -160(2)
O16A W4 O22B O22A 131(3)
O28A W4 O22B O22A -69(3)
O27B W4 O22B O22A 173(2)
O16B W4 O22B O22A 116(3)
O39B W4 O22B O22A -175(3)
O38A W4 O22B O22A -135(3)
O4A W4 O22B W5 135(2)
O28B W4 O22B W5 20(3)
O27A W4 O22B W5 -53(3)
O16A W4 O22B W5 -122(3)
O28A W4 O22B W5 38(3)
O22A W4 O22B W5 106(4)
O27B W4 O22B W5 -81(4)
O16B W4 O22B W5 -138(3)
O39B W4 O22B W5 -68(3)
O38A W4 O22B W5 -29(2)
O6A W6 O23A O23B -1(4)
O24B W6 O23A O23B -168(3)
O30A W6 O23A O23B 98(3)
O30B W6 O23A O23B 116(4)
O18A W6 O23A O23B -105(3)
O18B W6 O23A O23B -85(4)
O24A W6 O23A O23B -169(3)
O39A W6 O23A O23B 171(3)
O40B W6 O23A O23B -156(4)
O6A W6 O23A W5 135.2(19)
O24B W6 O23A W5 -32(3)
O30A W6 O23A W5 -126.3(19)
O30B W6 O23A W5 -108(2)
O18A W6 O23A W5 30.8(19)
O18B W6 O23A W5 50(2)
O24A W6 O23A W5 -33(3)
O23B W6 O23A W5 136(5)
O39A W6 O23A W5 -53.1(19)
O40B W6 O23A W5 -20.2(17)
O5A W5 O23A O23B -1(4)
O22B W5 O23A O23B 173(3)
O17A W5 O23A O23B 106(3)
O29B W5 O23A O23B -113(4)
O29A W5 O23A O23B -95(3)
O17B W5 O23A O23B 86(4)
O22A W5 O23A O23B -167(3)
O38A W5 O23A O23B -169(3)
O40B W5 O23A O23B 157(4)
O5A W5 O23A W6 -137.3(19)
O22B W5 O23A W6 37(3)
O17A W5 O23A W6 -30.2(19)
O29B W5 O23A W6 111(2)
O29A W5 O23A W6 128.8(19)
O17B W5 O23A W6 -50(2)
O22A W5 O23A W6 56(3)
O23B W5 O23A W6 -136(5)
O38A W5 O23A W6 55.1(19)
O40B W5 O23A W6 20.4(17)
W5 O23A O23B W6 -160.6(19)
W6 O23A O23B W5 160.6(19)
O6A W6 O23B O23A 179(3)
O24B W6 O23B O23A 19(5)
O30A W6 O23B O23A -84(3)
O30B W6 O23B O23A -62(3)
O18A W6 O23B O23A 75(3)
O18B W6 O23B O23A 93(3)
O24A W6 O23B O23A 38(11)
O39A W6 O23B O23A -9(4)
O40B W6 O23B O23A 21(3)
O6A W6 O23B W5 158.6(15)
O23A W6 O23B W5 -21(2)
O24B W6 O23B W5 -2(4)
O30A W6 O23B W5 -104.5(15)
O30B W6 O23B W5 -82.8(17)
O18A W6 O23B W5 53.8(15)
O18B W6 O23B W5 72.4(17)
O24A W6 O23B W5 18(9)
O39A W6 O23B W5 -30.0(17)
O40B W6 O23B W5 -0.2(13)
O5A W5 O23B O23A 179(3)
O22B W5 O23B O23A -11(5)
O17A W5 O23B O23A -74(3)
O29B W5 O23B O23A 65(3)
O29A W5 O23B O23A 85(3)
O17B W5 O23B O23A -92(3)
O22A W5 O23B O23A 47(10)
O38A W5 O23B O23A 12(4)
O40B W5 O23B O23A -20(3)
O5A W5 O23B W6 -160.7(16)
O22B W5 O23B W6 9(4)
O17A W5 O23B W6 -53.4(16)
O23A W5 O23B W6 20(2)
O29B W5 O23B W6 84.9(17)
O29A W5 O23B W6 104.9(15)
O17B W5 O23B W6 -71.8(16)
O22A W5 O23B W6 68(9)
O38A W5 O23B W6 32.0(16)
O40B W5 O23B W6 0.2(13)
O7A W7 O24A O24B 170(3)
O19A W7 O24A O24B 62(3)
O25A W7 O24A O24B -27(4)
O31B W7 O24A O24B -79(3)
O19B W7 O24A O24B 79(3)
O31A W7 O24A O24B -97(3)
O25B W7 O24A O24B -19(9)
O39A W7 O24A O24B -25(3)
O38B W7 O24A O24B 7(3)
O7A W7 O24A W6 -164.9(8)
O24B W7 O24A W6 25(3)
O19A W7 O24A W6 87.0(9)
O25A W7 O24A W6 -2(2)
O31B W7 O24A W6 -53.4(12)
O19B W7 O24A W6 104.1(11)
O31A W7 O24A W6 -71.5(9)
O25B W7 O24A W6 6(8)
O39A W7 O24A W6 0.4(7)
O38B W7 O24A W6 32.0(10)
O6A W6 O24A O24B -166(3)
O23A W6 O24A O24B 3(4)
O30A W6 O24A O24B 97(3)
O30B W6 O24A O24B 75(3)
O18A W6 O24A O24B -62(3)
O18B W6 O24A O24B -80(3)
O23B W6 O24A O24B -26(9)
O39A W6 O24A O24B 23(3)
O40B W6 O24A O24B -8(3)
O6A W6 O24A W7 169.7(9)
O23A W6 O24A W7 -21(2)
O24B W6 O24A W7 -24(2)
O30A W6 O24A W7 73.0(9)
O30B W6 O24A W7 50.7(11)
O18A W6 O24A W7 -85.9(9)
O18B W6 O24A W7 -103.9(12)
O23B W6 O24A W7 -50(8)
O39A W6 O24A W7 -0.4(7)
O40B W6 O24A W7 -32.3(10)
W6 O24A O24B W7 -157(2)
W7 O24A O24B W6 157(2)
O7A W7 O24B O24A -11(3)
O19A W7 O24B O24A -117(3)
O25A W7 O24B O24A 164(2)
O31B W7 O24B O24A 102(3)
O19B W7 O24B O24A -103(3)
O31A W7 O24B O24A 82(3)
O25B W7 O24B O24A 175(2)
O39A W7 O24B O24A 151(3)
O38B W7 O24B O24A -173(3)
O7A W7 O24B W6 -136(3)
O19A W7 O24B W6 117(3)
O25A W7 O24B W6 39(4)
O31B W7 O24B W6 -23(3)
O24A W7 O24B W6 -126(5)
O19B W7 O24B W6 131(3)
O31A W7 O24B W6 -44(3)
O25B W7 O24B W6 50(4)
O39A W7 O24B W6 25(2)
O38B W7 O24B W6 61(3)
O6A W6 O24B O24A 15(3)
O23A W6 O24B O24A -178(2)
O30A W6 O24B O24A -83(3)
O30B W6 O24B O24A -106(3)
O18A W6 O24B O24A 115(3)
O18B W6 O24B O24A 100(3)
O23B W6 O24B O24A 173(2)
O39A W6 O24B O24A -152(3)
O40B W6 O24B O24A 172(3)
O6A W6 O24B W7 141(3)
O23A W6 O24B W7 -52(3)
O30A W6 O24B W7 44(3)
O30B W6 O24B W7 21(3)
O18A W6 O24B W7 -118(3)
O18B W6 O24B W7 -133(3)
O24A W6 O24B W7 127(5)
O23B W6 O24B W7 -60(4)
O39A W6 O24B W7 -26(3)
O40B W6 O24B W7 -62(3)
O7A W7 O25A O25B -20(3)
O24B W7 O25A O25B 165(3)
O19A W7 O25A O25B 88(3)
O31B W7 O25A O25B -127(3)
O24A W7 O25A O25B 177(2)
O19B W7 O25A O25B 69(3)
O31A W7 O25A O25B -113(3)
O39A W7 O25A O25B 175(3)
O38B W7 O25A O25B 137(3)
O7A W7 O25A W8 -132.3(19)
O24B W7 O25A W8 53(3)
O19A W7 O25A W8 -24(2)
O31B W7 O25A W8 121(2)
O24A W7 O25A W8 65(3)
O19B W7 O25A W8 -43(2)
O31A W7 O25A W8 134(2)
O25B W7 O25A W8 -112(4)
O39A W7 O25A W8 63(2)
O38B W7 O25A W8 24.6(18)
O8A W8 O25A O25B 13(3)
O32B W8 O25A O25B 124(3)
O26B W8 O25A O25B -152(3)
O20A W8 O25A O25B -94(3)
O32A W8 O25A O25B 109(3)
O26A W8 O25A O25B -168(2)
O20B W8 O25A O25B -78(3)
O40A W8 O25A O25B -180(3)
O38B W8 O25A O25B -142(3)
O8A W8 O25A W7 131.2(19)
O32B W8 O25A W7 -118(2)
O26B W8 O25A W7 -35(3)
O20A W8 O25A W7 23(2)
O25B W8 O25A W7 118(4)
O32A W8 O25A W7 -133(2)
O26A W8 O25A W7 -50(3)
O20B W8 O25A W7 40(2)
O40A W8 O25A W7 -62(2)
O38B W8 O25A W7 -24.7(18)
W7 O25A O25B W8 -153.6(13)
W8 O25A O25B W7 153.6(13)
O8A W8 O25B O25A -167(3)
O32B W8 O25B O25A -56(3)
O26B W8 O25B O25A 46(4)
O20A W8 O25B O25A 85(3)
O32A W8 O25B O25A -72(3)
O26A W8 O25B O25A 57(10)
O20B W8 O25B O25A 100(3)
O40A W8 O25B O25A 0(3)
O38B W8 O25B O25A 32(2)
O8A W8 O25B W7 166.6(13)
O32B W8 O25B W7 -81.9(15)
O26B W8 O25B W7 19(3)
O25A W8 O25B W7 -26.2(18)
O20A W8 O25B W7 58.4(13)
O32A W8 O25B W7 -98.6(13)
O26A W8 O25B W7 31(9)
O20B W8 O25B W7 73.7(15)
O40A W8 O25B W7 -25.8(15)
O38B W8 O25B W7 5.4(12)
O7A W7 O25B O25A 161(3)
O24B W7 O25B O25A -25(4)
O19A W7 O25B O25A -91(3)
O31B W7 O25B O25A 50(3)
O24A W7 O25B O25A -10(9)
O19B W7 O25B O25A -109(3)
O31A W7 O25B O25A 67(3)
O39A W7 O25B O25A -5(3)
O38B W7 O25B O25A -37(3)
O7A W7 O25B W8 -167.7(13)
O24B W7 O25B W8 7(3)
O19A W7 O25B W8 -59.7(14)
O25A W7 O25B W8 32(2)
O31B W7 O25B W8 81.4(16)
O24A W7 O25B W8 22(8)
O19B W7 O25B W8 -77.6(15)
O31A W7 O25B W8 98.4(14)
O39A W7 O25B W8 26.9(15)
O38B W7 O25B W8 -5.5(12)
O9A W9 O26A O26B 149(3)
O33B W9 O26A O26B -102(3)
O21A W9 O26A O26B 40(3)
O27A W9 O26A O26B -53(3)
O33A W9 O26A O26B -116(3)
O27B W9 O26A O26B -59(10)
O21B W9 O26A O26B 58(3)
O39B W9 O26A O26B -14(3)
O40A W9 O26A O26B -45(3)
O9A W9 O26A W8 -170.6(8)
O26B W9 O26A W8 40(2)
O33B W9 O26A W8 -61.8(12)
O21A W9 O26A W8 80.2(9)
O27A W9 O26A W8 -12.7(19)
O33A W9 O26A W8 -75.4(9)
O27B W9 O26A W8 -19(10)
O21B W9 O26A W8 98.2(11)
O39B W9 O26A W8 26.6(11)
O40A W9 O26A W8 -4.7(7)
O8A W8 O26A O26B -150(3)
O32B W8 O26A O26B 98(3)
O25A W8 O26A O26B 31(3)
O20A W8 O26A O26B -42(3)
O25B W8 O26A O26B -15(9)
O32A W8 O26A O26B 115(3)
O20B W8 O26A O26B -57(3)
O40A W8 O26A O26B 44(3)
O38B W8 O26A O26B 10(3)
O8A W8 O26A W9 171.0(8)
O32B W8 O26A W9 59.6(11)
O26B W8 O26A W9 -39(2)
O25A W8 O26A W9 -8(2)
O20A W8 O26A W9 -81.0(9)
O25B W8 O26A W9 -54(9)
O32A W8 O26A W9 76.5(9)
O20B W8 O26A W9 -95.9(11)
O40A W8 O26A W9 4.7(7)
O38B W8 O26A W9 -28.8(10)
W8 O26A O26B W9 -145.4(16)
W9 O26A O26B W8 145.4(16)
O9A W9 O26B O26A -34(3)
O33B W9 O26B O26A 79(3)
O21A W9 O26B O26A -139(3)
O27A W9 O26B O26A 148(2)
O33A W9 O26B O26A 64(3)
O27B W9 O26B O26A 169(2)
O21B W9 O26B O26A -124(3)
O39B W9 O26B O26A 167(3)
O40A W9 O26B O26A 128(3)
O9A W9 O26B W8 -129(3)
O33B W9 O26B W8 -17(3)
O21A W9 O26B W8 126(3)
O27A W9 O26B W8 53(3)
O26A W9 O26B W8 -96(4)
O33A W9 O26B W8 -32(3)
O27B W9 O26B W8 74(4)
O21B W9 O26B W8 140(3)
O39B W9 O26B W8 72(3)
O40A W9 O26B W8 32(2)
O8A W8 O26B O26A 32(3)
O32B W8 O26B O26A -81(3)
O25A W8 O26B O26A -162(2)
O20A W8 O26B O26A 135(3)
O25B W8 O26B O26A 177(2)
O32A W8 O26B O26A -65(3)
O20B W8 O26B O26A 122(3)
O40A W8 O26B O26A -129(3)
O38B W8 O26B O26A -170(3)
O8A W8 O26B W9 129(3)
O32B W8 O26B W9 16(3)
O25A W8 O26B W9 -65(3)
O20A W8 O26B W9 -128(3)
O25B W8 O26B W9 -87(4)
O32A W8 O26B W9 32(3)
O26A W8 O26B W9 97(4)
O20B W8 O26B W9 -141(3)
O40A W8 O26B W9 -33(2)
O38B W8 O26B W9 -74(3)
O4A W4 O27A O27B 22(2)
O28B W4 O27A O27B 130(2)
O22B W4 O27A O27B -149(2)
O16A W4 O27A O27B -86(2)
O28A W4 O27A O27B 120(2)
O22A W4 O27A O27B -166(2)
O16B W4 O27A O27B -68(2)
O39B W4 O27A O27B -131(2)
O38A W4 O27A O27B -169(2)
O4A W4 O27A W9 125.5(16)
O28B W4 O27A W9 -127.0(19)
O22B W4 O27A W9 -46(2)
O16A W4 O27A W9 17.4(17)
O28A W4 O27A W9 -136.7(17)
O22A W4 O27A W9 -63(3)
O27B W4 O27A W9 103(3)
O16B W4 O27A W9 35.2(19)
O39B W4 O27A W9 -27.9(15)
O38A W4 O27A W9 -66.1(17)
O9A W9 O27A O27B -21(2)
O26B W9 O27A O27B 157(2)
O33B W9 O27A O27B -126(2)
O21A W9 O27A O27B 88(2)
O26A W9 O27A O27B -179(2)
O33A W9 O27A O27B -116(2)
O21B W9 O27A O27B 67(2)
O39B W9 O27A O27B 133(2)
O40A W9 O27A O27B 174(2)
O9A W9 O27A W4 -125.9(16)
O26B W9 O27A W4 52(2)
O33B W9 O27A W4 129(2)
O21A W9 O27A W4 -16.9(17)
O26A W9 O27A W4 77(2)
O33A W9 O27A W4 139.4(17)
O27B W9 O27A W4 -105(3)
O21B W9 O27A W4 -37.2(18)
O39B W9 O27A W4 28.0(15)
O40A W9 O27A W4 69.3(17)
W9 O27A O27B W4 -149.9(10)
W4 O27A O27B W9 149.9(10)
O4A W4 O27B O27A -159(2)
O28B W4 O27B O27A -48(2)
O22B W4 O27B O27A 55(3)
O16A W4 O27B O27A 94(2)
O28A W4 O27B O27A -62(2)
O22A W4 O27B O27A 80(8)
O16B W4 O27B O27A 111(2)
O39B W4 O27B O27A 41(2)
O38A W4 O27B O27A 11(2)
O4A W4 O27B W9 167.9(12)
O28B W4 O27B W9 -80.9(14)
O27A W4 O27B W9 -33.1(16)
O22B W4 O27B W9 22(3)
O16A W4 O27B W9 60.7(12)
O28A W4 O27B W9 -94.9(12)
O22A W4 O27B W9 47(8)
O16B W4 O27B W9 78.1(14)
O39B W4 O27B W9 7.9(11)
O38A W4 O27B W9 -21.8(13)
O9A W9 O27B O27A 160(2)
O26B W9 O27B O27A -42(4)
O33B W9 O27B O27A 51(2)
O21A W9 O27B O27A -92(2)
O26A W9 O27B O27A 8(11)
O33A W9 O27B O27A 64(2)
O21B W9 O27B O27A -110(2)
O39B W9 O27B O27A -39(2)
O40A W9 O27B O27A -6(2)
O9A W9 O27B W4 -169.1(12)
O26B W9 O27B W4 -10(3)
O33B W9 O27B W4 81.9(14)
O21A W9 O27B W4 -60.4(12)
O27A W9 O27B W4 31.4(15)
O26A W9 O27B W4 39(10)
O33A W9 O27B W4 95.1(12)
O21B W9 O27B W4 -79.0(14)
O39B W9 O27B W4 -7.8(10)
O40A W9 O27B W4 25.1(13)
O4A W4 O28A O28B 141(3)
O27A W4 O28A O28B 31(3)
O22B W4 O28A O28B -108(3)
O16A W4 O28A O28B -59(4)
O22A W4 O28A O28B -126(3)
O27B W4 O28A O28B 50(3)
O16B W4 O28A O28B -74(7)
O39B W4 O28A O28B -22(3)
O38A W4 O28A O28B -54(3)
O4A W4 O28A W10 -168.6(9)
O28B W4 O28A W10 50(3)
O27A W4 O28A W10 81.4(10)
O22B W4 O28A W10 -58.4(12)
O16A W4 O28A W10 -9(2)
O22A W4 O28A W10 -76.2(10)
O27B W4 O28A W10 100.2(11)
O16B W4 O28A W10 -24(7)
O39B W4 O28A W10 28.1(11)
O38A W4 O28A W10 -4.4(8)
O10A W10 O28A O28B -146(3)
O29B W10 O28A O28B 100(3)
O34A W10 O28A O28B -40(3)
O35A W10 O28A O28B 41(3)
O35B W10 O28A O28B -33(7)
O29A W10 O28A O28B 118(3)
O34B W10 O28A O28B -57(3)
O37B W10 O28A O28B 11(3)
O38A W10 O28A O28B 47(3)
O10A W10 O28A W4 171.6(9)
O29B W10 O28A W4 57.6(14)
O34A W10 O28A W4 -82.3(10)
O35A W10 O28A W4 -1(2)
O28B W10 O28A W4 -42(2)
O35B W10 O28A W4 -75(6)
O29A W10 O28A W4 76.0(10)
O34B W10 O28A W4 -99.2(11)
O37B W10 O28A W4 -31.1(11)
O38A W10 O28A W4 4.4(8)
W10 O28A O28B W4 -140.9(15)
W4 O28A O28B W10 140.9(15)
O4A W4 O28B O28A -42(3)
O27A W4 O28B O28A -147(3)
O22B W4 O28B O28A 72(3)
O16A W4 O28B O28A 143(2)
O22A W4 O28B O28A 53(3)
O27B W4 O28B O28A -131(3)
O16B W4 O28B O28A 158(3)
O39B W4 O28B O28A 159(3)
O38A W4 O28B O28A 119(3)
O4A W4 O28B W10 -131(2)
O27A W4 O28B W10 123(2)
O22B W4 O28B W10 -17(2)
O16A W4 O28B W10 53(3)
O28A W4 O28B W10 -90(4)
O22A W4 O28B W10 -36(2)
O27B W4 O28B W10 139(2)
O16B W4 O28B W10 69(4)
O39B W4 O28B W10 69(2)
O38A W4 O28B W10 28.8(19)
O10A W10 O28B O28A 37(3)
O29B W10 O28B O28A -81(3)
O34A W10 O28B O28A 138(3)
O35A W10 O28B O28A -155(2)
O35B W10 O28B O28A 169(2)
O29A W10 O28B O28A -61(3)
O34B W10 O28B O28A 122(3)
O37B W10 O28B O28A -169(3)
O38A W10 O28B O28A -126(3)
O10A W10 O28B W4 134(2)
O29B W10 O28B W4 16(3)
O34A W10 O28B W4 -125(2)
O35A W10 O28B W4 -58(3)
O28A W10 O28B W4 97(4)
O35B W10 O28B W4 -94(3)
O29A W10 O28B W4 36(2)
O34B W10 O28B W4 -141(2)
O37B W10 O28B W4 -72(2)
O38A W10 O28B W4 -29.3(19)
O5A W5 O29A O29B -163(3)
O22B W5 O29A O29B 83(3)
O17A W5 O29A O29B 17(4)
O23A W5 O29A O29B -58(3)
O17B W5 O29A O29B -51(7)
O22A W5 O29A O29B 101(3)
O23B W5 O29A O29B -75(3)
O38A W5 O29A O29B 28(3)
O40B W5 O29A O29B -5(3)
O5A W5 O29A W10 169.9(9)
O22B W5 O29A W10 55.9(11)
O17A W5 O29A W10 -10(2)
O23A W5 O29A W10 -85.4(9)
O29B W5 O29A W10 -27(2)
O17B W5 O29A W10 -78(7)
O22A W5 O29A W10 74.0(9)
O23B W5 O29A W10 -102.1(12)
O38A W5 O29A W10 1.1(7)
O40B W5 O29A W10 -32.0(10)
O10A W10 O29A O29B 159(3)
O34A W10 O29A O29B -34(4)
O35A W10 O29A O29B 50(3)
O28B W10 O29A O29B -89(3)
O28A W10 O29A O29B -106(3)
O35B W10 O29A O29B 70(3)
O34B W10 O29A O29B -51(9)
O37B W10 O29A O29B -4(3)
O38A W10 O29A O29B -35(3)
O10A W10 O29A W5 -167.7(8)
O29B W10 O29A W5 34(3)
O34A W10 O29A W5 -1(2)
O35A W10 O29A W5 83.9(9)
O28B W10 O29A W5 -55.7(11)
O28A W10 O29A W5 -71.9(9)
O35B W10 O29A W5 103.8(11)
O34B W10 O29A W5 -17(8)
O37B W10 O29A W5 30.1(10)
O38A W10 O29A W5 -1.1(7)
W5 O29A O29B W10 -151(2)
W10 O29A O29B W5 151(2)
O10A W10 O29B O29A -23(4)
O34A W10 O29B O29A 160(2)
O35A W10 O29B O29A -128(3)
O28B W10 O29B O29A 92(3)
O28A W10 O29B O29A 74(3)
O35B W10 O29B O29A -113(3)
O34B W10 O29B O29A 168(2)
O37B W10 O29B O29A 177(3)
O38A W10 O29B O29A 139(4)
O10A W10 O29B W5 -132(3)
O34A W10 O29B W5 51(4)
O35A W10 O29B W5 123(4)
O28B W10 O29B W5 -17(4)
O28A W10 O29B W5 -35(4)
O35B W10 O29B W5 139(3)
O29A W10 O29B W5 -109(5)
O34B W10 O29B W5 60(5)
O37B W10 O29B W5 68(4)
O38A W10 O29B W5 31(3)
O5A W5 O29B O29A 19(3)
O22B W5 O29B O29A -98(3)
O17A W5 O29B O29A -171(2)
O23A W5 O29B O29A 119(3)
O17B W5 O29B O29A 166(2)
O22A W5 O29B O29A -78(3)
O23B W5 O29B O29A 104(3)
O38A W5 O29B O29A -147(3)
O40B W5 O29B O29A 175(3)
O5A W5 O29B W10 134(3)
O22B W5 O29B W10 17(4)
O17A W5 O29B W10 -56(4)
O23A W5 O29B W10 -126(4)
O29A W5 O29B W10 115(5)
O17B W5 O29B W10 -79(4)
O22A W5 O29B W10 37(4)
O23B W5 O29B W10 -141(4)
O38A W5 O29B W10 -32(3)
O40B W5 O29B W10 -70(4)
O6A W6 O30A O30B 160(2)
O23A W6 O30A O30B 53(2)
O24B W6 O30A O30B -87(2)
O18A W6 O30A O30B -38(3)
O18B W6 O30A O30B -32(18)
O24A W6 O30A O30B -105(2)
O23B W6 O30A O30B 70(2)
O39A W6 O30A O30B -34(2)
O40B W6 O30A O30B -2(2)
O6A W6 O30A W11 -168.9(8)
O23A W6 O30A W11 83.9(9)
O24B W6 O30A W11 -55.6(11)
O30B W6 O30A W11 31(2)
O18A W6 O30A W11 -7(2)
O18B W6 O30A W11 -1(18)
O24A W6 O30A W11 -73.7(9)
O23B W6 O30A W11 100.7(12)
O39A W6 O30A W11 -2.8(7)
O40B W6 O30A W11 29.3(10)
O11A W11 O30A O30B -150(3)
O36A W11 O30A O30B 33(3)
O31B W11 O30A O30B 98(3)
O35A W11 O30A O30B -43(3)
O31A W11 O30A O30B 115(3)
O35B W11 O30A O30B -61(3)
O36B W11 O30A O30B -16(6)
O39A W11 O30A O30B 43(3)
O37B W11 O30A O30B 8(3)
O11A W11 O30A W6 169.3(8)
O30B W11 O30A W6 -41(3)
O36A W11 O30A W6 -7(2)
O31B W11 O30A W6 57.1(12)
O35A W11 O30A W6 -84.1(9)
O31A W11 O30A W6 74.6(9)
O35B W11 O30A W6 -101.6(10)
O36B W11 O30A W6 -57(5)
O39A W11 O30A W6 2.8(7)
O37B W11 O30A W6 -32.5(10)
W6 O30A O30B W11 146.1(18)
W11 O30A O30B W6 -146.1(18)
O11A W11 O30B O30A 33(3)
O36A W11 O30B O30A -161(2)
O31B W11 O30B O30A -84(3)
O35A W11 O30B O30A 133(3)
O31A W11 O30B O30A -64(3)
O35B W11 O30B O30A 120(3)
O36B W11 O30B O30A 174.7(19)
O39A W11 O30B O30A -129(3)
O37B W11 O30B O30A -172(3)
O11A W11 O30B W6 126(3)
O36A W11 O30B W6 -68(3)
O31B W11 O30B W6 9(3)
O35A W11 O30B W6 -134(3)
O31A W11 O30B W6 29(3)
O30A W11 O30B W6 93(4)
O35B W11 O30B W6 -147(3)
O36B W11 O30B W6 -92(3)
O39A W11 O30B W6 -36(2)
O37B W11 O30B W6 -79(3)
O6A W6 O30B O30A -23(3)
O23A W6 O30B O30A -126(2)
O24B W6 O30B O30A 93(2)
O18A W6 O30B O30A 159.8(17)
O18B W6 O30B O30A 176(2)
O24A W6 O30B O30A 75(2)
O23B W6 O30B O30A -111(2)
O39A W6 O30B O30A 139(3)
O40B W6 O30B O30A 178(2)
O6A W6 O30B W11 -125(3)
O23A W6 O30B W11 131(3)
O24B W6 O30B W11 -10(3)
O30A W6 O30B W11 -103(4)
O18A W6 O30B W11 57(3)
O18B W6 O30B W11 74(4)
O24A W6 O30B W11 -27(3)
O23B W6 O30B W11 146(3)
O39A W6 O30B W11 37(2)
O40B W6 O30B W11 76(3)
O11A W11 O31A O31B 142(3)
O30B W11 O31A O31B -104(3)
O36A W11 O31A O31B 35(3)
O35A W11 O31A O31B -64(3)
O30A W11 O31A O31B -122(3)
O35B W11 O31A O31B -31(14)
O36B W11 O31A O31B 51(3)
O39A W11 O31A O31B -51(3)
O37B W11 O31A O31B -18(3)
O11A W11 O31A W7 -173.6(8)
O30B W11 O31A W7 -59.0(12)
O36A W11 O31A W7 80.0(9)
O31B W11 O31A W7 45(3)
O35A W11 O31A W7 -20(2)
O30A W11 O31A W7 -77.5(9)
O35B W11 O31A W7 14(13)
O36B W11 O31A W7 95.4(10)
O39A W11 O31A W7 -6.7(7)
O37B W11 O31A W7 26.8(11)
O7A W7 O31A O31B -146(3)
O24B W7 O31A O31B 101(3)
O19A W7 O31A O31B 41(4)
O25A W7 O31A O31B -40(3)
O24A W7 O31A O31B 119(3)
O19B W7 O31A O31B -9(11)
O25B W7 O31A O31B -55(3)
O39A W7 O31A O31B 46(3)
O38B W7 O31A O31B 12(3)
O7A W7 O31A W11 173.8(9)
O24B W7 O31A W11 60.8(11)
O19A W7 O31A W11 1(2)
O25A W7 O31A W11 -79.3(10)
O31B W7 O31A W11 -40(3)
O24A W7 O31A W11 79.2(9)
O19B W7 O31A W11 -49(10)
O25B W7 O31A W11 -95.0(11)
O39A W7 O31A W11 6.7(8)
O38B W7 O31A W11 -27.3(11)
W7 O31A O31B W11 -142.7(17)
W11 O31A O31B W7 142.7(17)
O11A W11 O31B O31A -42(3)
O30B W11 O31B O31A 78(3)
O36A W11 O31B O31A -144(3)
O35A W11 O31B O31A 142(2)
O30A W11 O31B O31A 57(3)
O35B W11 O31B O31A 175(2)
O36B W11 O31B O31A -131(3)
O39A W11 O31B O31A 120(3)
O37B W11 O31B O31A 163(3)
O11A W11 O31B W7 -132(3)
O30B W11 O31B W7 -13(3)
O36A W11 O31B W7 126(3)
O35A W11 O31B W7 51(4)
O31A W11 O31B W7 -91(4)
O30A W11 O31B W7 -33(3)
O35B W11 O31B W7 85(4)
O36B W11 O31B W7 138(3)
O39A W11 O31B W7 30(2)
O37B W11 O31B W7 72(3)
O7A W7 O31B O31A 36(3)
O24B W7 O31B O31A -79(3)
O19A W7 O31B O31A -157(2)
O25A W7 O31B O31A 138(3)
O24A W7 O31B O31A -61(3)
O19B W7 O31B O31A 178(2)
O25B W7 O31B O31A 124(3)
O39A W7 O31B O31A -126(3)
O38B W7 O31B O31A -168(3)
O7A W7 O31B W11 132(3)
O24B W7 O31B W11 16(3)
O19A W7 O31B W11 -62(4)
O25A W7 O31B W11 -127(3)
O24A W7 O31B W11 34(3)
O19B W7 O31B W11 -87(4)
O31A W7 O31B W11 95(4)
O25B W7 O31B W11 -140(3)
O39A W7 O31B W11 -30(2)
O38B W7 O31B W11 -73(3)
O8A W8 O32A O32B 172(3)
O26B W8 O32A O32B -75(3)
O25A W8 O32A O32B 64(3)
O20A W8 O32A O32B -19(4)
O25B W8 O32A O32B 83(3)
O26A W8 O32A O32B -93(3)
O20B W8 O32A O32B -6(8)
O40A W8 O32A O32B -21(3)
O38B W8 O32A O32B 11(3)
O8A W8 O32A W12 -165.1(8)
O32B W8 O32A W12 23(3)
O26B W8 O32A W12 -52.0(11)
O25A W8 O32A W12 86.2(9)
O20A W8 O32A W12 3(2)
O25B W8 O32A W12 105.2(11)
O26A W8 O32A W12 -70.2(9)
O20B W8 O32A W12 17(7)
O40A W8 O32A W12 1.3(7)
O38B W8 O32A W12 33.3(10)
O12A W12 O32A O32B -171(3)
O34A W12 O32A O32B 1(4)
O33B W12 O32A O32B 77(3)
O36B W12 O32A O32B -85(3)
O33A W12 O32A O32B 93(3)
O34B W12 O32A O32B -54(12)
O36A W12 O32A O32B -63(3)
O37B W12 O32A O32B -13(3)
O40A W12 O32A O32B 21(3)
O12A W12 O32A W8 167.2(9)
O32B W12 O32A W8 -22(3)
O34A W12 O32A W8 -21(2)
O33B W12 O32A W8 54.8(12)
O36B W12 O32A W8 -106.5(11)
O33A W12 O32A W8 71.5(9)
O34B W12 O32A W8 -76(11)
O36A W12 O32A W8 -84.9(8)
O37B W12 O32A W8 -34.9(10)
O40A W12 O32A W8 -1.3(7)
W12 O32A O32B W8 -159(2)
W8 O32A O32B W12 159(2)
O8A W8 O32B O32A -8(3)
O26B W8 O32B O32A 106(3)
O25A W8 O32B O32A -116(3)
O20A W8 O32B O32A 168(2)
O25B W8 O32B O32A -99(3)
O26A W8 O32B O32A 86(3)
O20B W8 O32B O32A 178(3)
O40A W8 O32B O32A 155(4)
O38B W8 O32B O32A -170(3)
O8A W8 O32B W12 -141(3)
O26B W8 O32B W12 -27(3)
O25A W8 O32B W12 112(3)
O20A W8 O32B W12 35(4)
O25B W8 O32B W12 128(3)
O32A W8 O32B W12 -133(5)
O26A W8 O32B W12 -47(3)
O20B W8 O32B W12 46(5)
O40A W8 O32B W12 23(3)
O38B W8 O32B W12 58(3)
O12A W12 O32B O32A 10(3)
O34A W12 O32B O32A -179(2)
O33B W12 O32B O32A -103(3)
O36B W12 O32B O32A 95(3)
O33A W12 O32B O32A -86(3)
O34B W12 O32B O32A 169(3)
O36A W12 O32B O32A 114(3)
O37B W12 O32B O32A 167(3)
O40A W12 O32B O32A -156(3)
O12A W12 O32B W8 143(3)
O34A W12 O32B W8 -46(4)
O33B W12 O32B W8 30(3)
O36B W12 O32B W8 -131(3)
O33A W12 O32B W8 47(3)
O34B W12 O32B W8 -58(5)
O32A W12 O32B W8 133(5)
O36A W12 O32B W8 -112(3)
O37B W12 O32B W8 -59(3)
O40A W12 O32B W8 -23(3)
O12A W12 O33A O33B 158(3)
O32B W12 O33A O33B -91(3)
O34A W12 O33A O33B 49(3)
O36B W12 O33A O33B -64(18)
O34B W12 O33A O33B 69(4)
O32A W12 O33A O33B -108(3)
O36A W12 O33A O33B -40(4)
O37B W12 O33A O33B -5(4)
O40A W12 O33A O33B -37(3)
O12A W12 O33A W9 -167.2(9)
O32B W12 O33A W9 -56.6(12)
O34A W12 O33A W9 83.5(10)
O33B W12 O33A W9 35(3)
O36B W12 O33A W9 -29(18)
O34B W12 O33A W9 103.8(12)
O32A W12 O33A W9 -73.5(9)
O36A W12 O33A W9 -5(2)
O37B W12 O33A W9 29.9(11)
O40A W12 O33A W9 -1.7(8)
O9A W9 O33A O33B -146(4)
O26B W9 O33A O33B 99(4)
O21A W9 O33A O33B 35(5)
O27A W9 O33A O33B -40(4)
O26A W9 O33A O33B 117(4)
O27B W9 O33A O33B -59(4)
O21B W9 O33A O33B -17(8)
O39B W9 O33A O33B 10(4)
O40A W9 O33A O33B 45(4)
O9A W9 O33A W12 171.2(9)
O26B W9 O33A W12 55.9(12)
O33B W9 O33A W12 -43(4)
O21A W9 O33A W12 -8(2)
O27A W9 O33A W12 -82.7(10)
O26A W9 O33A W12 74.2(10)
O27B W9 O33A W12 -101.8(11)
O21B W9 O33A W12 -60(6)
O39B W9 O33A W12 -33.0(11)
O40A W9 O33A W12 1.7(8)
W12 O33A O33B W9 145(2)
W9 O33A O33B W12 -145(2)
O9A W9 O33B O33A 36(4)
O26B W9 O33B O33A -82(4)
O21A W9 O33B O33A -157(3)
O27A W9 O33B O33A 138(4)
O26A W9 O33B O33A -62(4)
O27B W9 O33B O33A 121(4)
O21B W9 O33B O33A 174(3)
O39B W9 O33B O33A -170(4)
O40A W9 O33B O33A -130(4)
O9A W9 O33B W12 141(2)
O26B W9 O33B W12 23(3)
O21A W9 O33B W12 -52(3)
O27A W9 O33B W12 -116(3)
O26A W9 O33B W12 43(3)
O33A W9 O33B W12 105(5)
O27B W9 O33B W12 -133(3)
O21B W9 O33B W12 -81(4)
O39B W9 O33B W12 -65(3)
O40A W9 O33B W12 -25(2)
O12A W12 O33B O33A -24(4)
O32B W12 O33B O33A 88(3)
O34A W12 O33B O33A -131(3)
O36B W12 O33B O33A 172(3)
O34B W12 O33B O33A -112(3)
O32A W12 O33B O33A 72(3)
O36A W12 O33B O33A 155(3)
O37B W12 O33B O33A 175(3)
O40A W12 O33B O33A 139(4)
O12A W12 O33B W9 -137(3)
O32B W12 O33B W9 -25(3)
O34A W12 O33B W9 116(3)
O36B W12 O33B W9 58(5)
O33A W12 O33B W9 -114(5)
O34B W12 O33B W9 134(3)
O32A W12 O33B W9 -42(3)
O36A W12 O33B W9 41(3)
O37B W12 O33B W9 62(3)
O40A W12 O33B W9 25(2)
O12A W12 O34A O34B 3(3)
O32B W12 O34A O34B -168(3)
O33B W12 O34A O34B 113(3)
O36B W12 O34A O34B -83(3)
O33A W12 O34A O34B 100(3)
O32A W12 O34A O34B -169(2)
O36A W12 O34A O34B -105(3)
O37B W12 O34A O34B -152(3)
O40A W12 O34A O34B 173(3)
O12A W12 O34A W10 133.0(17)
O32B W12 O34A W10 -38(2)
O33B W12 O34A W10 -116(2)
O36B W12 O34A W10 47.7(19)
O33A W12 O34A W10 -129.6(18)
O34B W12 O34A W10 130(4)
O32A W12 O34A W10 -39(3)
O36A W12 O34A W10 25.0(18)
O37B W12 O34A W10 -21.6(16)
O40A W12 O34A W10 -57.1(18)
O10A W10 O34A O34B -8(3)
O29B W10 O34A O34B 169(3)
O35A W10 O34A O34B 101(3)
O28B W10 O34A O34B -116(3)
O28A W10 O34A O34B -104(3)
O35B W10 O34A O34B 77(3)
O29A W10 O34A O34B -174(3)
O37B W10 O34A O34B 148(3)
O38A W10 O34A O34B -174(3)
O10A W10 O34A W12 -134.4(17)
O29B W10 O34A W12 42(3)
O35A W10 O34A W12 -25.7(18)
O28B W10 O34A W12 118(2)
O28A W10 O34A W12 129.8(18)
O35B W10 O34A W12 -49.2(19)
O29A W10 O34A W12 59(3)
O34B W10 O34A W12 -126(4)
O37B W10 O34A W12 21.5(16)
O38A W10 O34A W12 59.5(18)
W10 O34A O34B W12 -157.5(15)
W12 O34A O34B W10 157.5(15)
O12A W12 O34B O34A -177(3)
O32B W12 O34B O34A 22(5)
O33B W12 O34B O34A -65(3)
O36B W12 O34B O34A 96(3)
O33A W12 O34B O34A -82(3)
O32A W12 O34B O34A 65(12)
O36A W12 O34B O34A 74(3)
O37B W12 O34B O34A 24(2)
O40A W12 O34B O34A -8(3)
O12A W12 O34B W10 161.5(13)
O32B W12 O34B W10 1(4)
O34A W12 O34B W10 -21.1(17)
O33B W12 O34B W10 -86.4(15)
O36B W12 O34B W10 75.1(14)
O33A W12 O34B W10 -102.8(13)
O32A W12 O34B W10 44(12)
O36A W12 O34B W10 53.4(13)
O37B W12 O34B W10 2.5(11)
O40A W12 O34B W10 -28.7(15)
O10A W10 O34B O34A 172(3)
O29B W10 O34B O34A -18(5)
O35A W10 O34B O34A -79(3)
O28B W10 O34B O34A 61(3)
O28A W10 O34B O34A 76(3)
O35B W10 O34B O34A -100(3)
O29A W10 O34B O34A 22(10)
O37B W10 O34B O34A -27(3)
O38A W10 O34B O34A 6(3)
O10A W10 O34B W12 -163.0(13)
O29B W10 O34B W12 6(4)
O34A W10 O34B W12 25(2)
O35A W10 O34B W12 -54.6(14)
O28B W10 O34B W12 85.2(15)
O28A W10 O34B W12 100.7(14)
O35B W10 O34B W12 -75.7(15)
O29A W10 O34B W12 46(9)
O37B W10 O34B W12 -2.5(12)
O38A W10 O34B W12 30.7(14)
O11A W11 O35A O35B -33(2)
O30B W11 O35A O35B -143(2)
O36A W11 O35A O35B 74(2)
O31B W11 O35A O35B 144(3)
O31A W11 O35A O35B 174(2)
O30A W11 O35A O35B -128(2)
O36B W11 O35A O35B 57(2)
O39A W11 O35A O35B 162(2)
O37B W11 O35A O35B 118(2)
O11A W11 O35A W10 -125.3(15)
O30B W11 O35A W10 124.8(19)
O36A W11 O35A W10 -18.1(16)
O31B W11 O35A W10 51(2)
O31A W11 O35A W10 82(2)
O30A W11 O35A W10 139.8(16)
O35B W11 O35A W10 -93(3)
O36B W11 O35A W10 -36.1(17)
O39A W11 O35A W10 69.6(16)
O37B W11 O35A W10 25.6(14)
O10A W10 O35A O35B 29(2)
O29B W10 O35A O35B 140(2)
O34A W10 O35A O35B -78(2)
O28B W10 O35A O35B -140(2)
O28A W10 O35A O35B -159(2)
O29A W10 O35A O35B 125(2)
O34B W10 O35A O35B -61(2)
O37B W10 O35A O35B -123(2)
O38A W10 O35A O35B -164(2)
O10A W10 O35A W11 125.8(15)
O29B W10 O35A W11 -123.0(19)
O34A W10 O35A W11 19.1(16)
O28B W10 O35A W11 -43(2)
O28A W10 O35A W11 -62(2)
O35B W10 O35A W11 97(3)
O29A W10 O35A W11 -138.1(16)
O34B W10 O35A W11 36.2(17)
O37B W10 O35A W11 -25.9(14)
O38A W10 O35A W11 -67.1(16)
W11 O35A O35B W10 -146.8(9)
W10 O35A O35B W11 146.8(9)
O10A W10 O35B O35A -153(2)
O29B W10 O35B O35A -39(2)
O34A W10 O35B O35A 101(2)
O28B W10 O35B O35A 71(3)
O28A W10 O35B O35A 94(6)
O29A W10 O35B O35A -57(2)
O34B W10 O35B O35A 118(2)
O37B W10 O35B O35A 48(2)
O38A W10 O35B O35A 17(2)
O10A W10 O35B W11 173.8(14)
O29B W10 O35B W11 -72.4(16)
O34A W10 O35B W11 67.1(13)
O35A W10 O35B W11 -33.5(15)
O28B W10 O35B W11 37(3)
O28A W10 O35B W11 60(6)
O29A W10 O35B W11 -90.6(13)
O34B W10 O35B W11 84.4(15)
O37B W10 O35B W11 14.1(12)
O38A W10 O35B W11 -16.6(15)
O11A W11 O35B O35A 149(2)
O30B W11 O35B O35A 35(2)
O36A W11 O35B O35A -105(2)
O31B W11 O35B O35A -65(4)
O31A W11 O35B O35A -38(14)
O30A W11 O35B O35A 52(2)
O36B W11 O35B O35A -121(2)
O39A W11 O35B O35A -18(2)
O37B W11 O35B O35A -52(2)
O11A W11 O35B W10 -173.5(13)
O30B W11 O35B W10 72.1(16)
O36A W11 O35B W10 -67.3(13)
O31B W11 O35B W10 -27(4)
O35A W11 O35B W10 37.6(16)
O31A W11 O35B W10 -1(14)
O30A W11 O35B W10 90.0(14)
O36B W11 O35B W10 -83.4(14)
O39A W11 O35B W10 19.2(15)
O37B W11 O35B W10 -14.2(12)
O11A W11 O36A O36B 27(3)
O30B W11 O36A O36B -140(3)
O31B W11 O36A O36B 136(3)
O35A W11 O36A O36B -81(2)
O31A W11 O36A O36B 123(2)
O30A W11 O36A O36B -157(2)
O35B W11 O36A O36B -60(3)
O39A W11 O36A O36B -166(2)
O37B W11 O36A O36B -126(3)
O11A W11 O36A W12 127.4(15)
O30B W11 O36A W12 -39(2)
O31B W11 O36A W12 -123.9(19)
O35A W11 O36A W12 19.2(17)
O31A W11 O36A W12 -136.0(16)
O30A W11 O36A W12 -56(3)
O35B W11 O36A W12 40.6(17)
O36B W11 O36A W12 101(3)
O39A W11 O36A W12 -65.6(16)
O37B W11 O36A W12 -25.8(14)
O12A W12 O36A O36B -15(2)
O32B W12 O36A O36B -123(2)
O34A W12 O36A O36B 93(2)
O33B W12 O36A O36B 166(2)
O33A W12 O36A O36B -177(2)
O34B W12 O36A O36B 73(2)
O32A W12 O36A O36B -107(2)
O37B W12 O36A O36B 141(2)
O40A W12 O36A O36B -180(2)
O12A W12 O36A W11 -128.9(16)
O32B W12 O36A W11 123.6(19)
O34A W12 O36A W11 -20.3(17)
O33B W12 O36A W11 52(2)
O36B W12 O36A W11 -114(3)
O33A W12 O36A W11 70(2)
O34B W12 O36A W11 -40.1(18)
O32A W12 O36A W11 139.1(17)
O37B W12 O36A W11 26.9(15)
O40A W12 O36A W11 66.6(16)
W11 O36A O36B W12 148.9(12)
W12 O36A O36B W11 -148.9(12)
O12A W12 O36B O36A 165(2)
O32B W12 O36B O36A 55(2)
O34A W12 O36B O36A -86(2)
O33B W12 O36B O36A -29(5)
O33A W12 O36B O36A 28(19)
O34B W12 O36B O36A -106(2)
O32A W12 O36B O36A 72(2)
O37B W12 O36B O36A -33(2)
O40A W12 O36B O36A 0(2)
O12A W12 O36B W11 -169.6(13)
O32B W12 O36B W11 79.7(15)
O34A W12 O36B W11 -60.6(13)
O33B W12 O36B W11 -4(4)
O33A W12 O36B W11 53(18)
O34B W12 O36B W11 -81.0(15)
O32A W12 O36B W11 96.6(13)
O36A W12 O36B W11 25.0(13)
O37B W12 O36B W11 -7.6(11)
O40A W12 O36B W11 25.2(14)
O11A W11 O36B O36A -154(2)
O30B W11 O36B O36A 60(3)
O31B W11 O36B O36A -43(3)
O35A W11 O36B O36A 99(2)
O31A W11 O36B O36A -59(2)
O30A W11 O36B O36A 72(6)
O35B W11 O36B O36A 117(3)
O39A W11 O36B O36A 14(3)
O37B W11 O36B O36A 46(2)
O11A W11 O36B W12 167.7(13)
O30B W11 O36B W12 22(3)
O36A W11 O36B W12 -38.0(18)
O31B W11 O36B W12 -80.9(16)
O35A W11 O36B W12 60.5(13)
O31A W11 O36B W12 -96.7(13)
O30A W11 O36B W12 34(6)
O35B W11 O36B W12 79.4(14)
O39A W11 O36B W12 -23.7(15)
O37B W11 O36B W12 7.6(12)
O40B Si1 O37A W2 3.0(10)
O40A Si1 O37A W2 -177.3(7)
O38A Si1 O37A W2 61.9(9)
O38B Si1 O37A W2 -117.6(11)
O39A Si1 O37A W2 -57.0(8)
O37B Si1 O37A W2 157(19)
O39B Si1 O37A W2 121.7(10)
O40B Si1 O37A W3 122.9(11)
O40A Si1 O37A W3 -57.5(9)
O38A Si1 O37A W3 -178.2(7)
O38B Si1 O37A W3 2.3(10)
O39A Si1 O37A W3 62.9(9)
O37B Si1 O37A W3 -83(19)
O39B Si1 O37A W3 -118.4(11)
O40B Si1 O37A W1 -116.8(11)
O40A Si1 O37A W1 62.8(9)
O38A Si1 O37A W1 -58.0(9)
O38B Si1 O37A W1 122.5(11)
O39A Si1 O37A W1 -176.8(7)
O37B Si1 O37A W1 4E1(2)
O39B Si1 O37A W1 1.9(9)
O2A W2 O37A Si1 -172.1(10)
O14B W2 O37A Si1 118.0(12)
O18A W2 O37A Si1 42.2(8)
O13B W2 O37A Si1 -118.7(12)
O17A W2 O37A Si1 -48.6(8)
O14A W2 O37A Si1 135.6(8)
O13A W2 O37A Si1 -135.5(9)
O17B W2 O37A Si1 -44.7(10)
O18B W2 O37A Si1 37.5(11)
O40B W2 O37A Si1 -2.6(8)
O2A W2 O37A W3 55.3(14)
O14B W2 O37A W3 -14.7(9)
O18A W2 O37A W3 -90.4(5)
O13B W2 O37A W3 108.7(10)
O17A W2 O37A W3 178.7(5)
O14A W2 O37A W3 2.9(5)
O13A W2 O37A W3 91.8(5)
O17B W2 O37A W3 -177.3(7)
O18B W2 O37A W3 -95.1(9)
O40B W2 O37A W3 -135.2(9)
O2A W2 O37A W1 -39.1(15)
O14B W2 O37A W1 -109.0(10)
O18A W2 O37A W1 175.2(6)
O13B W2 O37A W1 14.3(9)
O17A W2 O37A W1 84.4(5)
O14A W2 O37A W1 -91.4(5)
O13A W2 O37A W1 -2.5(5)
O17B W2 O37A W1 88.3(7)
O18B W2 O37A W1 170.5(9)
O40B W2 O37A W1 130.4(9)
O3A W3 O37A Si1 -173.1(12)
O15B W3 O37A Si1 122.3(14)
O20A W3 O37A Si1 39.8(8)
O14B W3 O37A Si1 -118.5(11)
O19A W3 O37A Si1 -48.3(8)
O20B W3 O37A Si1 38.8(11)
O15A W3 O37A Si1 134.4(9)
O14A W3 O37A Si1 -134.9(9)
O19B W3 O37A Si1 -46.0(11)
O38B W3 O37A Si1 -2.0(9)
O3A W3 O37A W2 -41.1(16)
O15B W3 O37A W2 -105.6(12)
O20A W3 O37A W2 171.9(6)
O14B W3 O37A W2 13.6(8)
O19A W3 O37A W2 83.7(5)
O20B W3 O37A W2 170.8(8)
O15A W3 O37A W2 -93.6(5)
O14A W3 O37A W2 -2.9(4)
O19B W3 O37A W2 86.0(8)
O38B W3 O37A W2 130.0(9)
O3A W3 O37A W1 53.6(16)
O15B W3 O37A W1 -10.9(11)
O20A W3 O37A W1 -93.4(6)
O14B W3 O37A W1 108.3(9)
O19A W3 O37A W1 178.4(5)
O20B W3 O37A W1 -94.5(9)
O15A W3 O37A W1 1.1(5)
O14A W3 O37A W1 91.8(5)
O19B W3 O37A W1 -179.3(8)
O38B W3 O37A W1 -135.3(9)
O1A W1 O37A Si1 -170.8(13)
O13B W1 O37A Si1 117.2(12)
O15B W1 O37A Si1 -122.2(14)
O16A W1 O37A Si1 40.2(8)
O13A W1 O37A Si1 134.8(9)
O21A W1 O37A Si1 -47.8(8)
O21B W1 O37A Si1 -46.9(12)
O15A W1 O37A Si1 -134.0(9)
O16B W1 O37A Si1 40.4(11)
O39B W1 O37A Si1 -1.7(8)
O1A W1 O37A W2 57.1(17)
O13B W1 O37A W2 -14.9(9)
O15B W1 O37A W2 105.7(12)
O16A W1 O37A W2 -91.9(5)
O13A W1 O37A W2 2.7(5)
O21A W1 O37A W2 -179.9(6)
O21B W1 O37A W2 -179.0(9)
O15A W1 O37A W2 93.9(5)
O16B W1 O37A W2 -91.7(9)
O39B W1 O37A W2 -133.8(9)
O1A W1 O37A W3 -37.9(17)
O13B W1 O37A W3 -109.9(10)
O15B W1 O37A W3 10.7(11)
O16A W1 O37A W3 173.1(5)
O13A W1 O37A W3 -92.3(6)
O21A W1 O37A W3 85.1(6)
O21B W1 O37A W3 86.0(9)
O15A W1 O37A W3 -1.1(5)
O16B W1 O37A W3 173.3(8)
O39B W1 O37A W3 131.3(9)
O40B Si1 O37B W12 178.3(12)
O40A Si1 O37B W12 -1.4(10)
O38A Si1 O37B W12 120.7(14)
O37A Si1 O37B W12 3E1(2)
O38B Si1 O37B W12 -59.8(16)
O39A Si1 O37B W12 -121.8(13)
O39B Si1 O37B W12 59.5(15)
O40B Si1 O37B W10 54.2(15)
O40A Si1 O37B W10 -125.5(14)
O38A Si1 O37B W10 -3.4(10)
O37A Si1 O37B W10 -99(19)
O38B Si1 O37B W10 176.2(12)
O39A Si1 O37B W10 114.1(13)
O39B Si1 O37B W10 -64.6(14)
O40B Si1 O37B W11 -61.4(14)
O40A Si1 O37B W11 118.9(12)
O38A Si1 O37B W11 -119.0(12)
O37A Si1 O37B W11 145(19)
O38B Si1 O37B W11 60.6(14)
O39A Si1 O37B W11 -1.4(9)
O39B Si1 O37B W11 179.8(11)
O12A W12 O37B Si1 175.4(10)
O32B W12 O37B Si1 44.6(14)
O34A W12 O37B Si1 -125.0(16)
O33B W12 O37B Si1 -44.5(15)
O36B W12 O37B Si1 134.4(16)
O33A W12 O37B Si1 -43.0(15)
O34B W12 O37B Si1 -135.0(16)
O32A W12 O37B Si1 48.3(14)
O36A W12 O37B Si1 119.5(16)
O40A W12 O37B Si1 1.2(9)
O12A W12 O37B W10 -51.6(18)
O32B W12 O37B W10 177.5(9)
O34A W12 O37B W10 8.0(6)
O33B W12 O37B W10 88.5(10)
O36B W12 O37B W10 -92.6(10)
O33A W12 O37B W10 90.0(8)
O34B W12 O37B W10 -2.0(9)
O32A W12 O37B W10 -178.7(6)
O36A W12 O37B W10 -107.6(10)
O40A W12 O37B W10 134.2(11)
O12A W12 O37B W11 46.7(18)
O32B W12 O37B W11 -84.1(9)
O34A W12 O37B W11 106.3(10)
O33B W12 O37B W11 -173.1(10)
O36B W12 O37B W11 5.8(9)
O33A W12 O37B W11 -171.6(7)
O34B W12 O37B W11 96.4(10)
O32A W12 O37B W11 -80.3(8)
O36A W12 O37B W11 -9.2(5)
O40A W12 O37B W11 -127.4(11)
O10A W10 O37B Si1 179.4(9)
O29B W10 O37B Si1 -39.5(15)
O34A W10 O37B Si1 127.1(16)
O35A W10 O37B Si1 -114.9(15)
O28B W10 O37B Si1 53.9(13)
O28A W10 O37B Si1 50.3(14)
O35B W10 O37B Si1 -136.1(16)
O29A W10 O37B Si1 -38.4(14)
O34B W10 O37B Si1 137.0(15)
O38A W10 O37B Si1 2.9(8)
O10A W10 O37B W12 44.3(17)
O29B W10 O37B W12 -174.7(11)
O34A W10 O37B W12 -8.0(6)
O35A W10 O37B W12 109.9(10)
O28B W10 O37B W12 -81.2(9)
O28A W10 O37B W12 -84.8(8)
O35B W10 O37B W12 88.7(10)
O29A W10 O37B W12 -173.5(6)
O34B W10 O37B W12 1.9(8)
O38A W10 O37B W12 -132.2(11)
O10A W10 O37B W11 -55.1(16)
O29B W10 O37B W11 86.0(11)
O34A W10 O37B W11 -107.4(10)
O35A W10 O37B W11 10.6(6)
O28B W10 O37B W11 179.4(9)
O28A W10 O37B W11 175.8(6)
O35B W10 O37B W11 -10.6(9)
O29A W10 O37B W11 87.1(8)
O34B W10 O37B W11 -97.5(10)
O38A W10 O37B W11 128.4(11)
O11A W11 O37B Si1 -179.2(7)
O30B W11 O37B Si1 49.2(14)
O36A W11 O37B Si1 -122.0(15)
O31B W11 O37B Si1 -47.7(14)
O35A W11 O37B Si1 116.6(14)
O31A W11 O37B Si1 -41.5(13)
O30A W11 O37B Si1 46.3(13)
O35B W11 O37B Si1 137.6(15)
O36B W11 O37B Si1 -137.9(15)
O39A W11 O37B Si1 1.3(8)
O11A W11 O37B W12 -46.5(15)
O30B W11 O37B W12 -178.1(11)
O36A W11 O37B W12 10.7(6)
O31B W11 O37B W12 85.0(11)
O35A W11 O37B W12 -110.7(10)
O31A W11 O37B W12 91.2(8)
O30A W11 O37B W12 179.0(6)
O35B W11 O37B W12 -89.7(10)
O36B W11 O37B W12 -5.2(8)
O39A W11 O37B W12 134.0(11)
O11A W11 O37B W10 53.3(15)
O30B W11 O37B W10 -78.3(10)
O36A W11 O37B W10 110.6(10)
O31B W11 O37B W10 -175.2(11)
O35A W11 O37B W10 -10.9(6)
O31A W11 O37B W10 -169.0(6)
O30A W11 O37B W10 -81.2(8)
O35B W11 O37B W10 10.1(8)
O36B W11 O37B W10 94.6(10)
O39A W11 O37B W10 -126.2(10)
O40A Si1 O38A O40B 177.4(10)
O37A Si1 O38A O40B -61.7(10)
O38B Si1 O38A O40B -4E1(5)
O39A Si1 O38A O40B 55.9(10)
O37B Si1 O38A O40B 121.1(12)
O39B Si1 O38A O40B -122.7(12)
O40B Si1 O38A W5 2.4(10)
O40A Si1 O38A W5 179.8(7)
O37A Si1 O38A W5 -59.3(9)
O38B Si1 O38A W5 -3E1(6)
O39A Si1 O38A W5 58.3(10)
O37B Si1 O38A W5 123.6(12)
O39B Si1 O38A W5 -120.2(11)
O40B Si1 O38A W4 125.7(11)
O40A Si1 O38A W4 -56.9(9)
O37A Si1 O38A W4 64.0(9)
O38B Si1 O38A W4 9E1(5)
O39A Si1 O38A W4 -178.4(7)
O37B Si1 O38A W4 -113.2(11)
O39B Si1 O38A W4 3.0(10)
O40B Si1 O38A W10 -117.7(11)
O40A Si1 O38A W10 59.6(9)
O37A Si1 O38A W10 -179.5(7)
O38B Si1 O38A W10 -15E1(5)
O39A Si1 O38A W10 -61.9(9)
O37B Si1 O38A W10 3.4(10)
O39B Si1 O38A W10 119.6(11)
O5A W5 O38A Si1 -176.5(16)
O22B W5 O38A Si1 122.5(13)
O17A W5 O38A Si1 43.1(9)
O23A W5 O38A Si1 -44.0(9)
O29B W5 O38A Si1 -121.1(14)
O29A W5 O38A Si1 -132.7(10)
O17B W5 O38A Si1 39.0(11)
O22A W5 O38A Si1 136.5(10)
O23B W5 O38A Si1 -47.4(12)
O40B W5 O38A Si1 -2.1(9)
O5A W5 O38A O40B -174.4(19)
O22B W5 O38A O40B 124.6(12)
O17A W5 O38A O40B 45.2(9)
O23A W5 O38A O40B -41.9(9)
O29B W5 O38A O40B -119.0(13)
O29A W5 O38A O40B -130.6(10)
O17B W5 O38A O40B 41.2(11)
O22A W5 O38A O40B 138.6(9)
O23B W5 O38A O40B -45.3(11)
O5A W5 O38A W4 49(2)
O22B W5 O38A W4 -12.1(9)
O17A W5 O38A W4 -91.5(6)
O23A W5 O38A W4 -178.6(6)
O29B W5 O38A W4 104.3(11)
O29A W5 O38A W4 92.7(6)
O17B W5 O38A W4 -95.5(8)
O22A W5 O38A W4 1.9(5)
O23B W5 O38A W4 178.0(8)
O40B W5 O38A W4 -136.7(10)
O5A W5 O38A W10 -45(2)
O22B W5 O38A W10 -105.6(10)
O17A W5 O38A W10 175.0(6)
O23A W5 O38A W10 87.9(5)
O29B W5 O38A W10 10.8(10)
O29A W5 O38A W10 -0.8(5)
O17B W5 O38A W10 171.0(8)
O22A W5 O38A W10 -91.6(6)
O23B W5 O38A W10 84.5(9)
O40B W5 O38A W10 129.8(9)
O4A W4 O38A Si1 -173.7(11)
O28B W4 O38A Si1 115.6(13)
O27A W4 O38A Si1 40.4(9)
O22B W4 O38A Si1 -124.1(13)
O16A W4 O38A Si1 -49.4(8)
O28A W4 O38A Si1 132.6(10)
O22A W4 O38A Si1 -138.2(10)
O27B W4 O38A Si1 36.3(11)
O16B W4 O38A Si1 -50.2(11)
O39B W4 O38A Si1 -2.8(9)
O4A W4 O38A O40B -103.4(19)
O28B W4 O38A O40B -174.1(18)
O27A W4 O38A O40B 110.8(14)
O22B W4 O38A O40B -53.8(16)
O16A W4 O38A O40B 20.9(14)
O28A W4 O38A O40B -157.0(15)
O22A W4 O38A O40B -67.8(14)
O27B W4 O38A O40B 106.6(15)
O16B W4 O38A O40B 20.2(16)
O39B W4 O38A O40B 67.5(15)
O4A W4 O38A W5 -37.5(16)
O28B W4 O38A W5 -108.2(10)
O27A W4 O38A W5 176.7(6)
O22B W4 O38A W5 12.1(9)
O16A W4 O38A W5 86.9(5)
O28A W4 O38A W5 -91.1(6)
O22A W4 O38A W5 -1.9(5)
O27B W4 O38A W5 172.5(7)
O16B W4 O38A W5 86.1(9)
O39B W4 O38A W5 133.5(10)
O4A W4 O38A W10 56.6(16)
O28B W4 O38A W10 -14.1(9)
O27A W4 O38A W10 -89.3(6)
O22B W4 O38A W10 106.2(10)
O16A W4 O38A W10 -179.1(6)
O28A W4 O38A W10 2.9(5)
O22A W4 O38A W10 92.1(6)
O27B W4 O38A W10 -93.4(7)
O16B W4 O38A W10 -179.9(8)
O39B W4 O38A W10 -132.5(9)
O10A W10 O38A Si1 -177.6(13)
O29B W10 O38A Si1 122.2(15)
O34A W10 O38A Si1 -44.6(9)
O35A W10 O38A Si1 44.3(9)
O28B W10 O38A Si1 -117.7(12)
O28A W10 O38A Si1 -133.4(10)
O35B W10 O38A Si1 37.5(11)
O29A W10 O38A Si1 135.3(10)
O34B W10 O38A Si1 -46.4(11)
O37B W10 O38A Si1 -3.1(9)
O10A W10 O38A O40B 115.0(18)
O29B W10 O38A O40B 54.7(16)
O34A W10 O38A O40B -112.1(13)
O35A W10 O38A O40B -23.1(12)
O28B W10 O38A O40B 174.9(16)
O28A W10 O38A O40B 159.1(13)
O35B W10 O38A O40B -29.9(15)
O29A W10 O38A O40B 67.8(12)
O34B W10 O38A O40B -113.9(14)
O37B W10 O38A O40B -70.6(14)
O10A W10 O38A W5 48.0(18)
O29B W10 O38A W5 -12.3(12)
O34A W10 O38A W5 -179.1(6)
O35A W10 O38A W5 -90.1(6)
O28B W10 O38A W5 107.9(9)
O28A W10 O38A W5 92.1(6)
O35B W10 O38A W5 -96.9(8)
O29A W10 O38A W5 0.8(5)
O34B W10 O38A W5 179.1(7)
O37B W10 O38A W5 -137.6(10)
O10A W10 O38A W4 -47.1(18)
O29B W10 O38A W4 -107.3(12)
O34A W10 O38A W4 85.9(5)
O35A W10 O38A W4 174.8(6)
O28B W10 O38A W4 12.8(8)
O28A W10 O38A W4 -2.9(5)
O35B W10 O38A W4 168.0(8)
O29A W10 O38A W4 -94.2(6)
O34B W10 O38A W4 84.1(8)
O37B W10 O38A W4 127.4(9)
O40B Si1 O38B W8 176.3(11)
O40A Si1 O38B W8 -1.1(9)
O38A Si1 O38B W8 -15E1(5)
O37A Si1 O38B W8 -122.1(13)
O39A Si1 O38B W8 119.8(13)
O37B Si1 O38B W8 55.0(15)
O39B Si1 O38B W8 -61.7(15)
O40B Si1 O38B W7 55.5(15)
O40A Si1 O38B W7 -121.9(13)
O38A Si1 O38B W7 9E1(5)
O37A Si1 O38B W7 117.2(13)
O39A Si1 O38B W7 -1.0(9)
O37B Si1 O38B W7 -65.7(15)
O39B Si1 O38B W7 177.5(11)
O40B Si1 O38B W3 -63.8(15)
O40A Si1 O38B W3 118.8(13)
O38A Si1 O38B W3 -3E1(6)
O37A Si1 O38B W3 -2.2(9)
O39A Si1 O38B W3 -120.3(14)
O37B Si1 O38B W3 174.9(12)
O39B Si1 O38B W3 58.2(15)
O8A W8 O38B Si1 -179.9(8)
O32B W8 O38B Si1 -39.7(14)
O26B W8 O38B Si1 50.4(14)
O25A W8 O38B Si1 -122.9(16)
O20A W8 O38B Si1 123.1(16)
O25B W8 O38B Si1 -135.6(15)
O32A W8 O38B Si1 -42.7(14)
O26A W8 O38B Si1 47.0(14)
O20B W8 O38B Si1 135.0(16)
O40A W8 O38B Si1 1.0(8)
O8A W8 O38B W7 -48.2(17)
O32B W8 O38B W7 92.0(9)
O26B W8 O38B W7 -177.9(10)
O25A W8 O38B W7 8.8(6)
O20A W8 O38B W7 -105.3(10)
O25B W8 O38B W7 -4.0(9)
O32A W8 O38B W7 89.0(8)
O26A W8 O38B W7 178.6(6)
O20B W8 O38B W7 -93.4(10)
O40A W8 O38B W7 132.7(11)
O8A W8 O38B W3 49.3(17)
O32B W8 O38B W3 -170.5(9)
O26B W8 O38B W3 -80.4(10)
O25A W8 O38B W3 106.3(10)
O20A W8 O38B W3 -7.8(6)
O25B W8 O38B W3 93.5(10)
O32A W8 O38B W3 -173.6(6)
O26A W8 O38B W3 -83.9(8)
O20B W8 O38B W3 4.1(9)
O40A W8 O38B W3 -129.9(11)
O7A W7 O38B Si1 176.5(8)
O24B W7 O38B Si1 -39.5(14)
O19A W7 O38B Si1 -120.6(15)
O25A W7 O38B Si1 122.8(16)
O31B W7 O38B Si1 51.4(15)
O24A W7 O38B Si1 -41.7(14)
O19B W7 O38B Si1 -135.1(16)
O31A W7 O38B Si1 47.0(14)
O25B W7 O38B Si1 135.5(16)
O39A W7 O38B Si1 0.9(9)
O7A W7 O38B W8 44.6(17)
O24B W7 O38B W8 -171.4(10)
O19A W7 O38B W8 107.6(10)
O25A W7 O38B W8 -9.0(6)
O31B W7 O38B W8 -80.4(10)
O24A W7 O38B W8 -173.5(6)
O19B W7 O38B W8 93.1(11)
O31A W7 O38B W8 -84.8(8)
O25B W7 O38B W8 3.7(8)
O39A W7 O38B W8 -130.9(11)
O7A W7 O38B W3 -53.0(17)
O24B W7 O38B W3 91.0(9)
O19A W7 O38B W3 10.0(6)
O25A W7 O38B W3 -106.6(10)
O31B W7 O38B W3 -178.1(10)
O24A W7 O38B W3 88.8(8)
O19B W7 O38B W3 -4.6(9)
O31A W7 O38B W3 177.6(6)
O25B W7 O38B W3 -94.0(10)
O39A W7 O38B W3 131.4(11)
O3A W3 O38B Si1 176.1(8)
O15B W3 O38B Si1 -40.7(15)
O20A W3 O38B Si1 -123.3(16)
O14B W3 O38B Si1 50.0(14)
O19A W3 O38B Si1 121.3(16)
O20B W3 O38B Si1 -135.7(17)
O15A W3 O38B Si1 -41.2(14)
O14A W3 O38B Si1 47.7(14)
O19B W3 O38B Si1 135.2(16)
O37A W3 O38B Si1 2.0(8)
O3A W3 O38B W8 -52.6(17)
O15B W3 O38B W8 90.6(11)
O20A W3 O38B W8 8.0(6)
O14B W3 O38B W8 -178.7(9)
O19A W3 O38B W8 -107.5(10)
O20B W3 O38B W8 -4.4(10)
O15A W3 O38B W8 90.1(7)
O14A W3 O38B W8 179.0(6)
O19B W3 O38B W8 -93.5(10)
O37A W3 O38B W8 133.3(11)
O3A W3 O38B W7 45.3(17)
O15B W3 O38B W7 -171.5(11)
O20A W3 O38B W7 105.9(10)
O14B W3 O38B W7 -80.9(9)
O19A W3 O38B W7 -9.6(6)
O20B W3 O38B W7 93.5(11)
O15A W3 O38B W7 -172.0(6)
O14A W3 O38B W7 -83.1(7)
O19B W3 O38B W7 4.4(9)
O37A W3 O38B W7 -128.9(11)
O40B Si1 O39A W6 2.2(10)
O40A Si1 O39A W6 -174.8(7)
O38A Si1 O39A W6 -53.3(10)
O37A Si1 O39A W6 64.6(9)
O38B Si1 O39A W6 125.6(12)
O37B Si1 O39A W6 -117.0(11)
O39B Si1 O39A W6 1E1(4)
O40B Si1 O39A W7 -122.4(12)
O40A Si1 O39A W7 60.6(9)
O38A Si1 O39A W7 -177.8(7)
O37A Si1 O39A W7 -60.0(9)
O38B Si1 O39A W7 1.0(10)
O37B Si1 O39A W7 118.5(11)
O39B Si1 O39A W7 -11E1(4)
O40B Si1 O39A W11 120.7(11)
O40A Si1 O39A W11 -56.3(9)
O38A Si1 O39A W11 65.3(9)
O37A Si1 O39A W11 -176.9(7)
O38B Si1 O39A W11 -115.9(11)
O37B Si1 O39A W11 1.5(9)
O39B Si1 O39A W11 13E1(4)
O6A W6 O39A Si1 -171.9(17)
O23A W6 O39A Si1 37.0(9)
O24B W6 O39A Si1 -126.4(13)
O30A W6 O39A Si1 131.8(10)
O30B W6 O39A Si1 116.3(13)
O18A W6 O39A Si1 -49.8(9)
O18B W6 O39A Si1 -48.1(12)
O24A W6 O39A Si1 -135.2(10)
O23B W6 O39A Si1 39.7(12)
O40B W6 O39A Si1 -1.8(9)
O6A W6 O39A W7 -36(2)
O23A W6 O39A W7 172.5(6)
O24B W6 O39A W7 9.1(8)
O30A W6 O39A W7 -92.8(6)
O30B W6 O39A W7 -108.2(10)
O18A W6 O39A W7 85.7(5)
O18B W6 O39A W7 87.3(9)
O24A W6 O39A W7 0.3(5)
O23B W6 O39A W7 175.1(9)
O40B W6 O39A W7 133.6(10)
O6A W6 O39A W11 58(2)
O23A W6 O39A W11 -92.7(6)
O24B W6 O39A W11 103.9(10)
O30A W6 O39A W11 2.1(5)
O30B W6 O39A W11 -13.4(9)
O18A W6 O39A W11 -179.4(6)
O18B W6 O39A W11 -177.8(9)
O24A W6 O39A W11 95.1(6)
O23B W6 O39A W11 -90.0(9)
O40B W6 O39A W11 -131.5(10)
O7A W7 O39A Si1 -174.8(11)
O24B W7 O39A Si1 126.9(13)
O19A W7 O39A Si1 44.6(9)
O25A W7 O39A Si1 -44.6(9)
O31B W7 O39A Si1 -115.7(14)
O24A W7 O39A Si1 136.2(9)
O19B W7 O39A Si1 42.0(12)
O31A W7 O39A Si1 -133.3(9)
O25B W7 O39A Si1 -43.2(10)
O38B W7 O39A Si1 -0.9(9)
O7A W7 O39A W6 48.8(16)
O24B W7 O39A W6 -9.6(9)
O19A W7 O39A W6 -91.8(6)
O25A W7 O39A W6 178.9(6)
O31B W7 O39A W6 107.8(11)
O24A W7 O39A W6 -0.3(5)
O19B W7 O39A W6 -94.5(9)
O31A W7 O39A W6 90.2(6)
O25B W7 O39A W6 -179.7(7)
O38B W7 O39A W6 -137.4(9)
O7A W7 O39A W11 -46.1(16)
O24B W7 O39A W11 -104.4(10)
O19A W7 O39A W11 173.3(6)
O25A W7 O39A W11 84.0(6)
O31B W7 O39A W11 12.9(11)
O24A W7 O39A W11 -95.1(6)
O19B W7 O39A W11 170.6(9)
O31A W7 O39A W11 -4.6(5)
O25B W7 O39A W11 85.5(7)
O38B W7 O39A W11 127.8(9)
O11A W11 O39A Si1 179.5(10)
O30B W11 O39A Si1 -117.8(14)
O36A W11 O39A Si1 41.4(8)
O31B W11 O39A Si1 116.7(14)
O35A W11 O39A Si1 -50.0(8)
O31A W11 O39A Si1 135.5(9)
O30A W11 O39A Si1 -134.8(9)
O35B W11 O39A Si1 -43.1(11)
O36B W11 O39A Si1 36.9(10)
O37B W11 O39A Si1 -1.3(8)
O11A W11 O39A W6 -47.7(15)
O30B W11 O39A W6 15.1(11)
O36A W11 O39A W6 174.2(6)
O31B W11 O39A W6 -110.5(12)
O35A W11 O39A W6 82.9(6)
O31A W11 O39A W6 -91.6(6)
O30A W11 O39A W6 -1.9(5)
O35B W11 O39A W6 89.7(8)
O36B W11 O39A W6 169.8(7)
O37B W11 O39A W6 131.6(9)
O11A W11 O39A W7 48.6(15)
O30B W11 O39A W7 111.4(12)
O36A W11 O39A W7 -89.5(6)
O31B W11 O39A W7 -14.2(12)
O35A W11 O39A W7 179.2(6)
O31A W11 O39A W7 4.7(5)
O30A W11 O39A W7 94.4(6)
O35B W11 O39A W7 -174.0(8)
O36B W11 O39A W7 -93.9(7)
O37B W11 O39A W7 -132.1(9)
O40B Si1 O39B W4 -59.1(15)
O40A Si1 O39B W4 117.9(13)
O38A Si1 O39B W4 -3.1(10)
O37A Si1 O39B W4 -121.8(13)
O38B Si1 O39B W4 178.1(12)
O39A Si1 O39B W4 -7E1(4)
O37B Si1 O39B W4 59.8(15)
O40B Si1 O39B W9 178.3(12)
O40A Si1 O39B W9 -4.7(9)
O38A Si1 O39B W9 -125.7(13)
O37A Si1 O39B W9 115.5(13)
O38B Si1 O39B W9 55.5(15)
O39A Si1 O39B W9 17E1(4)
O37B Si1 O39B W9 -62.8(14)
O40B Si1 O39B W1 61.0(15)
O40A Si1 O39B W1 -122.0(13)
O38A Si1 O39B W1 117.0(13)
O37A Si1 O39B W1 -1.7(9)
O38B Si1 O39B W1 -61.8(14)
O39A Si1 O39B W1 5E1(4)
O37B Si1 O39B W1 179.9(11)
O4A W4 O39B Si1 176.2(8)
O28B W4 O39B Si1 -47.6(14)
O27A W4 O39B Si1 -120.4(15)
O22B W4 O39B Si1 48.0(14)
O16A W4 O39B Si1 120.3(16)
O28A W4 O39B Si1 -40.9(14)
O22A W4 O39B Si1 46.1(14)
O27B W4 O39B Si1 -137.5(15)
O16B W4 O39B Si1 132.1(16)
O38A W4 O39B Si1 2.7(8)
O4A W4 O39B W9 -52.1(17)
O28B W4 O39B W9 84.1(10)
O27A W4 O39B W9 11.3(6)
O22B W4 O39B W9 179.6(9)
O16A W4 O39B W9 -108.0(10)
O28A W4 O39B W9 90.8(8)
O22A W4 O39B W9 177.8(6)
O27B W4 O39B W9 -5.9(8)
O16B W4 O39B W9 -96.2(11)
O38A W4 O39B W9 134.3(11)
O4A W4 O39B W1 46.8(17)
O28B W4 O39B W1 -177.0(10)
O27A W4 O39B W1 110.2(10)
O22B W4 O39B W1 -81.5(9)
O16A W4 O39B W1 -9.1(6)
O28A W4 O39B W1 -170.3(6)
O22A W4 O39B W1 -83.3(8)
O27B W4 O39B W1 93.0(9)
O16B W4 O39B W1 2.7(9)
O38A W4 O39B W1 -126.8(11)
O9A W9 O39B Si1 177.4(8)
O26B W9 O39B Si1 -42.1(14)
O33B W9 O39B Si1 52.6(14)
O21A W9 O39B Si1 -117.5(15)
O27A W9 O39B Si1 122.2(15)
O26A W9 O39B Si1 -37.4(14)
O33A W9 O39B Si1 50.0(13)
O27B W9 O39B Si1 138.9(15)
O21B W9 O39B Si1 -134.2(16)
O40A W9 O39B Si1 4.1(8)
O9A W9 O39B W4 44.3(16)
O26B W9 O39B W4 -175.2(10)
O33B W9 O39B W4 -80.5(10)
O21A W9 O39B W4 109.4(10)
O27A W9 O39B W4 -10.9(6)
O26A W9 O39B W4 -170.5(6)
O33A W9 O39B W4 -83.1(8)
O27B W9 O39B W4 5.8(8)
O21B W9 O39B W4 92.7(11)
O40A W9 O39B W4 -129.0(11)
O9A W9 O39B W1 -55.0(15)
O26B W9 O39B W1 85.5(10)
O33B W9 O39B W1 -179.8(10)
O21A W9 O39B W1 10.1(6)
O27A W9 O39B W1 -110.2(10)
O26A W9 O39B W1 90.2(7)
O33A W9 O39B W1 177.6(7)
O27B W9 O39B W1 -93.5(9)
O21B W9 O39B W1 -6.6(9)
O40A W9 O39B W1 131.7(11)
O1A W1 O39B Si1 174.6(9)
O13B W1 O39B Si1 -45.2(13)
O15B W1 O39B Si1 46.3(14)
O16A W1 O39B Si1 -122.1(15)
O13A W1 O39B Si1 -42.4(13)
O21A W1 O39B Si1 118.5(15)
O21B W1 O39B Si1 135.3(16)
O15A W1 O39B Si1 47.9(13)
O16B W1 O39B Si1 -134.4(16)
O37A W1 O39B Si1 1.5(8)
O1A W1 O39B W4 -53.9(16)
O13B W1 O39B W4 86.3(10)
O15B W1 O39B W4 177.9(11)
O16A W1 O39B W4 9.4(6)
O13A W1 O39B W4 89.1(8)
O21A W1 O39B W4 -110.0(11)
O21B W1 O39B W4 -93.1(11)
O15A W1 O39B W4 179.5(6)
O16B W1 O39B W4 -2.8(10)
O37A W1 O39B W4 133.1(11)
O1A W1 O39B W9 46.4(16)
O13B W1 O39B W9 -173.4(10)
O15B W1 O39B W9 -81.9(11)
O16A W1 O39B W9 109.7(10)
O13A W1 O39B W9 -170.7(6)
O21A W1 O39B W9 -9.7(6)
O21B W1 O39B W9 7.1(10)
O15A W1 O39B W9 -80.3(8)
O16B W1 O39B W9 97.4(11)
O37A W1 O39B W9 -126.7(11)
O40B Si1 O40A W12 -4(19)
O38A Si1 O40A W12 -57.7(10)
O37A Si1 O40A W12 -177.3(7)
O38B Si1 O40A W12 122.9(11)
O39A Si1 O40A W12 63.7(10)
O37B Si1 O40A W12 1.4(10)
O39B Si1 O40A W12 -116.5(11)
O40B Si1 O40A W8 -126(18)
O38A Si1 O40A W8 -179.5(7)
O37A Si1 O40A W8 60.9(9)
O38B Si1 O40A W8 1.1(10)
O39A Si1 O40A W8 -58.1(9)
O37B Si1 O40A W8 -120.4(11)
O39B Si1 O40A W8 121.7(11)
O40B Si1 O40A W9 117(18)
O38A Si1 O40A W9 63.6(9)
O37A Si1 O40A W9 -56.0(9)
O38B Si1 O40A W9 -115.8(11)
O39A Si1 O40A W9 -175.0(7)
O37B Si1 O40A W9 122.7(11)
O39B Si1 O40A W9 4.8(10)
O12A W12 O40A Si1 -172.5(15)
O32B W12 O40A Si1 -125.8(13)
O34A W12 O40A Si1 39.7(9)
O33B W12 O40A Si1 122.2(13)
O36B W12 O40A Si1 -47.1(11)
O33A W12 O40A Si1 134.3(10)
O34B W12 O40A Si1 42.3(12)
O32A W12 O40A Si1 -132.8(10)
O36A W12 O40A Si1 -47.0(8)
O37B W12 O40A Si1 -1.3(9)
O12A W12 O40A W8 -38.7(19)
O32B W12 O40A W8 8.0(9)
O34A W12 O40A W8 173.5(6)
O33B W12 O40A W8 -104.0(11)
O36B W12 O40A W8 86.7(8)
O33A W12 O40A W8 -91.9(6)
O34B W12 O40A W8 176.1(8)
O32A W12 O40A W8 0.9(5)
O36A W12 O40A W8 86.7(5)
O37B W12 O40A W8 132.5(10)
O12A W12 O40A W9 54.5(19)
O32B W12 O40A W9 101.2(10)
O34A W12 O40A W9 -93.4(5)
O33B W12 O40A W9 -10.8(10)
O36B W12 O40A W9 179.8(8)
O33A W12 O40A W9 1.2(6)
O34B W12 O40A W9 -90.7(9)
O32A W12 O40A W9 94.1(6)
O36A W12 O40A W9 179.9(5)
O37B W12 O40A W9 -134.4(10)
O8A W8 O40A Si1 -179.8(11)
O32B W8 O40A Si1 127.1(12)
O26B W8 O40A Si1 -117.2(13)
O25A W8 O40A Si1 41.3(8)
O20A W8 O40A Si1 -44.8(8)
O25B W8 O40A Si1 41.2(11)
O32A W8 O40A Si1 134.4(9)
O26A W8 O40A Si1 -133.6(9)
O20B W8 O40A Si1 -43.5(11)
O38B W8 O40A Si1 -1.0(9)
O8A W8 O40A W12 44.8(16)
O32B W8 O40A W12 -8.3(9)
O26B W8 O40A W12 107.4(11)
O25A W8 O40A W12 -94.0(6)
O20A W8 O40A W12 179.8(6)
O25B W8 O40A W12 -94.1(8)
O32A W8 O40A W12 -0.9(5)
O26A W8 O40A W12 91.0(6)
O20B W8 O40A W12 -178.9(8)
O38B W8 O40A W12 -136.4(9)
O8A W8 O40A W9 -49.4(16)
O32B W8 O40A W9 -102.5(10)
O26B W8 O40A W9 13.2(10)
O25A W8 O40A W9 171.8(6)
O20A W8 O40A W9 85.6(6)
O25B W8 O40A W9 171.6(7)
O32A W8 O40A W9 -95.2(6)
O26A W8 O40A W9 -3.2(5)
O20B W8 O40A W9 86.9(8)
O38B W8 O40A W9 129.4(9)
O9A W9 O40A Si1 -173.1(12)
O26B W9 O40A Si1 117.1(13)
O33B W9 O40A Si1 -123.7(13)
O21A W9 O40A Si1 39.8(9)
O27A W9 O40A Si1 -49.5(8)
O26A W9 O40A Si1 134.0(9)
O33A W9 O40A Si1 -136.2(10)
O27B W9 O40A Si1 -47.2(10)
O21B W9 O40A Si1 35.9(11)
O39B W9 O40A Si1 -4.4(9)
O9A W9 O40A W12 -38.0(18)
O26B W9 O40A W12 -107.8(11)
O33B W9 O40A W12 11.4(10)
O21A W9 O40A W12 174.9(6)
O27A W9 O40A W12 85.6(5)
O26A W9 O40A W12 -90.9(6)
O33A W9 O40A W12 -1.1(5)
O27B W9 O40A W12 87.8(7)
O21B W9 O40A W12 170.9(8)
O39B W9 O40A W12 130.6(9)
O9A W9 O40A W8 56.1(17)
O26B W9 O40A W8 -13.7(10)
O33B W9 O40A W8 105.5(11)
O21A W9 O40A W8 -91.0(6)
O27A W9 O40A W8 179.7(5)
O26A W9 O40A W8 3.2(5)
O33A W9 O40A W8 93.0(6)
O27B W9 O40A W8 -178.0(7)
O21B W9 O40A W8 -94.9(9)
O39B W9 O40A W8 -135.2(9)
O40A Si1 O40B O38A -54(19)
O37A Si1 O40B O38A 118.8(8)
O38B Si1 O40B O38A 179.3(10)
O39A Si1 O40B O38A -123.4(9)
O37B Si1 O40B O38A -59.9(11)
O39B Si1 O40B O38A 56.9(11)
O40A Si1 O40B W5 -57(19)
O38A Si1 O40B W5 -2.3(9)
O37A Si1 O40B W5 116.5(13)
O38B Si1 O40B W5 177.0(12)
O39A Si1 O40B W5 -125.7(14)
O37B Si1 O40B W5 -62.3(15)
O39B Si1 O40B W5 54.5(15)
O40A Si1 O40B W6 67(19)
O38A Si1 O40B W6 121.3(14)
O37A Si1 O40B W6 -119.9(14)
O38B Si1 O40B W6 -59.3(16)
O39A Si1 O40B W6 -2.0(10)
O37B Si1 O40B W6 61.4(15)
O39B Si1 O40B W6 178.2(12)
O40A Si1 O40B W2 -18E1(10)
O38A Si1 O40B W2 -121.7(13)
O37A Si1 O40B W2 -2.9(9)
O38B Si1 O40B W2 57.7(15)
O39A Si1 O40B W2 115.0(13)
O37B Si1 O40B W2 178.4(11)
O39B Si1 O40B W2 -64.8(15)
W5 O38A O40B Si1 -177.9(9)
W4 O38A O40B Si1 -102.0(13)
W10 O38A O40B Si1 103.9(11)
Si1 O38A O40B W5 177.9(9)
W4 O38A O40B W5 75.9(12)
W10 O38A O40B W5 -78.2(10)
Si1 O38A O40B W6 -106.4(15)
W5 O38A O40B W6 75.8(13)
W4 O38A O40B W6 151.6(9)
W10 O38A O40B W6 -2(2)
Si1 O38A O40B W2 102.5(15)
W5 O38A O40B W2 -75.4(13)
W4 O38A O40B W2 0(2)
W10 O38A O40B W2 -153.6(9)
O5A W5 O40B Si1 178.8(10)
O22B W5 O40B Si1 -41.9(14)
O17A W5 O40B Si1 -119.8(16)
O23A W5 O40B Si1 128.0(16)
O29B W5 O40B Si1 48.9(15)
O29A W5 O40B Si1 50.7(14)
O17B W5 O40B Si1 -135.5(16)
O22A W5 O40B Si1 -39.0(14)
O23B W5 O40B Si1 134.9(16)
O38A W5 O40B Si1 2.1(9)
O5A W5 O40B O38A 176.7(11)
O22B W5 O40B O38A -44.0(10)
O17A W5 O40B O38A -122.0(11)
O23A W5 O40B O38A 125.8(11)
O29B W5 O40B O38A 46.8(11)
O29A W5 O40B O38A 48.5(9)
O17B W5 O40B O38A -137.6(11)
O22A W5 O40B O38A -41.1(9)
O23B W5 O40B O38A 132.8(12)
O5A W5 O40B W6 43.8(17)
O22B W5 O40B W6 -176.9(9)
O17A W5 O40B W6 105.1(9)
O23A W5 O40B W6 -7.1(6)
O29B W5 O40B W6 -86.1(10)
O29A W5 O40B W6 -84.4(7)
O17B W5 O40B W6 89.5(10)
O22A W5 O40B W6 -174.0(6)
O23B W5 O40B W6 -0.1(9)
O38A W5 O40B W6 -132.9(11)
O5A W5 O40B W2 -50.9(16)
O22B W5 O40B W2 88.4(9)
O17A W5 O40B W2 10.4(6)
O23A W5 O40B W2 -101.8(9)
O29B W5 O40B W2 179.2(10)
O29A W5 O40B W2 -179.1(6)
O17B W5 O40B W2 -5.2(9)
O22A W5 O40B W2 91.3(7)
O23B W5 O40B W2 -94.8(10)
O38A W5 O40B W2 132.4(11)
O6A W6 O40B Si1 176.0(11)
O23A W6 O40B Si1 -128.0(16)
O24B W6 O40B Si1 44.2(14)
O30A W6 O40B Si1 -44.2(15)
O30B W6 O40B Si1 -44.8(15)
O18A W6 O40B Si1 120.0(16)
O18B W6 O40B Si1 134.1(17)
O24A W6 O40B Si1 46.8(15)
O23B W6 O40B Si1 -135.2(17)
O39A W6 O40B Si1 1.9(9)
O6A W6 O40B O38A -111.3(18)
O23A W6 O40B O38A -55.4(14)
O24B W6 O40B O38A 116.9(16)
O30A W6 O40B O38A 28.5(17)
O30B W6 O40B O38A 27.8(16)
O18A W6 O40B O38A -167.3(19)
O18B W6 O40B O38A -153.2(19)
O24A W6 O40B O38A 119.5(15)
O23B W6 O40B O38A -62.6(16)
O39A W6 O40B O38A 74.6(15)
O6A W6 O40B W5 -48.6(17)
O23A W6 O40B W5 7.3(6)
O24B W6 O40B W5 179.6(9)
O30A W6 O40B W5 91.2(7)
O30B W6 O40B W5 90.5(9)
O18A W6 O40B W5 -104.6(9)
O18B W6 O40B W5 -90.5(11)
O24A W6 O40B W5 -177.8(6)
O23B W6 O40B W5 0.1(9)
O39A W6 O40B W5 137.3(11)
O6A W6 O40B W2 47.1(17)
O23A W6 O40B W2 103.1(9)
O24B W6 O40B W2 -84.7(9)
O30A W6 O40B W2 -173.1(6)
O30B W6 O40B W2 -173.7(10)
O18A W6 O40B W2 -8.9(5)
O18B W6 O40B W2 5.2(10)
O24A W6 O40B W2 -82.1(7)
O23B W6 O40B W2 95.9(10)
O39A W6 O40B W2 -127.0(11)
O2A W2 O40B Si1 175.6(7)
O14B W2 O40B Si1 -43.7(14)
O18A W2 O40B Si1 -121.3(15)
O13B W2 O40B Si1 51.0(13)
O17A W2 O40B Si1 122.1(15)
O14A W2 O40B Si1 -39.1(14)
O13A W2 O40B Si1 47.9(13)
O17B W2 O40B Si1 137.7(15)
O18B W2 O40B Si1 -136.0(16)
O37A W2 O40B Si1 2.6(8)
O2A W2 O40B O38A 105.3(17)
O14B W2 O40B O38A -114.0(17)
O18A W2 O40B O38A 168.4(19)
O13B W2 O40B O38A -19.3(16)
O17A W2 O40B O38A 51.8(14)
O14A W2 O40B O38A -109.4(15)
O13A W2 O40B O38A -22.4(16)
O17B W2 O40B O38A 67.4(16)
O18B W2 O40B O38A 153.7(19)
O37A W2 O40B O38A -67.7(14)
O2A W2 O40B W5 42.9(16)
O14B W2 O40B W5 -176.4(9)
O18A W2 O40B W5 106.0(9)
O13B W2 O40B W5 -81.7(9)
O17A W2 O40B W5 -10.6(6)
O14A W2 O40B W5 -171.8(6)
O13A W2 O40B W5 -84.8(7)
O17B W2 O40B W5 5.0(8)
O18B W2 O40B W5 91.3(11)
O37A W2 O40B W5 -130.1(10)
O2A W2 O40B W6 -53.4(15)
O14B W2 O40B W6 87.3(9)
O18A W2 O40B W6 9.7(6)
O13B W2 O40B W6 -178.0(9)
O17A W2 O40B W6 -106.9(9)
O14A W2 O40B W6 91.9(7)
O13A W2 O40B W6 178.9(6)
O17B W2 O40B W6 -91.3(10)
O18B W2 O40B W6 -5.0(9)
O37A W2 O40B W6 133.6(10)
N1A C1A C2A C3A 0(2)
N1B C1B C2B C3B 2(3)
C1A C2A C3A C4A 1(2)
C1B C2B C3B C4B -3(3)
C2A C3A C4A C5A 0(2)
C2B C3B C4B C5B 1(3)
C3A C4A C5A N1A -3(2)
C3A C4A C5A C6A -179.8(13)
C3B C4B C5B N1B 1(3)
C3B C4B C5B C6B 175.6(16)
N1A C5A C6A N2A 27.2(17)
C4A C5A C6A N2A -155.6(13)
N1B C5B C6B N2B 26.4(17)
C4B C5B C6B N2B -148.2(14)
N2A C7A C8A N3A -50.3(15)
N2B C7B C8B N3B -51.6(16)
N3A C9A C10A C11A 152.7(14)
N3A C9A C10A N4A -28.8(16)
N3B C9B C10B C11B 147.6(13)
N3B C9B C10B N4B -31.5(16)
N4A C10A C11A C12A 1(2)
C9A C10A C11A C12A 179.3(13)
N4B C10B C11B C12B -5(2)
C9B C10B C11B C12B 176.3(13)
C10A C11A C12A C13A 1(2)
C10B C11B C12B C13B 3(2)
C11A C12A C13A C14A -1(2)
C11B C12B C13B C14B 0(2)
C12A C13A C14A N4A -1(2)
C12B C13B C14B N4B -1(2)
W2 O2A Cu1A N4A -8.9(9)
W2 O2A Cu1A N1A -115.6(9)
W2 O2A Cu1A N3A 74.2(9)
W2 O2A Cu1A N2A 166.0(8)
C4A C5A N1A C1A 4(2)
C6A C5A N1A C1A -178.3(12)
C4A C5A N1A Cu1A -177.2(11)
C6A C5A N1A Cu1A 0.1(15)
C2A C1A N1A C5A -3.1(19)
C2A C1A N1A Cu1A 178.8(9)
N4A Cu1A N1A C5A 134.2(9)
N3A Cu1A N1A C5A -9(3)
N2A Cu1A N1A C5A -18.5(10)
O2A Cu1A N1A C5A -135.7(10)
N4A Cu1A N1A C1A -47.5(12)
N3A Cu1A N1A C1A 170(2)
N2A Cu1A N1A C1A 159.8(12)
O2A Cu1A N1A C1A 42.6(11)
C4B C5B N1B C1B -2(2)
C6B C5B N1B C1B -176.4(13)
C4B C5B N1B Cu1B 174.9(12)
C6B C5B N1B Cu1B 0.4(16)
C2B C1B N1B C5B 0(2)
C2B C1B N1B Cu1B -176.2(12)
N4B Cu1B N1B C5B 134.2(10)
N2B Cu1B N1B C5B -18.4(10)
N3B Cu1B N1B C5B 5(3)
O1W Cu1B N1B C5B -121.0(10)
N4B Cu1B N1B C1B -49.4(13)
N2B Cu1B N1B C1B 158.0(13)
N3B Cu1B N1B C1B -178.3(19)
O1W Cu1B N1B C1B 55.4(12)
C5A C6A N2A C7A -153.7(12)
C5A C6A N2A C15A 80.9(14)
C5A C6A N2A Cu1A -39.4(12)
C8A C7A N2A C6A 162.7(12)
C8A C7A N2A C15A -72.2(15)
C8A C7A N2A Cu1A 47.5(12)
N4A Cu1A N2A C6A -78.9(13)
N1A Cu1A N2A C6A 32.2(8)
N3A Cu1A N2A C6A -145.8(9)
O2A Cu1A N2A C6A 112.1(8)
N4A Cu1A N2A C7A 41.1(15)
N1A Cu1A N2A C7A 152.2(9)
N3A Cu1A N2A C7A -25.8(9)
O2A Cu1A N2A C7A -127.9(8)
N4A Cu1A N2A C15A 161.0(9)
N1A Cu1A N2A C15A -88.0(9)
N3A Cu1A N2A C15A 94.1(9)
O2A Cu1A N2A C15A -8.1(10)
C5B C6B N2B C15B 82.7(14)
C5B C6B N2B C7B -151.2(12)
C5B C6B N2B Cu1B -38.9(13)
C8B C7B N2B C6B 161.4(12)
C8B C7B N2B C15B -73.1(16)
C8B C7B N2B Cu1B 46.8(13)
N1B Cu1B N2B C6B 31.8(9)
N4B Cu1B N2B C6B -75.7(14)
N3B Cu1B N2B C6B -143.2(9)
O1W Cu1B N2B C6B 122.4(9)
N1B Cu1B N2B C15B -89.2(10)
N4B Cu1B N2B C15B 163.4(10)
N3B Cu1B N2B C15B 95.8(10)
O1W Cu1B N2B C15B 1.4(11)
N1B Cu1B N2B C7B 150.8(9)
N4B Cu1B N2B C7B 43.3(14)
N3B Cu1B N2B C7B -24.2(9)
O1W Cu1B N2B C7B -118.7(9)
C10A C9A N3A C16A -77.3(14)
C10A C9A N3A C8A 160.1(11)
C10A C9A N3A Cu1A 43.9(12)
C7A C8A N3A C16A 153.0(12)
C7A C8A N3A C9A -86.3(14)
C7A C8A N3A Cu1A 26.8(13)
N4A Cu1A N3A C16A 80.8(10)
N1A Cu1A N3A C16A -135(2)
N2A Cu1A N3A C16A -125.0(10)
O2A Cu1A N3A C16A -9.3(11)
N4A Cu1A N3A C9A -36.5(9)
N1A Cu1A N3A C9A 108(2)
N2A Cu1A N3A C9A 117.6(9)
O2A Cu1A N3A C9A -126.6(8)
N4A Cu1A N3A C8A -154.5(9)
N1A Cu1A N3A C8A -10(3)
N2A Cu1A N3A C8A -0.4(9)
O2A Cu1A N3A C8A 115.4(8)
C7B C8B N3B C16B 155.5(13)
C7B C8B N3B C9B -84.0(15)
C7B C8B N3B Cu1B 27.7(14)
C10B C9B N3B C8B 160.8(12)
C10B C9B N3B C16B -77.6(14)
C10B C9B N3B Cu1B 45.8(12)
N1B Cu1B N3B C8B -25(3)
N4B Cu1B N3B C8B -155.6(10)
N2B Cu1B N3B C8B -1.3(9)
O1W Cu1B N3B C8B 101.3(9)
N1B Cu1B N3B C16B -149(2)
N4B Cu1B N3B C16B 80.3(10)
N2B Cu1B N3B C16B -125.3(10)
O1W Cu1B N3B C16B -22.8(10)
N1B Cu1B N3B C9B 93(2)
N4B Cu1B N3B C9B -37.4(8)
N2B Cu1B N3B C9B 116.9(9)
O1W Cu1B N3B C9B -140.5(8)
C13A C14A N4A C10A 3(2)
C13A C14A N4A Cu1A -175.8(10)
C11A C10A N4A C14A -3(2)
C9A C10A N4A C14A 178.7(12)
C11A C10A N4A Cu1A 176.2(11)
C9A C10A N4A Cu1A -2.3(14)
N1A Cu1A N4A C14A 28.8(13)
N3A Cu1A N4A C14A -158.4(12)
N2A Cu1A N4A C14A 133.9(13)
O2A Cu1A N4A C14A -55.9(12)
N1A Cu1A N4A C10A -150.0(9)
N3A Cu1A N4A C10A 22.7(9)
N2A Cu1A N4A C10A -44.9(15)
O2A Cu1A N4A C10A 125.3(9)
C13B C14B N4B C10B -1(2)
C13B C14B N4B Cu1B -176.3(11)
C11B C10B N4B C14B 4(2)
C9B C10B N4B C14B -177.0(12)
C11B C10B N4B Cu1B -180.0(11)
C9B C10B N4B Cu1B -0.8(14)
N1B Cu1B N4B C14B 27.5(14)
N2B Cu1B N4B C14B 129.4(13)
N3B Cu1B N4B C14B -162.1(14)
O1W Cu1B N4B C14B -68.7(13)
N1B Cu1B N4B C10B -147.8(9)
N2B Cu1B N4B C10B -45.9(15)
N3B Cu1B N4B C10B 22.6(9)
O1W Cu1B N4B C10B 116.0(9)
